data_4130785
loop_
_publ_author_name
'Ronson, Tanya K.'
'Pilgrim, Ben S.'
'Nitschke, Jonathan R.'

_publ_section_title
;
 Pathway-Dependent Post-assembly Modification of an Anthracene-Edged
 M(II)4L6 Tetrahedron.
;
_journal_issue 33
_journal_name_full 'Journal of the American Chemical Society'
_journal_page_first 10417
_journal_page_last 10420
_journal_paper_doi 10.1021/jacs.6b06710
_journal_volume 138
_journal_year 2016
_chemical_formula_moiety 'C288 H156 Fe4 N24, 8(F6 Sb), 3.5(C6 H6), 2(C2 H N)'
_chemical_formula_sum 'C313 H183 F48 Fe4 N26 Sb8'
_chemical_formula_weight 6417.24
_space_group_crystal_system triclinic
_space_group_IT_number 2
_space_group_name_Hall '-P 1'
_space_group_name_H-M_alt 'P -1'
_atom_sites_solution_hydrogens mixed
_audit_creation_method SHELXL-2014/7
_cell_angle_alpha 64.666(2)
_cell_angle_beta 87.269(2)
_cell_angle_gamma 79.937(2)
_cell_formula_units_Z 2
_cell_length_a 21.8874(8)
_cell_length_b 27.4261(9)
_cell_length_c 30.8088(9)
_cell_measurement_reflns_used 14089
_cell_measurement_temperature 180(2)
_cell_measurement_theta_max 44.9000
_cell_measurement_theta_min 2.8610
_cell_volume 16450.7(10)
_computing_cell_refinement
;
CrysAlisPro, Agilent Technologies,
Version 1.171.37.35 (release 13-08-2014 CrysAlis171 .NET)
(compiled Aug 13 2014,18:06:01)
;
_computing_data_collection 'Bruker APEX3'
_computing_data_reduction
;
CrysAlisPro, Agilent Technologies,
Version 1.171.37.35 (release 13-08-2014 CrysAlis171 .NET)
(compiled Aug 13 2014,18:06:01)
;
_computing_structure_refinement 'SHELXL-2014/7 (Sheldrick, 2014)'
_computing_structure_solution 'SHELXT (Sheldrick, 2014)'
_diffrn_ambient_temperature 180(2)
_diffrn_measured_fraction_theta_full 0.995
_diffrn_measured_fraction_theta_max 0.995
_diffrn_measurement_device_type 'Bruker APEX-II CCD'
_diffrn_measurement_method '\f and \w scans'
_diffrn_radiation_monochromator graphite
_diffrn_radiation_source 'sealed tube'
_diffrn_radiation_type CuK\a
_diffrn_radiation_wavelength 1.54178
_diffrn_reflns_av_R_equivalents 0.0682
_diffrn_reflns_av_unetI/netI 0.0636
_diffrn_reflns_Laue_measured_fraction_full 0.995
_diffrn_reflns_Laue_measured_fraction_max 0.995
_diffrn_reflns_limit_h_max 21
_diffrn_reflns_limit_h_min -21
_diffrn_reflns_limit_k_max 27
_diffrn_reflns_limit_k_min -27
_diffrn_reflns_limit_l_max 30
_diffrn_reflns_limit_l_min -30
_diffrn_reflns_number 121099
_diffrn_reflns_point_group_measured_fraction_full 0.995
_diffrn_reflns_point_group_measured_fraction_max 0.995
_diffrn_reflns_theta_full 50.601
_diffrn_reflns_theta_max 50.601
_diffrn_reflns_theta_min 1.809
_exptl_absorpt_coefficient_mu 7.157
_exptl_absorpt_correction_T_max 0.7500
_exptl_absorpt_correction_T_min 0.5839
_exptl_absorpt_correction_type multi-scan
_exptl_absorpt_process_details SADABS
_exptl_crystal_colour purple
_exptl_crystal_density_diffrn 1.296
_exptl_crystal_description block
_exptl_crystal_F_000 6374
_exptl_crystal_size_max 0.330
_exptl_crystal_size_mid 0.230
_exptl_crystal_size_min 0.060
_refine_diff_density_max 1.184
_refine_diff_density_min -0.806
_refine_diff_density_rms 0.100
_refine_ls_extinction_method none
_refine_ls_goodness_of_fit_ref 1.045
_refine_ls_hydrogen_treatment constr
_refine_ls_matrix_type full
_refine_ls_number_parameters 3289
_refine_ls_number_reflns 34524
_refine_ls_number_restraints 7478
_refine_ls_restrained_S_all 0.983
_refine_ls_R_factor_all 0.1308
_refine_ls_R_factor_gt 0.1090
_refine_ls_shift/su_max 0.001
_refine_ls_shift/su_mean 0.000
_refine_ls_structure_factor_coef Fsqd
_refine_ls_weighting_details 'w=1/[\s^2^(Fo^2^)+(0.2000P)^2^+30.0000P] where P=(Fo^2^+2Fc^2^)/3'
_refine_ls_weighting_scheme calc
_refine_ls_wR_factor_gt 0.3123
_refine_ls_wR_factor_ref 0.3387
_reflns_Friedel_coverage 0.000
_reflns_number_gt 24853
_reflns_number_total 34524
_reflns_threshold_expression 'I > 2\s(I)'
_cod_data_source_file ja6b06710_si_003.cif
_cod_data_source_block jnb115_sq
_cod_database_code 4130785
_shelx_shelxl_version_number 2014/7
_shelx_space_group_comment
;
The symmetry employed for this shelxl refinement is uniquely defined
by the following loop, which should always be used as a source of
symmetry information in preference to the above space-group names.
They are only intended as comments.
;
_shelx_estimated_absorpt_t_min 0.201
_shelx_estimated_absorpt_t_max 0.673

loop_
_space_group_symop_operation_xyz
'x, y, z'
'-x, -y, -z'

loop_
_atom_site_label
_atom_site_type_symbol
_atom_site_fract_x
_atom_site_fract_y
_atom_site_fract_z
_atom_site_U_iso_or_equiv
_atom_site_adp_type
_atom_site_occupancy
_atom_site_site_symmetry_order
_atom_site_calc_flag
_atom_site_refinement_flags_posn
_atom_site_refinement_flags_adp
_atom_site_refinement_flags_occupancy
_atom_site_disorder_assembly
_atom_site_disorder_group
Fe1 Fe 0.80114(8) 0.25314(7) 0.01392(6) 0.1061(5) Uani 1 1 d . . . . .
Fe2 Fe 0.16907(6) 0.26229(6) 0.36345(6) 0.0905(4) Uani 1 1 d . . . . .
Fe3 Fe 0.56078(8) 0.81159(5) 0.14220(5) 0.0979(5) Uani 1 1 d . . . . .
Fe4 Fe 0.90789(7) 0.17915(6) 0.61891(5) 0.0953(5) Uani 1 1 d . . . . .
N1 N 0.8839(4) 0.2065(4) 0.0225(3) 0.124(3) Uani 1 1 d D U . . .
N2 N 0.7946(3) 0.1987(3) 0.0807(3) 0.101(2) Uani 1 1 d D U . . .
N3 N 0.1776(3) 0.3250(3) 0.3019(3) 0.0901(19) Uani 1 1 d D U . . .
N4 N 0.0984(3) 0.3148(3) 0.3682(3) 0.098(2) Uani 1 1 d D U . . .
C1 C 0.9307(6) 0.2137(6) -0.0096(5) 0.144(4) Uani 1 1 d D U . . .
H1 H 0.9252 0.2445 -0.0400 0.173 Uiso 1 1 calc R U . . .
C2 C 0.9844(7) 0.1776(7) 0.0012(6) 0.193(7) Uani 1 1 d D U . . .
H2 H 1.0164 0.1840 -0.0215 0.231 Uiso 1 1 calc R U . . .
C3 C 0.9937(7) 0.1317(7) 0.0444(6) 0.204(8) Uani 1 1 d D U . . .
H3 H 1.0319 0.1068 0.0517 0.245 Uiso 1 1 calc R U . . .
C4 C 0.9461(6) 0.1225(7) 0.0771(5) 0.181(6) Uani 1 1 d D U . . .
H4 H 0.9505 0.0910 0.1071 0.217 Uiso 1 1 calc R U . . .
C5 C 0.8924(5) 0.1609(5) 0.0644(4) 0.138(4) Uani 1 1 d D U . . .
C6 C 0.8393(5) 0.1569(5) 0.0960(4) 0.131(4) Uani 1 1 d D U . . .
H6 H 0.8377 0.1258 0.1257 0.157 Uiso 1 1 calc R U . . .
C7 C 0.7398(4) 0.1932(4) 0.1098(3) 0.099(2) Uani 1 1 d D U . . .
C8 C 0.7034(5) 0.1559(5) 0.1128(4) 0.124(3) Uani 1 1 d D U . . .
H8 H 0.7139 0.1343 0.0955 0.149 Uiso 1 1 calc R U . . .
C9 C 0.6523(5) 0.1496(5) 0.1405(4) 0.130(3) Uani 1 1 d D U . . .
H9 H 0.6282 0.1229 0.1430 0.156 Uiso 1 1 calc R U . . .
C10 C 0.6347(4) 0.1819(4) 0.1654(4) 0.106(3) Uani 1 1 d D U . . .
C11 C 0.6712(5) 0.2190(5) 0.1609(4) 0.123(3) Uani 1 1 d D U . . .
H11 H 0.6604 0.2418 0.1771 0.148 Uiso 1 1 calc R U . . .
C12 C 0.7234(5) 0.2245(5) 0.1336(4) 0.121(3) Uani 1 1 d D U . . .
H12 H 0.7480 0.2507 0.1315 0.145 Uiso 1 1 calc R U . . .
C13 C 0.5813(4) 0.1733(4) 0.1977(3) 0.108(3) Uani 1 1 d D U . . .
C14 C 0.5835(6) 0.1268(5) 0.2382(4) 0.150(5) Uani 1 1 d D U . . .
H14 H 0.6193 0.0993 0.2449 0.180 Uiso 1 1 calc R U . . .
C15 C 0.5358(6) 0.1171(5) 0.2709(5) 0.175(7) Uani 1 1 d D U . . .
H15 H 0.5385 0.0826 0.2979 0.210 Uiso 1 1 calc R U . . .
C16 C 0.4858(6) 0.1564(5) 0.2645(4) 0.146(5) Uani 1 1 d D U . . .
H16 H 0.4558 0.1507 0.2887 0.175 Uiso 1 1 calc R U . . .
C17 C 0.4777(4) 0.2054(4) 0.2225(3) 0.111(3) Uani 1 1 d D U . . .
C18 C 0.4260(4) 0.2453(4) 0.2137(3) 0.103(3) Uani 1 1 d D U . . .
H18 H 0.3940 0.2386 0.2365 0.124 Uiso 1 1 calc R U . . .
C19 C 0.4185(4) 0.2955(4) 0.1727(3) 0.098(3) Uani 1 1 d D U . . .
C20 C 0.3682(4) 0.3398(4) 0.1645(3) 0.096(2) Uani 1 1 d D U . . .
C21 C 0.3661(4) 0.3877(4) 0.1242(3) 0.103(3) Uani 1 1 d D U . . .
H21 H 0.3333 0.4172 0.1198 0.124 Uiso 1 1 calc R U . . .
C22 C 0.4111(4) 0.3944(4) 0.0892(3) 0.109(3) Uani 1 1 d D U . . .
H22 H 0.4076 0.4280 0.0611 0.130 Uiso 1 1 calc R U . . .
C23 C 0.4593(4) 0.3540(4) 0.0945(3) 0.100(3) Uani 1 1 d D U . . .
H23 H 0.4889 0.3592 0.0700 0.119 Uiso 1 1 calc R U . . .
C24 C 0.4658(4) 0.3030(3) 0.1371(3) 0.089(2) Uani 1 1 d D U . . .
C25 C 0.5180(4) 0.2628(3) 0.1461(3) 0.095(2) Uani 1 1 d D U . . .
H25 H 0.5494 0.2689 0.1229 0.114 Uiso 1 1 calc R U . . .
C26 C 0.5264(4) 0.2139(4) 0.1878(3) 0.099(3) Uani 1 1 d D U . . .
C27 C 0.3187(4) 0.3350(4) 0.2011(3) 0.094(2) Uani 1 1 d D U . . .
C28 C 0.2786(4) 0.2983(4) 0.2115(3) 0.098(2) Uani 1 1 d D U . . .
H28 H 0.2832 0.2745 0.1961 0.118 Uiso 1 1 calc R U . . .
C29 C 0.2328(4) 0.2952(4) 0.2431(3) 0.092(2) Uani 1 1 d D U . . .
H29 H 0.2057 0.2695 0.2493 0.110 Uiso 1 1 calc R U . . .
C30 C 0.2247(4) 0.3289(4) 0.2667(3) 0.089(2) Uani 1 1 d D U . . .
C31 C 0.2631(4) 0.3671(4) 0.2555(3) 0.095(2) Uani 1 1 d D U . . .
H31 H 0.2570 0.3923 0.2696 0.114 Uiso 1 1 calc R U . . .
C32 C 0.3108(4) 0.3689(4) 0.2236(3) 0.094(2) Uani 1 1 d D U . . .
H32 H 0.3384 0.3942 0.2174 0.113 Uiso 1 1 calc R U . . .
C33 C 0.1377(4) 0.3695(4) 0.2937(4) 0.102(3) Uani 1 1 d D U . . .
H33 H 0.1384 0.4025 0.2655 0.122 Uiso 1 1 calc R U . . .
C34 C 0.0926(4) 0.3656(4) 0.3301(4) 0.104(3) Uani 1 1 d D U . . .
C35 C 0.0470(4) 0.4089(4) 0.3282(4) 0.115(3) Uani 1 1 d D U . . .
H35 H 0.0444 0.4441 0.3020 0.138 Uiso 1 1 calc R U . . .
C36 C 0.0057(5) 0.4000(5) 0.3648(4) 0.125(3) Uani 1 1 d D U . . .
H36 H -0.0274 0.4282 0.3633 0.150 Uiso 1 1 calc R U . . .
C37 C 0.0129(5) 0.3504(5) 0.4029(4) 0.124(3) Uani 1 1 d D U . . .
H37 H -0.0136 0.3446 0.4294 0.149 Uiso 1 1 calc R U . . .
C38 C 0.0584(4) 0.3081(4) 0.4038(4) 0.107(3) Uani 1 1 d D U . . .
H38 H 0.0614 0.2733 0.4304 0.128 Uiso 1 1 calc R U . . .
N5 N 0.7592(4) 0.2078(3) -0.0062(3) 0.115(2) Uani 1 1 d D U . . .
N6 N 0.7144(4) 0.2920(3) 0.0087(3) 0.102(2) Uani 1 1 d D U . . .
N7 N 0.6429(4) 0.7623(3) 0.1623(3) 0.105(2) Uani 1 1 d D U . . .
N8 N 0.5958(5) 0.8439(3) 0.1802(3) 0.115(2) Uani 1 1 d D U . . .
C39 C 0.7852(6) 0.1636(5) -0.0142(4) 0.129(3) Uani 1 1 d D U . . .
H39 H 0.8290 0.1525 -0.0110 0.155 Uiso 1 1 calc R U . . .
C40 C 0.7500(6) 0.1348(5) -0.0265(5) 0.147(4) Uani 1 1 d D U . . .
H40 H 0.7695 0.1049 -0.0329 0.176 Uiso 1 1 calc R U . . .
C41 C 0.6859(6) 0.1490(5) -0.0297(5) 0.140(4) Uani 1 1 d D U . . .
H41 H 0.6612 0.1286 -0.0377 0.168 Uiso 1 1 calc R U . . .
C42 C 0.6581(6) 0.1934(4) -0.0211(4) 0.126(3) Uani 1 1 d D U . . .
H42 H 0.6143 0.2042 -0.0231 0.151 Uiso 1 1 calc R U . . .
C43 C 0.6962(5) 0.2217(4) -0.0094(4) 0.113(3) Uani 1 1 d D U . . .
C44 C 0.6723(5) 0.2700(4) -0.0010(4) 0.111(3) Uani 1 1 d D U . . .
H44 H 0.6292 0.2841 -0.0026 0.133 Uiso 1 1 calc R U . . .
C45 C 0.6906(4) 0.3407(4) 0.0164(3) 0.096(2) Uani 1 1 d D U . . .
C46 C 0.7125(5) 0.3888(3) -0.0096(3) 0.098(2) Uani 1 1 d D U . . .
H46 H 0.7439 0.3900 -0.0322 0.118 Uiso 1 1 calc R U . . .
C47 C 0.6899(4) 0.4349(4) -0.0033(3) 0.095(2) Uani 1 1 d D U . . .
H47 H 0.7047 0.4680 -0.0221 0.115 Uiso 1 1 calc R U . . .
C48 C 0.6444(4) 0.4334(3) 0.0312(3) 0.090(2) Uani 1 1 d D U . . .
C49 C 0.6239(5) 0.3844(4) 0.0572(3) 0.097(2) Uani 1 1 d D U . . .
H49 H 0.5936 0.3819 0.0808 0.117 Uiso 1 1 calc R U . . .
C50 C 0.6468(4) 0.3391(4) 0.0491(3) 0.095(2) Uani 1 1 d D U . . .
H50 H 0.6315 0.3059 0.0670 0.115 Uiso 1 1 calc R U . . .
C51 C 0.6174(4) 0.4829(3) 0.0384(3) 0.089(2) Uani 1 1 d D U . . .
C52 C 0.5539(4) 0.4959(4) 0.0380(3) 0.096(2) Uani 1 1 d D U . . .
H52 H 0.5297 0.4717 0.0352 0.115 Uiso 1 1 calc R U . . .
C53 C 0.5231(5) 0.5436(4) 0.0417(3) 0.100(2) Uani 1 1 d D U . . .
H53 H 0.4790 0.5524 0.0397 0.120 Uiso 1 1 calc R U . . .
C54 C 0.5577(4) 0.5764(4) 0.0480(3) 0.099(2) Uani 1 1 d D U . . .
H54 H 0.5372 0.6095 0.0489 0.119 Uiso 1 1 calc R U . . .
C55 C 0.6230(4) 0.5635(3) 0.0534(3) 0.093(2) Uani 1 1 d D U . . .
C56 C 0.6566(4) 0.5928(4) 0.0668(4) 0.101(2) Uani 1 1 d D U . . .
H56 H 0.6353 0.6240 0.0705 0.121 Uiso 1 1 calc R U . . .
C57 C 0.7208(4) 0.5788(4) 0.0753(4) 0.103(2) Uani 1 1 d D U . . .
C58 C 0.7561(4) 0.6059(4) 0.0931(4) 0.115(3) Uani 1 1 d D U . . .
C59 C 0.8195(5) 0.5925(5) 0.0962(5) 0.138(4) Uani 1 1 d D U . . .
H59 H 0.8429 0.6110 0.1077 0.165 Uiso 1 1 calc R U . . .
C60 C 0.8509(5) 0.5518(5) 0.0828(6) 0.145(4) Uani 1 1 d D U . . .
H60 H 0.8950 0.5443 0.0840 0.174 Uiso 1 1 calc R U . . .
C61 C 0.8188(4) 0.5234(5) 0.0680(5) 0.128(3) Uani 1 1 d D U . . .
H61 H 0.8406 0.4954 0.0600 0.153 Uiso 1 1 calc R U . . .
C62 C 0.7519(4) 0.5352(4) 0.0644(4) 0.101(2) Uani 1 1 d D U . . .
C63 C 0.7186(4) 0.5044(4) 0.0520(3) 0.097(2) Uani 1 1 d D U . . .
H63 H 0.7403 0.4741 0.0470 0.116 Uiso 1 1 calc R U . . .
C64 C 0.6542(4) 0.5164(3) 0.0466(3) 0.094(2) Uani 1 1 d D U . . .
C65 C 0.7243(5) 0.6472(4) 0.1106(4) 0.109(3) Uani 1 1 d D U . . .
C66 C 0.7392(6) 0.6993(4) 0.0914(4) 0.125(4) Uani 1 1 d D U . . .
H66 H 0.7683 0.7093 0.0665 0.150 Uiso 1 1 calc R U . . .
C67 C 0.7122(6) 0.7358(4) 0.1081(4) 0.128(4) Uani 1 1 d D U . . .
H67 H 0.7219 0.7717 0.0939 0.154 Uiso 1 1 calc R U . . .
C68 C 0.6710(5) 0.7226(3) 0.1452(4) 0.105(3) Uani 1 1 d D U . . .
C69 C 0.6563(5) 0.6704(3) 0.1646(4) 0.108(3) Uani 1 1 d D U . . .
H69 H 0.6273 0.6603 0.1895 0.130 Uiso 1 1 calc R U . . .
C70 C 0.6843(5) 0.6333(4) 0.1475(4) 0.109(3) Uani 1 1 d D U . . .
H70 H 0.6754 0.5971 0.1617 0.130 Uiso 1 1 calc R U . . .
C71 C 0.6807(6) 0.7765(4) 0.1848(4) 0.120(3) Uani 1 1 d D U . . .
H71 H 0.7227 0.7588 0.1922 0.144 Uiso 1 1 calc R U . . .
C72 C 0.6556(6) 0.8204(5) 0.1979(4) 0.130(3) Uani 1 1 d D U . . .
C73 C 0.6887(7) 0.8381(6) 0.2250(6) 0.173(5) Uani 1 1 d D U . . .
H73 H 0.7306 0.8222 0.2355 0.207 Uiso 1 1 calc R U . . .
C74 C 0.6571(8) 0.8796(7) 0.2354(6) 0.187(6) Uani 1 1 d D U . . .
H74 H 0.6769 0.8924 0.2542 0.225 Uiso 1 1 calc R U . . .
C75 C 0.5981(8) 0.9022(6) 0.2190(6) 0.168(5) Uani 1 1 d D U . . .
H75 H 0.5766 0.9299 0.2275 0.201 Uiso 1 1 calc R U . . .
C76 C 0.5677(6) 0.8858(4) 0.1899(4) 0.131(3) Uani 1 1 d D U . . .
H76 H 0.5273 0.9041 0.1770 0.157 Uiso 1 1 calc R U . . .
N9 N 0.1604(3) 0.2035(3) 0.4287(3) 0.103(2) Uani 1 1 d D U . . .
N10 N 0.2178(3) 0.2852(3) 0.4012(3) 0.095(2) Uani 1 1 d D U . . .
N11 N 0.5348(4) 0.7776(3) 0.1016(3) 0.095(2) Uani 1 1 d D U . . .
N12 N 0.6014(4) 0.8532(3) 0.0824(3) 0.103(2) Uani 1 1 d D U . . .
C77 C 0.1313(4) 0.1601(3) 0.4402(4) 0.106(3) Uani 1 1 d D U . . .
H77 H 0.1074 0.1581 0.4162 0.128 Uiso 1 1 calc R U . . .
C78 C 0.1355(5) 0.1192(4) 0.4854(4) 0.131(4) Uani 1 1 d D U . . .
H78 H 0.1145 0.0892 0.4926 0.157 Uiso 1 1 calc R U . . .
C79 C 0.1695(6) 0.1209(5) 0.5206(5) 0.190(7) Uani 1 1 d D U . . .
H79 H 0.1726 0.0921 0.5522 0.228 Uiso 1 1 calc R U . . .
C80 C 0.2002(6) 0.1659(5) 0.5095(5) 0.205(7) Uani 1 1 d D U . . .
H80 H 0.2240 0.1685 0.5331 0.246 Uiso 1 1 calc R U . . .
C81 C 0.1941(5) 0.2057(4) 0.4632(4) 0.139(4) Uani 1 1 d D U . . .
C82 C 0.2229(5) 0.2537(4) 0.4470(4) 0.136(4) Uani 1 1 d D U . . .
H82 H 0.2443 0.2618 0.4686 0.164 Uiso 1 1 calc R U . . .
C83 C 0.2420(4) 0.3358(3) 0.3854(3) 0.091(2) Uani 1 1 d D U . . .
C84 C 0.2045(5) 0.3806(4) 0.3877(4) 0.112(3) Uani 1 1 d D U . . .
H84 H 0.1633 0.3779 0.3984 0.134 Uiso 1 1 calc R U . . .
C85 C 0.2256(4) 0.4289(4) 0.3748(4) 0.110(3) Uani 1 1 d D U . . .
H85 H 0.2004 0.4581 0.3794 0.132 Uiso 1 1 calc R U . . .
C86 C 0.2839(4) 0.4355(3) 0.3552(3) 0.095(2) Uani 1 1 d D U . . .
C87 C 0.3190(4) 0.3911(4) 0.3518(4) 0.109(3) Uani 1 1 d D U . . .
H87 H 0.3585 0.3946 0.3378 0.131 Uiso 1 1 calc R U . . .
C88 C 0.2993(4) 0.3410(4) 0.3680(4) 0.108(3) Uani 1 1 d D U . . .
H88 H 0.3261 0.3104 0.3667 0.130 Uiso 1 1 calc R U . . .
C89 C 0.3080(4) 0.4873(4) 0.3415(3) 0.099(2) Uani 1 1 d D U . . .
C90 C 0.3166(6) 0.5049(4) 0.3759(4) 0.121(3) Uani 1 1 d D U . . .
H90 H 0.3043 0.4847 0.4078 0.145 Uiso 1 1 calc R U . . .
C91 C 0.3431(7) 0.5522(5) 0.3657(4) 0.138(4) Uani 1 1 d D U . . .
H91 H 0.3489 0.5630 0.3905 0.165 Uiso 1 1 calc R U . . .
C92 C 0.3599(6) 0.5818(5) 0.3202(3) 0.117(3) Uani 1 1 d D U . . .
H92 H 0.3774 0.6135 0.3137 0.141 Uiso 1 1 calc R U . . .
C93 C 0.3524(4) 0.5672(3) 0.2822(3) 0.092(2) Uani 1 1 d D U . . .
C94 C 0.3702(4) 0.5965(4) 0.2365(3) 0.087(2) Uani 1 1 d D U . . .
H94 H 0.3889 0.6275 0.2301 0.104 Uiso 1 1 calc R U . . .
C95 C 0.3620(4) 0.5827(3) 0.1984(3) 0.0846(19) Uani 1 1 d D U . . .
C96 C 0.3860(4) 0.6099(3) 0.1511(3) 0.094(2) Uani 1 1 d D U . . .
C97 C 0.3786(5) 0.5909(4) 0.1170(4) 0.104(3) Uani 1 1 d D U . . .
H97 H 0.3967 0.6068 0.0866 0.125 Uiso 1 1 calc R U . . .
C98 C 0.3444(5) 0.5481(4) 0.1268(3) 0.106(3) Uani 1 1 d D U . . .
H98 H 0.3381 0.5373 0.1021 0.127 Uiso 1 1 calc R U . . .
C99 C 0.3206(5) 0.5226(4) 0.1704(3) 0.102(2) Uani 1 1 d D U . . .
H99 H 0.2974 0.4943 0.1761 0.122 Uiso 1 1 calc R U . . .
C100 C 0.3303(4) 0.5378(3) 0.2082(3) 0.086(2) Uani 1 1 d D U . . .
C101 C 0.3115(4) 0.5078(3) 0.2547(3) 0.089(2) Uani 1 1 d D U . . .
H101 H 0.2899 0.4786 0.2603 0.107 Uiso 1 1 calc R U . . .
C102 C 0.3234(4) 0.5194(3) 0.2932(3) 0.089(2) Uani 1 1 d D U . . .
C103 C 0.4235(4) 0.6547(3) 0.1389(3) 0.088(2) Uani 1 1 d D U . . .
C104 C 0.3990(4) 0.7055(3) 0.1373(3) 0.093(2) Uani 1 1 d D U . . .
H104 H 0.3567 0.7129 0.1448 0.112 Uiso 1 1 calc R U . . .
C105 C 0.4345(4) 0.7449(3) 0.1252(3) 0.092(2) Uani 1 1 d D U . . .
H105 H 0.4165 0.7795 0.1242 0.110 Uiso 1 1 calc R U . . .
C106 C 0.4965(4) 0.7361(3) 0.1143(3) 0.090(2) Uani 1 1 d D U . . .
C107 C 0.5199(4) 0.6864(3) 0.1135(4) 0.099(3) Uani 1 1 d D U . . .
H107 H 0.5612 0.6800 0.1038 0.118 Uiso 1 1 calc R U . . .
C108 C 0.4838(4) 0.6457(3) 0.1265(3) 0.095(2) Uani 1 1 d D U . . .
H108 H 0.5012 0.6113 0.1269 0.114 Uiso 1 1 calc R U . . .
C109 C 0.5584(5) 0.7944(4) 0.0593(3) 0.104(3) Uani 1 1 d D U . . .
H109 H 0.5511 0.7796 0.0375 0.125 Uiso 1 1 calc R U . . .
C110 C 0.5962(5) 0.8365(4) 0.0468(4) 0.110(3) Uani 1 1 d D U . . .
C111 C 0.6252(6) 0.8583(5) 0.0030(4) 0.128(4) Uani 1 1 d D U . . .
H111 H 0.6205 0.8463 -0.0212 0.154 Uiso 1 1 calc R U . . .
C112 C 0.6608(6) 0.8974(5) -0.0042(4) 0.129(4) Uani 1 1 d D U . . .
H112 H 0.6826 0.9120 -0.0332 0.154 Uiso 1 1 calc R U . . .
C113 C 0.6648(6) 0.9152(5) 0.0300(4) 0.125(3) Uani 1 1 d D U . . .
H113 H 0.6884 0.9432 0.0245 0.151 Uiso 1 1 calc R U . . .
C114 C 0.6347(5) 0.8929(4) 0.0735(4) 0.116(3) Uani 1 1 d D U . . .
H114 H 0.6380 0.9061 0.0971 0.139 Uiso 1 1 calc R U . . .
N13 N 0.9908(4) 0.1332(3) 0.6257(3) 0.101(2) Uani 1 1 d D U . . .
N14 N 0.8881(3) 0.1321(3) 0.5897(3) 0.0904(19) Uani 1 1 d D U . . .
N15 N 0.2359(3) 0.2094(3) 0.3547(3) 0.092(2) Uani 1 1 d D U . . .
N16 N 0.1197(3) 0.2328(3) 0.3319(3) 0.097(2) Uani 1 1 d D U . . .
C115 C 1.0436(5) 0.1357(5) 0.6442(4) 0.119(3) Uani 1 1 d D U . . .
H115 H 1.0439 0.1633 0.6550 0.143 Uiso 1 1 calc R U . . .
C116 C 1.0972(5) 0.0998(5) 0.6480(5) 0.139(4) Uani 1 1 d D U . . .
H116 H 1.1341 0.1038 0.6604 0.167 Uiso 1 1 calc R U . . .
C117 C 1.0985(5) 0.0594(5) 0.6347(5) 0.130(4) Uani 1 1 d D U . . .
H117 H 1.1356 0.0340 0.6381 0.156 Uiso 1 1 calc R U . . .
C118 C 1.0447(4) 0.0554(4) 0.6156(4) 0.113(3) Uani 1 1 d D U . . .
H118 H 1.0447 0.0277 0.6049 0.136 Uiso 1 1 calc R U . . .
C119 C 0.9909(4) 0.0919(4) 0.6121(3) 0.098(2) Uani 1 1 d D U . . .
C120 C 0.9327(4) 0.0945(4) 0.5912(3) 0.093(2) Uani 1 1 d D U . . .
H120 H 0.9274 0.0690 0.5789 0.112 Uiso 1 1 calc R U . . .
C121 C 0.8277(4) 0.1367(3) 0.5694(3) 0.089(2) Uani 1 1 d D U . . .
C122 C 0.7821(4) 0.1133(4) 0.6008(3) 0.096(2) Uani 1 1 d D U . . .
H122 H 0.7923 0.0900 0.6337 0.115 Uiso 1 1 calc R U . . .
C123 C 0.7226(4) 0.1244(4) 0.5835(3) 0.095(2) Uani 1 1 d D U . . .
H123 H 0.6918 0.1074 0.6047 0.114 Uiso 1 1 calc R U . . .
C124 C 0.7051(4) 0.1604(3) 0.5348(3) 0.083(2) Uani 1 1 d D U . . .
C125 C 0.7541(4) 0.1767(3) 0.5042(3) 0.083(2) Uani 1 1 d D U . . .
H125 H 0.7457 0.1970 0.4706 0.100 Uiso 1 1 calc R U . . .
C126 C 0.8146(4) 0.1641(3) 0.5217(3) 0.082(2) Uani 1 1 d D U . . .
H126 H 0.8473 0.1747 0.5000 0.098 Uiso 1 1 calc R U . . .
C127 C 0.6388(4) 0.1800(3) 0.5226(3) 0.084(2) Uani 1 1 d D U . . .
C128 C 0.6026(4) 0.1919(4) 0.5572(3) 0.098(2) Uani 1 1 d D U . . .
H128 H 0.6227 0.1861 0.5862 0.117 Uiso 1 1 calc R U . . .
C129 C 0.5391(4) 0.2118(4) 0.5510(4) 0.103(3) Uani 1 1 d D U . . .
H129 H 0.5166 0.2192 0.5752 0.124 Uiso 1 1 calc R U . . .
C130 C 0.5097(4) 0.2207(4) 0.5096(3) 0.094(2) Uani 1 1 d D U . . .
H130 H 0.4662 0.2334 0.5051 0.113 Uiso 1 1 calc R U . . .
C131 C 0.5442(4) 0.2109(3) 0.4737(3) 0.0801(18) Uani 1 1 d D U . . .
C132 C 0.5176(4) 0.2201(3) 0.4270(3) 0.0811(18) Uani 1 1 d D U . . .
H132 H 0.4717 0.2328 0.4250 0.097 Uiso 1 1 calc R U . . .
C133 C 0.5336(3) 0.1676(3) 0.4197(3) 0.0800(19) Uani 1 1 d D U . . .
C134 C 0.4938(3) 0.1415(3) 0.4070(3) 0.084(2) Uani 1 1 d D U . . .
C135 C 0.5192(4) 0.0935(4) 0.4030(4) 0.101(3) Uani 1 1 d D U . . .
H135 H 0.4926 0.0740 0.3955 0.121 Uiso 1 1 calc R U . . .
C136 C 0.5816(4) 0.0734(4) 0.4095(4) 0.099(3) Uani 1 1 d D U . . .
H136 H 0.5977 0.0410 0.4057 0.119 Uiso 1 1 calc R U . . .
C137 C 0.6210(4) 0.0996(3) 0.4216(3) 0.080(2) Uani 1 1 d D U . . .
H137 H 0.6642 0.0854 0.4265 0.096 Uiso 1 1 calc R U . . .
C138 C 0.5973(3) 0.1469(3) 0.4264(3) 0.0751(18) Uani 1 1 d D U . . .
C139 C 0.6356(4) 0.1814(3) 0.4367(3) 0.0751(17) Uani 1 1 d D U . . .
H139 H 0.6806 0.1646 0.4421 0.090 Uiso 1 1 calc R U . . .
C140 C 0.6087(3) 0.1911(3) 0.4799(3) 0.0783(18) Uani 1 1 d D U . . .
C141 C 0.4260(4) 0.1628(4) 0.3963(3) 0.098(2) Uani 1 1 d D U . . .
C142 C 0.3825(4) 0.1332(6) 0.4223(5) 0.162(4) Uani 1 1 d D U . . .
H142 H 0.3955 0.0987 0.4485 0.194 Uiso 1 1 calc R U . . .
C143 C 0.3203(5) 0.1521(6) 0.4116(5) 0.166(4) Uani 1 1 d D U . . .
H143 H 0.2911 0.1341 0.4339 0.199 Uiso 1 1 calc R U . . .
C144 C 0.2996(4) 0.1957(4) 0.3701(4) 0.105(3) Uani 1 1 d D U . . .
C145 C 0.3431(4) 0.2223(5) 0.3418(4) 0.127(3) Uani 1 1 d D U . . .
H145 H 0.3306 0.2536 0.3126 0.152 Uiso 1 1 calc R U . . .
C146 C 0.4052(4) 0.2052(5) 0.3545(4) 0.126(3) Uani 1 1 d D U . . .
H146 H 0.4345 0.2240 0.3329 0.151 Uiso 1 1 calc R U . . .
C147 C 0.2176(4) 0.1799(4) 0.3370(4) 0.100(3) Uani 1 1 d D U . . .
H147 H 0.2454 0.1509 0.3339 0.121 Uiso 1 1 calc R U . . .
C148 C 0.1523(4) 0.1921(4) 0.3216(4) 0.103(3) Uani 1 1 d D U . . .
C149 C 0.1272(4) 0.1670(5) 0.2987(5) 0.121(3) Uani 1 1 d D U . . .
H149 H 0.1522 0.1388 0.2924 0.145 Uiso 1 1 calc R U . . .
C150 C 0.0646(4) 0.1828(5) 0.2847(5) 0.136(4) Uani 1 1 d D U . . .
H150 H 0.0455 0.1657 0.2692 0.163 Uiso 1 1 calc R U . . .
C151 C 0.0317(5) 0.2244(5) 0.2944(5) 0.133(4) Uani 1 1 d D U . . .
H151 H -0.0111 0.2369 0.2853 0.160 Uiso 1 1 calc R U . . .
C152 C 0.0610(4) 0.2485(4) 0.3177(5) 0.118(3) Uani 1 1 d D U . . .
H152 H 0.0373 0.2775 0.3236 0.142 Uiso 1 1 calc R U . . .
N17 N 0.9354(4) 0.2251(4) 0.6462(3) 0.107(2) Uani 1 1 d D U . . .
N18 N 0.9345(4) 0.2363(3) 0.5597(3) 0.097(2) Uani 1 1 d D U . . .
N19 N 0.8426(4) 0.3042(3) 0.0274(3) 0.100(2) Uani 1 1 d D U . . .
N20 N 0.8135(4) 0.3043(4) -0.0534(3) 0.121(3) Uani 1 1 d D U . . .
C153 C 0.9331(6) 0.2198(5) 0.6919(4) 0.131(3) Uani 1 1 d D U . . .
H153 H 0.9206 0.1878 0.7161 0.158 Uiso 1 1 calc R U . . .
C154 C 0.9481(7) 0.2585(6) 0.7051(5) 0.148(4) Uani 1 1 d D U . . .
H154 H 0.9445 0.2535 0.7376 0.177 Uiso 1 1 calc R U . . .
C155 C 0.9679(8) 0.3033(6) 0.6719(5) 0.155(4) Uani 1 1 d D U . . .
H155 H 0.9794 0.3296 0.6810 0.186 Uiso 1 1 calc R U . . .
C156 C 0.9714(6) 0.3111(5) 0.6245(4) 0.134(4) Uani 1 1 d D U . . .
H156 H 0.9847 0.3427 0.6005 0.161 Uiso 1 1 calc R U . . .
C157 C 0.9548(5) 0.2711(4) 0.6129(4) 0.111(3) Uani 1 1 d D U . . .
C158 C 0.9541(5) 0.2757(4) 0.5647(4) 0.108(3) Uani 1 1 d D U . . .
H158 H 0.9672 0.3056 0.5383 0.130 Uiso 1 1 calc R U . . .
C159 C 0.9320(4) 0.2395(4) 0.5118(3) 0.088(2) Uani 1 1 d D U . . .
C160 C 0.9724(4) 0.2013(4) 0.5007(3) 0.088(2) Uani 1 1 d D U . . .
H160 H 1.0050 0.1773 0.5226 0.105 Uiso 1 1 calc R U . . .
C161 C 0.9646(4) 0.1986(3) 0.4578(3) 0.083(2) Uani 1 1 d D U . . .
H161 H 0.9932 0.1733 0.4502 0.099 Uiso 1 1 calc R U . . .
C162 C 0.9155(3) 0.2323(3) 0.4246(3) 0.0775(19) Uani 1 1 d D U . . .
C163 C 0.8800(4) 0.2732(3) 0.4353(3) 0.082(2) Uani 1 1 d D U . . .
H163 H 0.8495 0.2996 0.4126 0.098 Uiso 1 1 calc R U . . .
C164 C 0.8884(4) 0.2760(4) 0.4782(3) 0.088(2) Uani 1 1 d D U . . .
H164 H 0.8633 0.3041 0.4845 0.105 Uiso 1 1 calc R U . . .
C165 C 0.9014(4) 0.2183(3) 0.3852(3) 0.0813(19) Uani 1 1 d D U . . .
C166 C 0.9113(4) 0.1616(3) 0.3970(3) 0.091(2) Uani 1 1 d D U . . .
H166 H 0.9269 0.1366 0.4284 0.109 Uiso 1 1 calc R U . . .
C167 C 0.8990(4) 0.1408(4) 0.3643(3) 0.094(2) Uani 1 1 d D U . . .
H167 H 0.9063 0.1024 0.3735 0.113 Uiso 1 1 calc R U . . .
C168 C 0.8764(4) 0.1766(3) 0.3191(3) 0.083(2) Uani 1 1 d D U . . .
H168 H 0.8676 0.1635 0.2965 0.100 Uiso 1 1 calc R U . . .
C169 C 0.8667(3) 0.2325(3) 0.3067(3) 0.0749(17) Uani 1 1 d D U . . .
C170 C 0.8397(3) 0.2752(3) 0.2586(3) 0.0779(17) Uani 1 1 d D U . . .
H170 H 0.8324 0.2584 0.2366 0.094 Uiso 1 1 calc R U . . .
C171 C 0.8823(4) 0.3171(3) 0.2369(3) 0.0791(18) Uani 1 1 d D U . . .
C172 C 0.9034(4) 0.3370(4) 0.1904(3) 0.089(2) Uani 1 1 d D U . . .
C173 C 0.9430(5) 0.3759(4) 0.1780(3) 0.102(3) Uani 1 1 d D U . . .
H173 H 0.9586 0.3903 0.1465 0.123 Uiso 1 1 calc R U . . .
C174 C 0.9596(5) 0.3935(5) 0.2108(3) 0.113(3) Uani 1 1 d D U . . .
H174 H 0.9886 0.4179 0.2022 0.135 Uiso 1 1 calc R U . . .
C175 C 0.9349(4) 0.3764(4) 0.2559(3) 0.090(2) Uani 1 1 d D U . . .
H175 H 0.9439 0.3911 0.2773 0.108 Uiso 1 1 calc R U . . .
C176 C 0.8969(4) 0.3375(3) 0.2692(3) 0.0801(19) Uani 1 1 d D U . . .
C177 C 0.8632(3) 0.3164(3) 0.3160(3) 0.0767(17) Uani 1 1 d D U . . .
H177 H 0.8748 0.3317 0.3380 0.092 Uiso 1 1 calc R U . . .
C178 C 0.8778(3) 0.2538(3) 0.3393(3) 0.0762(18) Uani 1 1 d D U . . .
C179 C 0.8831(4) 0.3234(4) 0.1517(3) 0.097(2) Uani 1 1 d D U . . .
C180 C 0.8481(6) 0.3649(5) 0.1127(4) 0.136(4) Uani 1 1 d D U . . .
H180 H 0.8342 0.3995 0.1131 0.163 Uiso 1 1 calc R U . . .
C181 C 0.8332(6) 0.3570(5) 0.0737(4) 0.133(4) Uani 1 1 d D U . . .
H181 H 0.8083 0.3858 0.0481 0.160 Uiso 1 1 calc R U . . .
C182 C 0.8537(5) 0.3083(4) 0.0713(3) 0.097(2) Uani 1 1 d D U . . .
C183 C 0.8818(5) 0.2659(4) 0.1116(4) 0.117(3) Uani 1 1 d D U . . .
H183 H 0.8912 0.2302 0.1127 0.140 Uiso 1 1 calc R U . . .
C184 C 0.8968(5) 0.2739(4) 0.1510(4) 0.113(3) Uani 1 1 d D U . . .
H184 H 0.9174 0.2437 0.1782 0.135 Uiso 1 1 calc R U . . .
C185 C 0.8643(5) 0.3400(5) -0.0105(3) 0.116(3) Uani 1 1 d D U . . .
H185 H 0.8895 0.3637 -0.0081 0.139 Uiso 1 1 calc R U . . .
C186 C 0.8481(6) 0.3425(5) -0.0574(4) 0.129(3) Uani 1 1 d D U . . .
C187 C 0.8609(7) 0.3824(6) -0.1007(4) 0.149(4) Uani 1 1 d D U . . .
H187 H 0.8851 0.4086 -0.1022 0.179 Uiso 1 1 calc R U . . .
C188 C 0.8378(7) 0.3835(6) -0.1424(4) 0.156(4) Uani 1 1 d D U . . .
H188 H 0.8457 0.4106 -0.1731 0.187 Uiso 1 1 calc R U . . .
C189 C 0.8030(7) 0.3443(6) -0.1383(4) 0.142(4) Uani 1 1 d D U . . .
H189 H 0.7863 0.3444 -0.1663 0.171 Uiso 1 1 calc R U . . .
C190 C 0.7928(5) 0.3052(5) -0.0935(4) 0.126(3) Uani 1 1 d D U . . .
H190 H 0.7699 0.2779 -0.0912 0.151 Uiso 1 1 calc R U . . .
N21 N 0.8804(4) 0.1272(3) 0.6814(3) 0.111(2) Uani 1 1 d D U . . .
N22 N 0.8229(4) 0.2172(3) 0.6190(3) 0.095(2) Uani 1 1 d D U . . .
N23 N 0.5130(4) 0.7723(3) 0.1985(3) 0.099(2) Uani 1 1 d D U . . .
N24 N 0.4824(4) 0.8652(3) 0.1258(3) 0.101(2) Uani 1 1 d D U . . .
C191 C 0.9138(6) 0.0815(4) 0.7136(4) 0.126(3) Uani 1 1 d D U . . .
H191 H 0.9553 0.0700 0.7070 0.151 Uiso 1 1 calc R U . . .
C192 C 0.8887(7) 0.0507(6) 0.7562(4) 0.158(5) Uani 1 1 d D U . . .
H192 H 0.9135 0.0185 0.7788 0.189 Uiso 1 1 calc R U . . .
C193 C 0.8313(7) 0.0646(6) 0.7669(5) 0.170(5) Uani 1 1 d D U . . .
H193 H 0.8154 0.0423 0.7967 0.204 Uiso 1 1 calc R U . . .
C194 C 0.7938(7) 0.1116(5) 0.7346(4) 0.149(4) Uani 1 1 d D U . . .
H194 H 0.7520 0.1221 0.7414 0.179 Uiso 1 1 calc R U . . .
C195 C 0.8209(5) 0.1427(4) 0.6918(3) 0.114(3) Uani 1 1 d D U . . .
C196 C 0.7916(5) 0.1938(4) 0.6556(3) 0.108(3) Uani 1 1 d D U . . .
H196 H 0.7504 0.2098 0.6588 0.130 Uiso 1 1 calc R U . . .
C197 C 0.7964(4) 0.2704(3) 0.5818(3) 0.095(2) Uani 1 1 d D U . . .
C198 C 0.7608(4) 0.2745(3) 0.5441(3) 0.089(2) Uani 1 1 d D U . . .
H198 H 0.7467 0.2430 0.5456 0.107 Uiso 1 1 calc R U . . .
C199 C 0.7460(4) 0.3230(3) 0.5051(3) 0.090(2) Uani 1 1 d D U . . .
H199 H 0.7223 0.3251 0.4791 0.108 Uiso 1 1 calc R U . . .
C200 C 0.7659(4) 0.3708(3) 0.5031(3) 0.100(2) Uani 1 1 d D U . . .
C201 C 0.7952(5) 0.3659(4) 0.5446(4) 0.108(3) Uani 1 1 d D U . . .
H201 H 0.8048 0.3977 0.5461 0.129 Uiso 1 1 calc R U . . .
C202 C 0.8102(5) 0.3165(4) 0.5829(4) 0.108(3) Uani 1 1 d D U . . .
H202 H 0.8305 0.3141 0.6106 0.130 Uiso 1 1 calc R U . . .
C203 C 0.7632(4) 0.4208(4) 0.4575(3) 0.103(2) Uani 1 1 d D U . . .
C204 C 0.8173(5) 0.4446(4) 0.4469(4) 0.124(3) Uani 1 1 d D U . . .
H204 H 0.8526 0.4271 0.4680 0.149 Uiso 1 1 calc R U . . .
C205 C 0.8204(6) 0.4931(5) 0.4062(5) 0.144(4) Uani 1 1 d D U . . .
H205 H 0.8564 0.5095 0.4011 0.172 Uiso 1 1 calc R U . . .
C206 C 0.7720(4) 0.5170(4) 0.3737(4) 0.113(3) Uani 1 1 d D U . . .
H206 H 0.7754 0.5484 0.3447 0.135 Uiso 1 1 calc R U . . .
C207 C 0.7177(4) 0.4950(3) 0.3834(3) 0.094(2) Uani 1 1 d D U . . .
C208 C 0.6610(4) 0.5180(3) 0.3516(3) 0.0900(19) Uani 1 1 d D U . . .
H208 H 0.6656 0.5531 0.3234 0.108 Uiso 1 1 calc R U . . .
C209 C 0.6050(4) 0.5253(3) 0.3801(3) 0.081(2) Uani 1 1 d D U . . .
C210 C 0.5570(4) 0.5705(3) 0.3657(3) 0.084(2) Uani 1 1 d D U . . .
C211 C 0.5056(4) 0.5672(3) 0.3956(3) 0.088(2) Uani 1 1 d D U . . .
H211 H 0.4727 0.5975 0.3871 0.106 Uiso 1 1 calc R U . . .
C212 C 0.5026(4) 0.5204(3) 0.4370(3) 0.089(2) Uani 1 1 d D U . . .
H212 H 0.4678 0.5190 0.4569 0.106 Uiso 1 1 calc R U . . .
C213 C 0.5491(4) 0.4759(3) 0.4496(3) 0.088(2) Uani 1 1 d D U . . .
H213 H 0.5461 0.4435 0.4778 0.105 Uiso 1 1 calc R U . . .
C214 C 0.5999(4) 0.4783(3) 0.4215(3) 0.084(2) Uani 1 1 d D U . . .
C215 C 0.6496(4) 0.4292(3) 0.4278(3) 0.0846(18) Uani 1 1 d D U . . .
H215 H 0.6456 0.3967 0.4586 0.102 Uiso 1 1 calc R U . . .
C216 C 0.7135(4) 0.4469(3) 0.4247(3) 0.091(2) Uani 1 1 d D U . . .
C217 C 0.5542(4) 0.6202(3) 0.3191(3) 0.088(2) Uani 1 1 d D U . . .
C218 C 0.5889(7) 0.6606(4) 0.3112(4) 0.137(4) Uani 1 1 d D U . . .
H218 H 0.6210 0.6543 0.3337 0.165 Uiso 1 1 calc R U . . .
C219 C 0.5774(7) 0.7101(4) 0.2708(4) 0.139(4) Uani 1 1 d D U . . .
H219 H 0.6017 0.7375 0.2656 0.166 Uiso 1 1 calc R U . . .
C220 C 0.5306(5) 0.7197(3) 0.2380(3) 0.092(2) Uani 1 1 d D U . . .
C221 C 0.5023(6) 0.6777(4) 0.2435(4) 0.116(3) Uani 1 1 d D U . . .
H221 H 0.4734 0.6822 0.2195 0.140 Uiso 1 1 calc R U . . .
C222 C 0.5148(6) 0.6282(4) 0.2835(4) 0.120(3) Uani 1 1 d D U . . .
H222 H 0.4950 0.5990 0.2859 0.144 Uiso 1 1 calc R U . . .
C223 C 0.4587(5) 0.7975(3) 0.1997(3) 0.106(3) Uani 1 1 d D U . . .
H223 H 0.4325 0.7828 0.2260 0.127 Uiso 1 1 calc R U . . .
C224 C 0.4383(5) 0.8501(4) 0.1587(4) 0.115(3) Uani 1 1 d D U . . .
C225 C 0.3805(5) 0.8813(4) 0.1532(4) 0.129(4) Uani 1 1 d D U . . .
H225 H 0.3504 0.8695 0.1770 0.155 Uiso 1 1 calc R U . . .
C226 C 0.3664(6) 0.9303(4) 0.1123(4) 0.134(4) Uani 1 1 d D U . . .
H226 H 0.3270 0.9530 0.1080 0.161 Uiso 1 1 calc R U . . .
C227 C 0.4107(5) 0.9451(4) 0.0785(4) 0.120(3) Uani 1 1 d D U . . .
H227 H 0.4018 0.9775 0.0495 0.144 Uiso 1 1 calc R U . . .
C228 C 0.4688(5) 0.9121(4) 0.0869(3) 0.108(3) Uani 1 1 d D U . . .
H228 H 0.4999 0.9235 0.0639 0.130 Uiso 1 1 calc R U . . .
C300 C 0.5513(4) 0.2648(3) 0.3864(3) 0.0765(16) Uani 1 1 d . U . . .
C301 C 0.6241(3) 0.2398(3) 0.3904(3) 0.0727(16) Uani 1 1 d . U . . .
C302 C 0.5194(4) 0.2794(3) 0.3392(3) 0.0793(18) Uani 1 1 d . U . . .
C303 C 0.5442(4) 0.2624(3) 0.3060(3) 0.0817(19) Uani 1 1 d . U . . .
C304 C 0.6101(4) 0.2393(3) 0.3083(3) 0.0751(18) Uani 1 1 d . U . . .
C305 C 0.6479(3) 0.2337(3) 0.3452(3) 0.0712(16) Uani 1 1 d . U . . .
C306 C 0.7079(3) 0.2483(3) 0.3352(3) 0.0714(16) Uani 1 1 d . U . . .
C308 C 0.6903(4) 0.2730(3) 0.2508(3) 0.0784(18) Uani 1 1 d . U . . .
C309 C 0.6313(4) 0.2593(4) 0.2600(3) 0.0795(19) Uani 1 1 d . U . . .
C310 C 0.5792(4) 0.2937(4) 0.2274(3) 0.0821(19) Uani 1 1 d . U . . .
C311 C 0.5894(4) 0.3409(4) 0.1865(3) 0.085(2) Uani 1 1 d . U . . .
C312 C 0.6517(4) 0.3544(4) 0.1772(3) 0.0831(19) Uani 1 1 d . U . . .
C313 C 0.7003(4) 0.3214(3) 0.2087(3) 0.0781(18) Uani 1 1 d . U . . .
C314 C 0.7452(4) 0.3453(3) 0.2208(3) 0.0768(17) Uani 1 1 d . U . . .
C315 C 0.7412(4) 0.4020(3) 0.2019(3) 0.0795(18) Uani 1 1 d . U . . .
C316 C 0.6894(4) 0.4366(4) 0.1695(3) 0.0848(19) Uani 1 1 d . U . . .
C317 C 0.6463(4) 0.4136(4) 0.1576(3) 0.089(2) Uani 1 1 d . U . . .
C318 C 0.5794(4) 0.4360(4) 0.1548(3) 0.092(2) Uani 1 1 d . U . . .
C319 C 0.5614(4) 0.4810(4) 0.1644(3) 0.096(2) Uani 1 1 d . U . . .
C320 C 0.6073(4) 0.5058(3) 0.1767(3) 0.0899(19) Uani 1 1 d . U . . .
C321 C 0.6684(4) 0.4835(4) 0.1799(3) 0.0859(19) Uani 1 1 d . U . . .
C322 C 0.7089(4) 0.4770(3) 0.2193(3) 0.0842(19) Uani 1 1 d . U . . .
C323 C 0.6838(4) 0.4930(3) 0.2541(3) 0.085(2) Uani 1 1 d . U . . .
C324 C 0.6186(4) 0.5162(3) 0.2517(3) 0.088(2) Uani 1 1 d . U . . .
C325 C 0.5188(4) 0.5084(4) 0.2233(3) 0.0913(19) Uani 1 1 d . U . . .
C326 C 0.4987(4) 0.4900(3) 0.2699(3) 0.0867(19) Uani 1 1 d . U . . .
C327 C 0.5374(4) 0.4842(3) 0.3080(3) 0.0851(19) Uani 1 1 d . U . . .
C328 C 0.5954(4) 0.4974(3) 0.2992(3) 0.0844(18) Uani 1 1 d . U . . .
C329 C 0.5457(4) 0.3909(4) 0.1728(3) 0.089(2) Uani 1 1 d . U . . .
C330 C 0.6501(4) 0.4718(3) 0.3350(3) 0.0821(17) Uani 1 1 d . U . . .
C331 C 0.6394(4) 0.4184(3) 0.3826(3) 0.0790(17) Uani 1 1 d . U . . .
C332 C 0.5759(4) 0.4023(3) 0.3825(3) 0.0782(18) Uani 1 1 d . U . . .
C333 C 0.5274(4) 0.4356(3) 0.3512(3) 0.0833(19) Uani 1 1 d . U . . .
C334 C 0.4831(4) 0.4111(3) 0.3379(3) 0.0844(19) Uani 1 1 d . U . . .
C335 C 0.4886(4) 0.3550(3) 0.3570(3) 0.0813(18) Uani 1 1 d . U . . .
C336 C 0.5380(4) 0.3195(3) 0.3901(3) 0.0767(17) Uani 1 1 d . U . . .
C337 C 0.5807(4) 0.3436(3) 0.4007(3) 0.0748(18) Uani 1 1 d . U . . .
C338 C 0.6478(4) 0.3223(3) 0.4025(3) 0.0751(18) Uani 1 1 d . U . . .
C339 C 0.6664(3) 0.2759(3) 0.3935(3) 0.0688(16) Uani 1 1 d . U . . .
C340 C 0.7193(3) 0.2752(3) 0.3650(3) 0.0702(16) Uani 1 1 d . U . . .
C341 C 0.5813(4) 0.5220(3) 0.2142(3) 0.0883(19) Uani 1 1 d . U . . .
C342 C 0.7319(4) 0.3644(3) 0.3581(3) 0.0730(18) Uani 1 1 d . U . . .
C343 C 0.6802(4) 0.3655(3) 0.3859(3) 0.0714(18) Uani 1 1 d . U . . .
C344 C 0.7428(4) 0.4133(3) 0.3157(3) 0.0782(19) Uani 1 1 d . U . . .
C345 C 0.7026(4) 0.4618(3) 0.3035(3) 0.083(2) Uani 1 1 d . U . . .
C346 C 0.7532(4) 0.4271(3) 0.2330(3) 0.0809(19) Uani 1 1 d . U . . .
C347 C 0.7702(4) 0.3968(3) 0.2798(3) 0.0793(19) Uani 1 1 d . U . . .
C348 C 0.7916(4) 0.3328(3) 0.3029(3) 0.0738(16) Uani 1 1 d . U . . .
C349 C 0.7774(4) 0.3068(3) 0.2689(3) 0.0742(16) Uani 1 1 d . U . . .
C350 C 0.7296(3) 0.2663(3) 0.2891(3) 0.0724(17) Uani 1 1 d . U . . .
C351 C 0.4516(4) 0.4211(4) 0.2585(3) 0.0893(19) Uani 1 1 d . U . . .
C352 C 0.4577(4) 0.3611(4) 0.2776(3) 0.0870(19) Uani 1 1 d . U . . .
C353 C 0.4831(4) 0.3452(4) 0.2419(3) 0.086(2) Uani 1 1 d . U . . .
C354 C 0.4733(4) 0.4402(4) 0.2093(3) 0.093(2) Uani 1 1 d . U . . .
C355 C 0.4932(4) 0.3934(4) 0.1993(3) 0.090(2) Uani 1 1 d . U . . .
C356 C 0.5071(4) 0.4836(4) 0.1932(3) 0.0914(19) Uani 1 1 d . U . . .
C357 C 0.5271(4) 0.2961(4) 0.2554(3) 0.086(2) Uani 1 1 d . U . . .
C358 C 0.4775(4) 0.3292(3) 0.3262(3) 0.0805(18) Uani 1 1 d . U . . .
C359 C 0.4645(4) 0.4459(4) 0.2879(4) 0.092(2) Uani 1 1 d . U . . .
C360 C 0.7533(3) 0.3177(3) 0.3485(3) 0.0699(16) Uani 1 1 d . U . . .
Sb1 Sb 0.92510(7) 0.08438(6) 0.24017(5) 0.1526(5) Uani 0.8 1 d D . P . .
F1 F 0.9398(9) 0.1116(8) 0.1783(5) 0.165(8) Uiso 0.3 1 d D U P A 1
F2 F 0.8770(9) 0.0418(9) 0.2336(10) 0.219(13) Uiso 0.3 1 d D U P A 1
F3 F 0.9152(12) 0.0676(10) 0.3024(5) 0.182(9) Uiso 0.3 1 d D U P A 1
F4 F 0.9676(7) 0.1321(6) 0.2449(7) 0.103(5) Uiso 0.3 1 d D U P A 1
F5 F 0.9911(8) 0.0345(7) 0.2520(7) 0.165(9) Uiso 0.3 1 d D U P A 1
F6 F 0.8552(7) 0.1369(8) 0.2274(8) 0.176(10) Uiso 0.3 1 d D U P A 1
F1' F 0.9864(5) 0.0939(4) 0.2035(4) 0.098(3) Uiso 0.5 1 d D U P A 2
F2' F 0.8837(9) 0.0646(9) 0.2033(8) 0.202(7) Uiso 0.5 1 d D U P A 2
F3' F 0.8797(7) 0.0680(5) 0.2925(5) 0.129(4) Uiso 0.5 1 d D U P A 2
F4' F 0.9688(9) 0.1088(9) 0.2721(8) 0.195(7) Uiso 0.5 1 d D U P A 2
F5' F 0.9722(8) 0.0143(7) 0.2686(6) 0.171(6) Uiso 0.5 1 d D U P A 2
F6' F 0.8792(11) 0.1499(9) 0.2120(8) 0.236(9) Uiso 0.5 1 d D U P A 2
Sb2 Sb 0.2598(3) 0.75825(14) 0.22539(16) 0.1611(17) Uani 0.581(8) 1 d D . P B 1
F7 F 0.2388(10) 0.7018(7) 0.2164(6) 0.231(7) Uiso 0.581(8) 1 d D U P B 1
F8 F 0.3396(5) 0.7208(6) 0.2361(5) 0.160(5) Uiso 0.581(8) 1 d D U P B 1
F9 F 0.2889(6) 0.8114(5) 0.2365(5) 0.199(6) Uiso 0.581(8) 1 d D U P B 1
F10 F 0.1805(6) 0.7976(6) 0.2174(5) 0.206(5) Uiso 0.581(8) 1 d D U P B 1
F11 F 0.2458(6) 0.7231(6) 0.2899(4) 0.186(6) Uiso 0.581(8) 1 d D U P B 1
F12 F 0.2727(8) 0.7938(6) 0.1619(4) 0.212(6) Uiso 0.581(8) 1 d D U P B 1
Sb2' Sb 0.2359(3) 0.7637(3) 0.2080(3) 0.179(2) Uani 0.419(8) 1 d D U P B 2
F7' F 0.2468(12) 0.6885(6) 0.2328(9) 0.219(8) Uiso 0.419(8) 1 d D U P B 2
F8' F 0.3213(7) 0.7549(11) 0.2114(9) 0.198(7) Uiso 0.419(8) 1 d D U P B 2
F9' F 0.2389(11) 0.8359(6) 0.1872(8) 0.211(7) Uiso 0.419(8) 1 d D U P B 2
F10' F 0.1510(6) 0.7735(10) 0.2039(8) 0.207(7) Uiso 0.419(8) 1 d D U P B 2
F11' F 0.2274(10) 0.7549(10) 0.2706(6) 0.180(6) Uiso 0.419(8) 1 d D U P B 2
F12' F 0.2431(9) 0.7678(8) 0.1478(5) 0.167(6) Uiso 0.419(8) 1 d D U P B 2
Sb3 Sb 0.53932(16) 0.05916(12) 0.05873(13) 0.1361(11) Uani 0.5 1 d D . P C 1
F13 F 0.5564(9) -0.0114(6) 0.1081(5) 0.163(5) Uiso 0.5 1 d D U P C 1
F14 F 0.5894(12) 0.0801(9) 0.0899(8) 0.212(8) Uiso 0.5 1 d D U P C 1
F15 F 0.4922(8) 0.0390(6) 0.0231(5) 0.131(4) Uiso 0.5 1 d D U P C 1
F16 F 0.5346(8) 0.1264(5) 0.0087(5) 0.137(5) Uiso 0.5 1 d D U P C 1
F17 F 0.6169(10) 0.0380(7) 0.0324(6) 0.160(6) Uiso 0.5 1 d D U P C 1
F18 F 0.4696(13) 0.0740(10) 0.0931(8) 0.239(10) Uiso 0.5 1 d D U P C 1
Sb3' Sb 0.5691(4) 0.0614(3) 0.0546(3) 0.163(3) Uani 0.25 1 d D . P D 2
F13' F 0.5981(16) -0.0037(10) 0.1098(8) 0.171(11) Uiso 0.25 1 d D U P D 2
F14' F 0.6268(16) 0.0892(12) 0.0745(11) 0.177(11) Uiso 0.25 1 d D U P D 2
F15' F 0.5263(12) 0.0257(9) 0.0319(8) 0.112(7) Uiso 0.25 1 d D U P D 2
F16' F 0.5605(12) 0.1206(8) -0.0037(7) 0.114(8) Uiso 0.25 1 d D U P D 2
F17' F 0.6502(13) 0.0359(11) 0.0308(9) 0.143(10) Uiso 0.25 1 d D U P D 2
F18' F 0.5032(17) 0.0832(15) 0.0872(12) 0.216(12) Uiso 0.25 1 d D U P D 2
Sb4 Sb 0.69297(11) -0.05042(10) 0.32740(9) 0.1345(7) Uani 0.4 1 d D . P . .
F19 F 0.6402(9) -0.0011(9) 0.3436(8) 0.114(7) Uiso 0.25 1 d D U P E 1
F20 F 0.6327(14) -0.0274(13) 0.2802(10) 0.170(10) Uiso 0.25 1 d D U P E 1
F21 F 0.7478(11) -0.0933(13) 0.3045(11) 0.158(10) Uiso 0.25 1 d D U P E 1
F22 F 0.7426(12) -0.0802(10) 0.3825(7) 0.125(8) Uiso 0.25 1 d D U P E 1
F23 F 0.7268(18) 0.0115(11) 0.2920(11) 0.180(11) Uiso 0.25 1 d D U P E 1
F24 F 0.6418(17) -0.1022(14) 0.3533(13) 0.185(12) Uiso 0.25 1 d D U P E 1
F19' F 0.659(2) 0.0138(11) 0.3308(14) 0.146(12) Uiso 0.15 1 d D U P E 2
F20' F 0.6625(17) -0.0154(12) 0.2652(7) 0.101(10) Uiso 0.15 1 d D U P E 2
F21' F 0.7356(19) -0.1117(13) 0.3212(16) 0.157(15) Uiso 0.15 1 d D U P E 2
F22' F 0.709(2) -0.0901(14) 0.3925(6) 0.133(12) Uiso 0.15 1 d D U P E 2
F23' F 0.7587(17) -0.0127(19) 0.3068(16) 0.164(15) Uiso 0.15 1 d D U P E 2
F24' F 0.6159(14) -0.070(2) 0.3302(19) 0.194(14) Uiso 0.15 1 d D U P E 2
Sb5 Sb 0.0000 0.0000 0.5000 0.0987(3) Uani 1 2 d S . P . .
F25 F 0.0586(4) -0.0493(3) 0.4867(3) 0.160(3) Uani 1 1 d . . . . .
F26 F 0.0494(4) -0.0118(3) 0.5520(3) 0.171(3) Uani 1 1 d . . . . .
F27 F 0.0364(4) 0.0581(3) 0.4620(3) 0.178(3) Uani 1 1 d . . . . .
Sb6 Sb 0.60544(17) 0.09539(14) 0.72191(12) 0.1762(11) Uani 0.4 1 d . . P F 1
F31 F 0.6610(18) 0.0523(16) 0.7714(12) 0.270(14) Uiso 0.4 1 d D . P F 1
F32 F 0.6533(10) 0.1386(8) 0.6830(8) 0.164(7) Uiso 0.4 1 d D . P F 1
F33 F 0.5427(15) 0.1197(13) 0.6834(13) 0.256(13) Uiso 0.4 1 d D . P F 1
F34 F 0.5600(16) 0.0520(16) 0.7580(12) 0.270(14) Uiso 0.4 1 d D . P F 1
F35 F 0.5705(15) 0.1396(14) 0.7378(11) 0.232(11) Uiso 0.4 1 d . . P F 1
F36 F 0.6359(15) 0.0457(11) 0.6962(12) 0.38(3) Uiso 0.4 1 d D . P F 1
C50S C 0.7880(5) -0.0291(4) 0.6311(4) 0.159(4) Uani 1 1 d G U . . .
H50S H 0.7554 -0.0270 0.6108 0.191 Uiso 1 1 calc R U . . .
C51S C 0.8492(6) -0.0345(4) 0.6171(3) 0.169(5) Uani 1 1 d G U . . .
H51S H 0.8584 -0.0360 0.5872 0.203 Uiso 1 1 calc R U . . .
C52S C 0.8970(4) -0.0376(4) 0.6468(5) 0.175(5) Uani 1 1 d G U . . .
H52S H 0.9388 -0.0412 0.6372 0.210 Uiso 1 1 calc R U . . .
C53S C 0.8835(5) -0.0353(4) 0.6905(4) 0.173(5) Uani 1 1 d G U . . .
H53S H 0.9162 -0.0374 0.7108 0.207 Uiso 1 1 calc R U . . .
C54S C 0.8223(6) -0.0299(4) 0.7045(3) 0.174(5) Uani 1 1 d G U . . .
H54S H 0.8131 -0.0283 0.7344 0.209 Uiso 1 1 calc R U . . .
C55S C 0.7746(4) -0.0268(4) 0.6748(4) 0.159(4) Uani 1 1 d G U . . .
H55S H 0.7327 -0.0231 0.6843 0.191 Uiso 1 1 calc R U . . .
C56S C 0.7978(10) 0.0597(8) 0.4488(10) 0.150(9) Uiso 0.5 1 d G U P G 1
H56S H 0.8203 0.0889 0.4411 0.180 Uiso 0.5 1 calc R U P G 1
C57S C 0.7743(14) 0.0355(12) 0.4944(9) 0.158(10) Uiso 0.5 1 d G U P G 1
H57S H 0.7807 0.0481 0.5179 0.190 Uiso 0.5 1 calc R U P G 1
C58S C 0.7414(14) -0.0072(12) 0.5057(7) 0.158(11) Uiso 0.5 1 d G U P G 1
H58S H 0.7253 -0.0238 0.5369 0.190 Uiso 0.5 1 calc R U P G 1
C59S C 0.7320(10) -0.0256(8) 0.4714(9) 0.158(9) Uiso 0.5 1 d G U P G 1
H59S H 0.7095 -0.0548 0.4790 0.189 Uiso 0.5 1 calc R U P G 1
C60S C 0.7555(10) -0.0014(9) 0.4258(8) 0.160(10) Uiso 0.5 1 d G U P G 1
H60S H 0.7491 -0.0140 0.4023 0.192 Uiso 0.5 1 calc R U P G 1
C61S C 0.7884(10) 0.0413(9) 0.4145(7) 0.168(11) Uiso 0.5 1 d G U P G 1
H61S H 0.8045 0.0578 0.3833 0.202 Uiso 0.5 1 calc R U P G 1
N3S N 0.7244(15) -0.0190(12) 0.5141(11) 0.175(11) Uiso 0.5 1 d D U P H 2
C5S C 0.7576(15) 0.0119(13) 0.5058(11) 0.140(8) Uiso 0.5 1 d D U P H 2
C6S C 0.7956(14) 0.0548(12) 0.4861(11) 0.146(10) Uiso 0.5 1 d D U P H 2
H6SA H 0.8396 0.0382 0.4916 0.219 Uiso 0.5 1 calc R U P H 2
H6SB H 0.7860 0.0795 0.5018 0.219 Uiso 0.5 1 calc R U P H 2
H6SC H 0.7867 0.0755 0.4515 0.219 Uiso 0.5 1 calc R U P H 2
N4S N 0.7789(12) 0.0339(10) 0.3899(8) 0.158(8) Uiso 0.5 1 d D U P I 2
C7S C 0.7604(13) 0.0718(11) 0.3540(9) 0.139(8) Uiso 0.5 1 d D U P I 2
C8S C 0.7307(12) 0.1122(10) 0.3086(8) 0.138(8) Uiso 0.5 1 d D U P I 2
H8SA H 0.6860 0.1202 0.3128 0.207 Uiso 0.5 1 calc R U P I 2
H8SB H 0.7379 0.0977 0.2844 0.207 Uiso 0.5 1 calc R U P I 2
H8SC H 0.7483 0.1458 0.2980 0.207 Uiso 0.5 1 calc R U P I 2
C62S C 0.4100(8) 0.4058(8) 0.5015(7) 0.267(11) Uiso 1 1 d G U . . .
H62S H 0.4480 0.4178 0.5019 0.320 Uiso 1 1 calc R U . . .
C63S C 0.4056(8) 0.3729(8) 0.4781(6) 0.262(10) Uiso 1 1 d G U . . .
H63S H 0.4405 0.3625 0.4626 0.315 Uiso 1 1 calc R U . . .
C64S C 0.3500(11) 0.3553(7) 0.4775(6) 0.258(10) Uiso 1 1 d G U . . .
H64S H 0.3469 0.3328 0.4616 0.310 Uiso 1 1 calc R U . . .
C65S C 0.2988(8) 0.3704(8) 0.5003(8) 0.283(12) Uiso 1 1 d G U . . .
H65S H 0.2608 0.3584 0.4999 0.339 Uiso 1 1 calc R U . . .
C66S C 0.3032(9) 0.4033(9) 0.5237(7) 0.329(14) Uiso 1 1 d G U . . .
H66S H 0.2683 0.4137 0.5392 0.395 Uiso 1 1 calc R U . . .
C67S C 0.3588(12) 0.4210(7) 0.5243(7) 0.286(12) Uiso 1 1 d G U . . .
H67S H 0.3619 0.4434 0.5403 0.343 Uiso 1 1 calc R U . . .
C68S C 0.5296(5) 0.2993(5) 0.6021(5) 0.209(7) Uiso 1 1 d G U . . .
H68S H 0.4910 0.2939 0.5937 0.251 Uiso 1 1 calc R U . . .
C69S C 0.5650(5) 0.3324(5) 0.5668(3) 0.166(5) Uiso 1 1 d G U . . .
H69S H 0.5506 0.3497 0.5342 0.199 Uiso 1 1 calc R U . . .
C70S C 0.6216(5) 0.3403(4) 0.5791(4) 0.152(5) Uiso 1 1 d G U . . .
H70S H 0.6458 0.3630 0.5549 0.182 Uiso 1 1 calc R U . . .
C71S C 0.6428(4) 0.3150(5) 0.6267(4) 0.196(7) Uiso 1 1 d G U . . .
H71S H 0.6815 0.3204 0.6351 0.235 Uiso 1 1 calc R U . . .
C72S C 0.6074(6) 0.2819(5) 0.6621(3) 0.161(5) Uiso 1 1 d G U . . .
H72S H 0.6219 0.2646 0.6947 0.193 Uiso 1 1 calc R U . . .
C73S C 0.5508(6) 0.2740(5) 0.6498(4) 0.210(7) Uiso 1 1 d G U . . .
H73S H 0.5266 0.2513 0.6740 0.252 Uiso 1 1 calc R U . . .
N1S N 0.661(2) 0.7327(18) -0.0146(15) 0.243(15) Uiso 0.5 1 d D U P . .
C2S C 0.710(2) 0.708(2) -0.0825(17) 0.26(2) Uiso 0.5 1 d D U P . .
H2S1 H 0.6996 0.6732 -0.0797 0.387 Uiso 0.5 1 calc R U P . .
H2S2 H 0.7557 0.7043 -0.0815 0.387 Uiso 0.5 1 calc R U P . .
H2S3 H 0.6934 0.7375 -0.1129 0.387 Uiso 0.5 1 calc R U P . .
C1S C 0.685(3) 0.719(3) -0.0426(19) 0.28(2) Uiso 0.5 1 d D U P . .
N2S N 0.3679(17) 0.1919(17) 0.5015(14) 0.219(13) Uiso 0.5 1 d D U P . .
C3S C 0.375(3) 0.1447(18) 0.524(2) 0.31(3) Uiso 0.5 1 d D U P . .
C4S C 0.394(3) 0.0855(17) 0.543(2) 0.31(3) Uiso 0.5 1 d D U P . .
H4S1 H 0.3651 0.0709 0.5309 0.470 Uiso 0.5 1 d R U P . .
H4S2 H 0.3947 0.0684 0.5785 0.470 Uiso 0.5 1 d R U P . .
H4S3 H 0.4361 0.0777 0.5322 0.470 Uiso 0.5 1 d R U P . .

loop_
_atom_site_aniso_label
_atom_site_aniso_U_11
_atom_site_aniso_U_22
_atom_site_aniso_U_33
_atom_site_aniso_U_23
_atom_site_aniso_U_13
_atom_site_aniso_U_12
Fe1 0.1190(12) 0.0993(11) 0.0930(11) -0.0461(9) 0.0113(9) 0.0104(9)
Fe2 0.0694(8) 0.0700(9) 0.1176(11) -0.0294(8) 0.0156(7) -0.0077(7)
Fe3 0.1297(12) 0.0537(8) 0.0952(10) -0.0222(7) 0.0281(9) -0.0097(8)
Fe4 0.1034(11) 0.0861(10) 0.0876(10) -0.0378(8) -0.0055(8) 0.0095(8)
N1 0.118(6) 0.131(6) 0.116(5) -0.061(4) 0.020(4) 0.011(5)
N2 0.099(4) 0.103(5) 0.095(5) -0.047(4) 0.010(3) 0.009(4)
N3 0.073(4) 0.081(4) 0.104(5) -0.030(4) 0.008(3) -0.008(3)
N4 0.074(4) 0.077(4) 0.136(5) -0.043(4) 0.023(4) -0.008(3)
C1 0.141(8) 0.152(9) 0.142(7) -0.078(6) 0.046(6) 0.002(6)
C2 0.160(9) 0.187(12) 0.193(10) -0.074(8) 0.059(8) 0.033(8)
C3 0.153(9) 0.193(12) 0.209(11) -0.064(8) 0.058(8) 0.042(9)
C4 0.134(7) 0.179(10) 0.175(9) -0.053(8) 0.027(6) 0.047(7)
C5 0.119(6) 0.146(8) 0.127(6) -0.055(5) 0.021(5) 0.025(5)
C6 0.119(6) 0.128(7) 0.115(6) -0.042(6) 0.013(5) 0.029(5)
C7 0.103(5) 0.092(6) 0.091(5) -0.040(5) 0.008(4) 0.009(4)
C8 0.118(6) 0.137(8) 0.137(8) -0.082(7) 0.026(5) -0.017(5)
C9 0.121(7) 0.142(8) 0.146(8) -0.082(7) 0.031(6) -0.022(6)
C10 0.104(5) 0.099(6) 0.102(6) -0.040(5) 0.007(4) 0.007(4)
C11 0.129(7) 0.124(7) 0.129(8) -0.070(6) 0.036(5) -0.016(5)
C12 0.133(7) 0.118(7) 0.124(7) -0.067(6) 0.038(6) -0.015(5)
C13 0.106(5) 0.096(5) 0.103(5) -0.033(4) 0.011(4) 0.007(4)
C14 0.135(8) 0.118(7) 0.126(7) -0.006(5) 0.033(6) 0.027(6)
C15 0.149(8) 0.125(8) 0.145(8) 0.015(7) 0.048(7) 0.037(6)
C16 0.128(7) 0.105(6) 0.130(7) 0.003(5) 0.039(6) 0.016(5)
C17 0.103(5) 0.088(5) 0.107(5) -0.018(4) 0.018(4) 0.004(4)
C18 0.090(5) 0.083(5) 0.104(5) -0.015(4) 0.024(4) -0.007(4)
C19 0.083(4) 0.085(4) 0.102(5) -0.020(4) 0.009(4) -0.007(3)
C20 0.077(4) 0.088(5) 0.100(5) -0.023(4) 0.003(3) -0.005(3)
C21 0.086(5) 0.090(5) 0.105(5) -0.018(4) 0.006(4) -0.002(4)
C22 0.089(5) 0.097(6) 0.104(6) -0.014(5) 0.010(4) -0.005(4)
C23 0.088(5) 0.093(5) 0.097(5) -0.023(4) 0.007(4) -0.011(4)
C24 0.080(4) 0.084(4) 0.093(5) -0.030(3) 0.005(3) -0.012(3)
C25 0.086(5) 0.087(5) 0.099(5) -0.031(4) 0.010(4) -0.010(4)
C26 0.095(5) 0.088(5) 0.098(5) -0.030(4) 0.012(4) -0.003(4)
C27 0.080(5) 0.077(5) 0.103(5) -0.021(4) 0.004(4) -0.002(4)
C28 0.089(5) 0.076(5) 0.114(6) -0.030(5) 0.017(4) -0.005(4)
C29 0.082(5) 0.075(5) 0.096(5) -0.019(4) 0.004(4) -0.005(4)
C30 0.074(4) 0.074(5) 0.101(5) -0.023(4) 0.007(4) -0.003(3)
C31 0.080(5) 0.076(5) 0.110(6) -0.026(4) 0.006(4) -0.004(4)
C32 0.076(5) 0.076(5) 0.108(6) -0.023(4) 0.007(4) -0.003(4)
C33 0.083(5) 0.082(5) 0.120(6) -0.030(4) 0.010(4) 0.001(4)
C34 0.084(5) 0.080(5) 0.136(6) -0.040(4) 0.015(4) -0.003(4)
C35 0.096(6) 0.089(5) 0.144(7) -0.044(5) 0.015(5) 0.007(4)
C36 0.105(7) 0.105(6) 0.159(8) -0.060(5) 0.025(5) 0.001(5)
C37 0.108(7) 0.109(6) 0.154(8) -0.062(5) 0.039(6) -0.008(5)
C38 0.088(6) 0.095(5) 0.139(6) -0.054(5) 0.030(5) -0.018(4)
N5 0.147(5) 0.088(5) 0.099(5) -0.039(4) -0.001(5) 0.004(4)
N6 0.123(6) 0.088(4) 0.085(5) -0.036(4) -0.006(4) 0.005(4)
N7 0.134(6) 0.061(4) 0.102(5) -0.022(4) 0.033(4) -0.015(4)
N8 0.164(6) 0.072(5) 0.102(6) -0.033(4) 0.021(5) -0.012(4)
C39 0.162(7) 0.105(7) 0.124(8) -0.062(6) -0.002(6) 0.008(5)
C40 0.186(8) 0.107(8) 0.153(10) -0.069(7) -0.012(8) -0.001(6)
C41 0.187(8) 0.097(7) 0.133(9) -0.051(6) -0.011(7) -0.010(6)
C42 0.164(7) 0.088(6) 0.116(8) -0.040(6) -0.019(6) -0.003(5)
C43 0.146(6) 0.083(5) 0.096(6) -0.033(5) -0.011(5) 0.003(5)
C44 0.124(6) 0.087(5) 0.111(7) -0.039(5) -0.009(6) 0.000(4)
C45 0.108(6) 0.083(4) 0.085(5) -0.033(4) 0.003(4) 0.004(4)
C46 0.111(6) 0.086(4) 0.082(5) -0.031(4) 0.009(4) 0.006(4)
C47 0.110(6) 0.081(5) 0.082(5) -0.030(4) 0.011(4) 0.001(4)
C48 0.099(5) 0.082(4) 0.074(5) -0.027(4) 0.001(4) 0.005(4)
C49 0.111(6) 0.085(4) 0.086(5) -0.032(4) 0.010(4) -0.003(4)
C50 0.107(6) 0.082(5) 0.085(5) -0.030(4) 0.006(4) 0.001(4)
C51 0.101(4) 0.070(4) 0.074(5) -0.017(4) 0.010(4) 0.005(3)
C52 0.100(4) 0.083(5) 0.082(6) -0.022(4) 0.008(4) 0.005(4)
C53 0.099(5) 0.087(5) 0.093(6) -0.028(5) 0.012(5) 0.007(4)
C54 0.104(5) 0.081(5) 0.090(6) -0.026(5) 0.016(4) 0.008(4)
C55 0.102(4) 0.074(5) 0.086(5) -0.024(4) 0.023(4) 0.000(3)
C56 0.107(4) 0.080(5) 0.106(6) -0.037(5) 0.031(4) -0.004(4)
C57 0.104(4) 0.079(5) 0.117(6) -0.040(5) 0.038(4) -0.010(4)
C58 0.110(5) 0.095(6) 0.146(7) -0.061(5) 0.041(5) -0.017(4)
C59 0.107(5) 0.128(8) 0.204(11) -0.100(8) 0.041(6) -0.017(5)
C60 0.105(6) 0.143(9) 0.221(12) -0.116(9) 0.031(7) -0.011(5)
C61 0.101(5) 0.118(8) 0.177(10) -0.083(7) 0.023(5) -0.003(5)
C62 0.101(4) 0.088(5) 0.107(6) -0.041(5) 0.025(4) -0.003(4)
C63 0.099(4) 0.082(5) 0.099(6) -0.035(5) 0.027(4) -0.004(4)
C64 0.099(4) 0.079(5) 0.087(5) -0.029(4) 0.020(4) 0.002(3)
C65 0.109(6) 0.083(5) 0.133(7) -0.048(5) 0.036(5) -0.011(4)
C66 0.143(8) 0.088(5) 0.142(8) -0.050(5) 0.056(7) -0.026(5)
C67 0.154(9) 0.081(5) 0.142(8) -0.043(5) 0.058(6) -0.027(5)
C68 0.121(7) 0.067(4) 0.112(6) -0.031(4) 0.028(5) -0.008(4)
C69 0.123(7) 0.072(4) 0.115(7) -0.031(4) 0.035(5) -0.011(4)
C70 0.115(7) 0.072(5) 0.130(7) -0.039(5) 0.035(5) -0.011(4)
C71 0.153(8) 0.080(6) 0.116(7) -0.034(5) 0.018(6) -0.014(5)
C72 0.170(7) 0.088(6) 0.125(8) -0.043(6) 0.007(6) -0.010(5)
C73 0.215(10) 0.127(9) 0.187(11) -0.086(9) -0.034(8) 0.005(7)
C74 0.239(11) 0.145(10) 0.198(12) -0.106(10) -0.051(9) 0.020(8)
C75 0.229(11) 0.120(9) 0.170(11) -0.089(9) -0.021(9) 0.009(8)
C76 0.181(9) 0.085(6) 0.125(8) -0.050(6) 0.013(6) -0.007(6)
N9 0.091(5) 0.076(4) 0.130(6) -0.033(4) 0.022(4) -0.015(4)
N10 0.088(4) 0.076(4) 0.107(5) -0.027(3) 0.014(4) -0.018(3)
N11 0.115(5) 0.065(4) 0.096(5) -0.027(4) 0.020(4) -0.012(3)
N12 0.127(6) 0.060(4) 0.110(5) -0.030(4) 0.028(4) -0.009(4)
C77 0.086(6) 0.077(5) 0.138(6) -0.030(4) 0.025(5) -0.016(4)
C78 0.130(8) 0.089(6) 0.146(7) -0.021(5) 0.026(6) -0.032(6)
C79 0.251(15) 0.135(9) 0.147(8) 0.002(7) -0.006(8) -0.104(10)
C80 0.298(16) 0.144(9) 0.135(7) 0.011(6) -0.021(8) -0.125(10)
C81 0.172(9) 0.099(6) 0.123(6) -0.012(5) 0.002(6) -0.061(6)
C82 0.182(10) 0.098(6) 0.113(6) -0.015(4) 0.001(6) -0.062(7)
C83 0.091(5) 0.075(4) 0.098(6) -0.027(4) 0.018(4) -0.016(3)
C84 0.094(5) 0.085(5) 0.152(9) -0.047(5) 0.030(5) -0.021(4)
C85 0.097(5) 0.080(5) 0.146(8) -0.043(5) 0.028(5) -0.016(4)
C86 0.090(5) 0.078(4) 0.101(6) -0.026(4) 0.011(4) -0.013(3)
C87 0.088(5) 0.085(5) 0.140(8) -0.036(5) 0.029(5) -0.016(4)
C88 0.090(5) 0.081(5) 0.141(8) -0.038(5) 0.029(5) -0.015(4)
C89 0.097(6) 0.084(4) 0.102(4) -0.026(4) 0.009(4) -0.019(4)
C90 0.153(9) 0.100(6) 0.102(5) -0.031(5) 0.008(6) -0.040(6)
C91 0.194(11) 0.120(7) 0.100(5) -0.035(5) 0.013(6) -0.066(7)
C92 0.146(8) 0.102(7) 0.104(5) -0.035(5) 0.011(5) -0.047(6)
C93 0.093(6) 0.075(5) 0.096(4) -0.025(4) 0.007(4) -0.015(4)
C94 0.077(5) 0.072(5) 0.097(4) -0.024(4) 0.008(4) -0.011(4)
C95 0.079(5) 0.060(4) 0.093(4) -0.018(3) -0.002(4) 0.003(3)
C96 0.100(5) 0.062(4) 0.096(4) -0.018(4) 0.005(4) 0.000(4)
C97 0.124(7) 0.070(5) 0.096(5) -0.019(4) -0.007(5) -0.003(4)
C98 0.124(7) 0.080(6) 0.098(5) -0.026(4) -0.004(5) -0.008(5)
C99 0.109(6) 0.079(6) 0.100(5) -0.025(4) -0.010(4) -0.007(5)
C100 0.079(5) 0.063(4) 0.097(4) -0.021(3) -0.004(4) 0.001(3)
C101 0.079(5) 0.070(5) 0.102(4) -0.024(4) 0.001(4) -0.006(4)
C102 0.084(5) 0.071(4) 0.100(4) -0.026(3) 0.006(4) -0.009(4)
C103 0.103(5) 0.063(4) 0.078(5) -0.018(4) 0.011(4) -0.001(3)
C104 0.098(5) 0.063(4) 0.099(6) -0.023(4) 0.010(4) 0.001(3)
C105 0.110(5) 0.060(4) 0.090(6) -0.023(4) 0.014(4) -0.001(4)
C106 0.109(5) 0.058(4) 0.094(6) -0.027(4) 0.018(4) -0.007(3)
C107 0.108(5) 0.063(4) 0.118(7) -0.036(4) 0.030(5) -0.009(4)
C108 0.106(5) 0.057(4) 0.110(7) -0.028(4) 0.019(4) -0.006(4)
C109 0.137(7) 0.073(5) 0.097(5) -0.031(4) 0.030(5) -0.022(5)
C110 0.136(7) 0.079(5) 0.112(6) -0.039(4) 0.040(5) -0.024(5)
C111 0.166(9) 0.105(7) 0.118(6) -0.048(5) 0.049(6) -0.045(6)
C112 0.164(9) 0.105(7) 0.115(7) -0.041(6) 0.050(6) -0.049(6)
C113 0.156(9) 0.098(7) 0.117(6) -0.036(5) 0.034(6) -0.042(6)
C114 0.152(8) 0.074(6) 0.115(6) -0.034(5) 0.035(5) -0.029(5)
N13 0.106(5) 0.098(5) 0.091(5) -0.041(4) -0.007(4) 0.005(4)
N14 0.098(4) 0.080(5) 0.083(4) -0.031(4) 0.002(3) 0.001(3)
N15 0.069(3) 0.070(4) 0.117(5) -0.024(4) 0.020(3) -0.005(3)
N16 0.065(3) 0.076(4) 0.140(6) -0.040(4) 0.018(4) -0.006(3)
C115 0.105(5) 0.124(7) 0.129(8) -0.064(7) -0.017(5) 0.010(5)
C116 0.110(6) 0.146(9) 0.167(10) -0.084(8) -0.027(6) 0.017(6)
C117 0.113(6) 0.132(8) 0.142(9) -0.067(7) -0.017(6) 0.016(6)
C118 0.109(5) 0.102(6) 0.117(7) -0.046(6) -0.006(5) 0.013(5)
C119 0.104(4) 0.088(5) 0.088(6) -0.033(5) -0.003(4) 0.006(4)
C120 0.106(4) 0.075(5) 0.084(5) -0.026(4) 0.002(4) 0.004(4)
C121 0.099(4) 0.067(5) 0.088(4) -0.028(4) 0.004(3) 0.000(4)
C122 0.103(5) 0.082(6) 0.086(5) -0.024(4) 0.005(3) -0.006(4)
C123 0.102(5) 0.080(5) 0.088(4) -0.027(4) 0.010(4) -0.005(4)
C124 0.092(4) 0.062(5) 0.089(4) -0.030(4) 0.012(3) -0.002(3)
C125 0.093(4) 0.065(5) 0.083(4) -0.028(4) 0.009(3) -0.003(4)
C126 0.086(4) 0.065(5) 0.083(4) -0.026(4) 0.007(3) 0.001(4)
C127 0.093(4) 0.063(5) 0.086(4) -0.027(4) 0.017(3) -0.004(3)
C128 0.099(5) 0.095(6) 0.100(5) -0.048(5) 0.020(4) -0.006(4)
C129 0.102(5) 0.095(6) 0.112(5) -0.050(5) 0.026(4) -0.004(5)
C130 0.090(5) 0.077(6) 0.108(5) -0.039(5) 0.026(4) -0.004(4)
C131 0.083(4) 0.047(4) 0.096(4) -0.022(3) 0.019(3) -0.005(3)
C132 0.072(4) 0.059(4) 0.099(4) -0.026(3) 0.016(3) 0.000(3)
C133 0.074(3) 0.057(4) 0.094(5) -0.022(4) 0.013(3) -0.004(3)
C134 0.079(4) 0.064(4) 0.096(5) -0.024(4) 0.006(3) -0.004(3)
C135 0.084(4) 0.078(5) 0.140(8) -0.049(5) -0.003(5) -0.003(4)
C136 0.085(4) 0.064(5) 0.141(8) -0.043(5) -0.005(5) 0.002(4)
C137 0.075(4) 0.051(4) 0.099(6) -0.022(4) 0.005(4) 0.001(3)
C138 0.073(4) 0.053(3) 0.083(5) -0.018(3) 0.008(3) 0.000(3)
C139 0.070(4) 0.057(3) 0.084(4) -0.021(3) 0.012(3) -0.001(3)
C140 0.081(4) 0.056(4) 0.088(4) -0.026(3) 0.018(3) -0.003(3)
C141 0.073(3) 0.088(5) 0.108(5) -0.023(4) 0.013(3) -0.005(3)
C142 0.085(4) 0.151(6) 0.151(6) 0.024(5) 0.009(4) -0.013(4)
C143 0.085(4) 0.157(7) 0.152(6) 0.026(5) 0.013(4) -0.012(4)
C144 0.069(3) 0.090(5) 0.123(5) -0.018(4) 0.016(3) -0.009(3)
C145 0.074(4) 0.116(6) 0.130(6) 0.001(5) 0.008(4) -0.011(4)
C146 0.072(4) 0.117(6) 0.127(5) 0.003(4) 0.011(4) -0.009(4)
C147 0.072(4) 0.080(6) 0.136(7) -0.039(5) 0.019(4) -0.003(4)
C148 0.072(4) 0.082(5) 0.145(7) -0.044(5) 0.020(4) -0.006(4)
C149 0.088(5) 0.106(7) 0.175(9) -0.070(7) 0.013(5) -0.007(5)
C150 0.087(5) 0.126(8) 0.210(11) -0.090(8) 0.009(6) -0.008(5)
C151 0.073(5) 0.131(8) 0.209(11) -0.093(8) -0.003(6) 0.004(5)
C152 0.067(4) 0.101(7) 0.187(9) -0.068(7) 0.000(5) 0.004(4)
N17 0.105(5) 0.109(5) 0.107(5) -0.053(4) -0.004(4) 0.001(4)
N18 0.098(5) 0.095(5) 0.100(4) -0.050(4) 0.001(4) 0.004(4)
N19 0.104(5) 0.099(5) 0.090(4) -0.044(4) 0.016(4) 0.005(4)
N20 0.139(7) 0.126(6) 0.098(5) -0.060(5) 0.028(5) 0.000(5)
C153 0.160(10) 0.127(7) 0.108(5) -0.056(5) -0.009(6) -0.008(7)
C154 0.183(11) 0.146(9) 0.132(7) -0.076(6) -0.003(7) -0.026(8)
C155 0.197(12) 0.153(9) 0.144(7) -0.089(7) 0.005(7) -0.037(8)
C156 0.151(9) 0.134(7) 0.139(7) -0.077(6) 0.004(7) -0.028(7)
C157 0.117(7) 0.112(6) 0.114(5) -0.062(4) 0.001(5) -0.006(5)
C158 0.120(7) 0.102(6) 0.107(5) -0.051(5) 0.002(5) -0.010(5)
C159 0.086(5) 0.082(5) 0.092(4) -0.038(4) 0.009(4) -0.006(4)
C160 0.077(5) 0.088(5) 0.088(5) -0.035(4) 0.005(4) 0.002(4)
C161 0.074(4) 0.077(5) 0.087(4) -0.031(4) 0.006(3) 0.000(4)
C162 0.068(4) 0.068(4) 0.088(4) -0.030(3) 0.012(3) -0.003(3)
C163 0.073(5) 0.072(5) 0.092(5) -0.031(4) 0.009(4) -0.001(4)
C164 0.086(5) 0.078(5) 0.093(4) -0.037(4) 0.009(4) 0.002(4)
C165 0.070(5) 0.073(4) 0.090(4) -0.031(3) 0.007(3) 0.000(4)
C166 0.091(6) 0.072(4) 0.097(5) -0.030(4) 0.001(4) 0.002(4)
C167 0.097(6) 0.071(5) 0.105(5) -0.034(4) -0.006(4) 0.007(4)
C168 0.072(5) 0.075(4) 0.099(5) -0.040(3) 0.004(4) 0.001(4)
C169 0.054(4) 0.074(3) 0.088(4) -0.032(3) 0.012(3) 0.000(3)
C170 0.069(4) 0.071(4) 0.089(4) -0.035(3) 0.012(3) 0.000(3)
C171 0.069(4) 0.072(4) 0.087(4) -0.028(3) 0.012(3) -0.003(3)
C172 0.084(5) 0.085(5) 0.090(4) -0.035(4) 0.021(3) -0.003(4)
C173 0.109(6) 0.099(6) 0.093(5) -0.036(5) 0.030(5) -0.022(5)
C174 0.124(7) 0.112(7) 0.103(5) -0.043(5) 0.029(5) -0.037(6)
C175 0.088(5) 0.087(5) 0.095(5) -0.038(4) 0.014(4) -0.018(4)
C176 0.071(4) 0.073(4) 0.089(4) -0.033(3) 0.012(3) -0.001(3)
C177 0.068(3) 0.071(4) 0.083(4) -0.030(3) 0.006(3) -0.001(3)
C178 0.063(4) 0.070(3) 0.089(4) -0.032(3) 0.010(3) -0.002(3)
C179 0.095(6) 0.098(5) 0.093(4) -0.043(4) 0.021(4) -0.001(4)
C180 0.163(9) 0.122(7) 0.118(6) -0.066(5) -0.015(6) 0.031(6)
C181 0.151(9) 0.124(6) 0.120(6) -0.066(5) -0.017(6) 0.031(6)
C182 0.102(6) 0.093(5) 0.091(4) -0.042(4) 0.016(4) 0.001(4)
C183 0.130(8) 0.107(6) 0.106(5) -0.052(4) 0.003(5) 0.014(5)
C184 0.112(7) 0.110(6) 0.111(6) -0.054(5) 0.005(5) 0.011(5)
C185 0.134(8) 0.113(7) 0.095(4) -0.045(4) 0.022(5) -0.006(6)
C186 0.158(9) 0.128(8) 0.098(4) -0.052(5) 0.027(5) -0.010(6)
C187 0.197(11) 0.151(8) 0.095(5) -0.053(5) 0.034(6) -0.027(7)
C188 0.201(12) 0.163(10) 0.099(6) -0.059(6) 0.027(6) -0.017(8)
C189 0.174(10) 0.148(9) 0.099(5) -0.062(6) 0.025(6) 0.004(7)
C190 0.142(8) 0.136(8) 0.100(5) -0.066(5) 0.022(5) 0.013(6)
N21 0.150(6) 0.096(5) 0.084(5) -0.045(4) 0.000(4) 0.006(4)
N22 0.106(5) 0.084(4) 0.092(4) -0.042(3) 0.005(3) 0.004(4)
N23 0.145(6) 0.060(4) 0.087(4) -0.032(3) 0.021(4) -0.006(3)
N24 0.131(5) 0.060(4) 0.094(4) -0.024(3) 0.027(4) -0.004(4)
C191 0.170(8) 0.104(7) 0.084(5) -0.035(5) -0.008(5) 0.012(6)
C192 0.206(10) 0.136(9) 0.091(6) -0.026(6) 0.007(6) 0.009(7)
C193 0.213(10) 0.149(9) 0.102(7) -0.026(6) 0.023(6) 0.004(7)
C194 0.191(9) 0.126(8) 0.106(6) -0.037(5) 0.032(6) -0.009(6)
C195 0.152(7) 0.098(5) 0.090(5) -0.045(4) 0.013(4) -0.001(5)
C196 0.125(7) 0.098(5) 0.098(5) -0.046(4) 0.016(4) -0.004(4)
C197 0.099(6) 0.083(4) 0.099(5) -0.045(3) 0.008(4) 0.006(4)
C198 0.102(6) 0.069(4) 0.090(5) -0.038(3) 0.012(4) 0.004(4)
C199 0.090(5) 0.073(4) 0.097(5) -0.032(3) 0.009(4) -0.002(4)
C200 0.093(6) 0.077(4) 0.120(5) -0.038(3) 0.003(4) 0.001(4)
C201 0.106(7) 0.084(5) 0.130(6) -0.046(4) -0.008(5) -0.006(5)
C202 0.117(7) 0.086(4) 0.120(6) -0.048(4) -0.010(5) 0.004(5)
C203 0.099(5) 0.072(4) 0.128(5) -0.037(4) 0.004(4) -0.005(4)
C204 0.103(5) 0.093(6) 0.157(8) -0.036(5) 0.002(5) -0.018(5)
C205 0.115(6) 0.108(7) 0.176(8) -0.029(6) 0.009(5) -0.024(5)
C206 0.104(5) 0.074(6) 0.146(7) -0.035(5) 0.025(4) -0.016(4)
C207 0.095(4) 0.067(4) 0.112(5) -0.034(4) 0.022(3) -0.005(3)
C208 0.098(4) 0.055(4) 0.105(5) -0.029(3) 0.023(3) -0.003(3)
C209 0.091(4) 0.058(4) 0.090(4) -0.032(3) 0.014(3) -0.002(3)
C210 0.098(5) 0.067(4) 0.079(4) -0.031(3) 0.009(3) 0.002(3)
C211 0.102(5) 0.067(4) 0.080(4) -0.027(3) 0.011(4) 0.010(4)
C212 0.102(5) 0.075(5) 0.075(5) -0.028(3) 0.013(4) 0.006(4)
C213 0.097(5) 0.065(4) 0.084(5) -0.023(4) 0.013(4) 0.004(3)
C214 0.093(4) 0.063(4) 0.089(4) -0.033(3) 0.011(3) 0.001(3)
C215 0.092(4) 0.060(4) 0.092(4) -0.029(3) 0.016(3) 0.000(3)
C216 0.093(4) 0.067(4) 0.108(5) -0.036(3) 0.016(3) -0.006(3)
C217 0.116(6) 0.059(4) 0.082(4) -0.031(3) 0.014(3) 0.001(4)
C218 0.201(10) 0.098(6) 0.098(6) -0.016(4) -0.013(6) -0.054(6)
C219 0.211(9) 0.092(6) 0.101(6) -0.015(4) -0.012(6) -0.061(6)
C220 0.138(6) 0.056(4) 0.078(5) -0.029(3) 0.023(4) -0.013(4)
C221 0.162(8) 0.063(4) 0.105(6) -0.017(4) -0.021(5) -0.015(5)
C222 0.180(9) 0.058(4) 0.104(5) -0.016(4) -0.026(5) -0.017(5)
C223 0.145(6) 0.058(4) 0.097(5) -0.026(4) 0.037(5) -0.007(4)
C224 0.147(6) 0.065(5) 0.104(5) -0.020(4) 0.041(4) 0.001(4)
C225 0.149(7) 0.076(5) 0.129(7) -0.024(5) 0.041(5) 0.004(5)
C226 0.155(7) 0.073(5) 0.138(7) -0.023(5) 0.035(6) 0.003(5)
C227 0.141(7) 0.068(5) 0.124(7) -0.024(5) 0.022(5) 0.001(4)
C228 0.142(6) 0.059(5) 0.101(5) -0.021(4) 0.027(5) -0.006(4)
C300 0.064(3) 0.060(3) 0.091(4) -0.023(3) 0.010(3) 0.000(3)
C301 0.066(3) 0.055(3) 0.083(3) -0.022(3) 0.011(3) 0.002(3)
C302 0.069(4) 0.059(4) 0.094(4) -0.022(3) 0.007(3) 0.002(3)
C303 0.070(4) 0.069(4) 0.093(4) -0.028(3) 0.005(3) 0.001(3)
C304 0.069(3) 0.056(4) 0.088(4) -0.024(3) 0.005(3) 0.000(3)
C305 0.064(3) 0.053(4) 0.081(3) -0.021(3) 0.007(3) 0.005(3)
C306 0.063(3) 0.060(4) 0.078(3) -0.024(3) 0.004(3) 0.007(3)
C308 0.070(4) 0.071(4) 0.083(4) -0.030(3) 0.002(3) 0.004(3)
C309 0.070(3) 0.077(5) 0.085(4) -0.033(3) 0.002(3) 0.003(3)
C310 0.074(4) 0.080(4) 0.088(4) -0.036(3) -0.002(3) 0.000(3)
C311 0.080(4) 0.089(4) 0.077(4) -0.032(3) -0.006(3) 0.001(3)
C312 0.079(4) 0.081(4) 0.076(4) -0.027(3) 0.000(3) 0.002(3)
C313 0.072(4) 0.072(4) 0.080(4) -0.029(3) 0.004(3) 0.004(3)
C314 0.070(4) 0.072(3) 0.075(4) -0.024(3) 0.010(3) -0.001(3)
C315 0.076(4) 0.070(3) 0.076(4) -0.019(3) 0.012(3) -0.006(3)
C316 0.083(4) 0.073(4) 0.077(4) -0.017(3) 0.010(3) -0.003(3)
C317 0.084(4) 0.080(4) 0.081(5) -0.020(4) -0.002(3) 0.003(3)
C318 0.083(4) 0.084(4) 0.082(5) -0.019(4) 0.000(3) 0.005(3)
C319 0.086(4) 0.082(5) 0.092(5) -0.019(4) 0.003(3) 0.007(3)
C320 0.091(4) 0.061(4) 0.086(5) -0.009(4) 0.008(3) 0.004(3)
C321 0.086(4) 0.067(4) 0.081(4) -0.014(3) 0.014(3) -0.005(3)
C322 0.085(4) 0.063(4) 0.086(4) -0.017(3) 0.018(3) -0.008(3)
C323 0.086(4) 0.061(4) 0.088(4) -0.018(3) 0.015(3) -0.003(3)
C324 0.087(4) 0.057(5) 0.094(4) -0.014(3) 0.014(3) 0.003(3)
C325 0.087(4) 0.060(4) 0.093(4) -0.011(3) 0.003(3) 0.014(3)
C326 0.079(4) 0.056(4) 0.097(4) -0.017(3) 0.009(3) 0.016(3)
C327 0.085(4) 0.053(4) 0.094(4) -0.018(3) 0.014(3) 0.009(3)
C328 0.087(4) 0.048(4) 0.098(4) -0.019(3) 0.015(3) 0.005(3)
C329 0.080(4) 0.087(4) 0.078(5) -0.020(3) -0.004(3) 0.003(3)
C330 0.085(4) 0.052(3) 0.093(3) -0.022(3) 0.020(3) 0.001(3)
C331 0.080(4) 0.054(3) 0.087(4) -0.022(3) 0.016(3) 0.003(3)
C332 0.077(3) 0.056(3) 0.084(4) -0.022(3) 0.021(3) 0.004(3)
C333 0.077(4) 0.059(4) 0.094(4) -0.022(3) 0.018(3) 0.005(3)
C334 0.073(4) 0.061(3) 0.098(4) -0.022(3) 0.015(3) 0.008(3)
C335 0.067(4) 0.062(3) 0.095(4) -0.021(3) 0.012(3) 0.006(3)
C336 0.064(4) 0.060(3) 0.089(4) -0.023(3) 0.017(3) 0.003(3)
C337 0.073(3) 0.060(3) 0.074(4) -0.019(3) 0.017(3) 0.001(3)
C338 0.074(3) 0.056(3) 0.082(5) -0.024(3) 0.012(3) 0.003(3)
C339 0.066(3) 0.051(3) 0.074(4) -0.018(3) 0.008(3) 0.002(3)
C340 0.067(4) 0.059(4) 0.070(4) -0.020(3) 0.005(3) 0.005(3)
C341 0.090(4) 0.052(4) 0.092(4) -0.010(3) 0.010(3) 0.008(3)
C342 0.069(4) 0.059(3) 0.080(4) -0.025(3) 0.006(3) 0.003(3)
C343 0.074(4) 0.052(3) 0.074(4) -0.020(3) 0.010(3) 0.002(3)
C344 0.074(4) 0.067(3) 0.082(4) -0.025(3) 0.013(3) -0.004(3)
C345 0.086(4) 0.059(4) 0.087(4) -0.021(3) 0.015(3) -0.001(3)
C346 0.080(4) 0.067(4) 0.080(4) -0.020(3) 0.013(3) -0.007(3)
C347 0.077(4) 0.066(4) 0.081(3) -0.023(3) 0.013(3) -0.002(3)
C348 0.072(3) 0.064(3) 0.077(4) -0.025(3) 0.010(3) -0.006(3)
C349 0.069(3) 0.066(4) 0.080(4) -0.028(3) 0.006(3) 0.001(3)
C350 0.064(4) 0.065(4) 0.081(3) -0.031(3) 0.005(3) 0.007(3)
C351 0.067(4) 0.071(4) 0.100(4) -0.018(3) 0.003(3) 0.012(3)
C352 0.063(4) 0.074(4) 0.099(4) -0.022(3) 0.008(3) 0.008(3)
C353 0.063(4) 0.078(4) 0.098(4) -0.026(3) -0.001(3) 0.005(3)
C354 0.076(5) 0.077(4) 0.096(4) -0.018(3) -0.002(4) 0.011(3)
C355 0.077(4) 0.082(4) 0.090(4) -0.023(3) -0.003(3) 0.005(3)
C356 0.081(4) 0.071(4) 0.089(5) -0.013(3) -0.001(3) 0.013(3)
C357 0.070(4) 0.080(4) 0.093(4) -0.029(3) 0.000(3) 0.004(3)
C358 0.061(4) 0.065(4) 0.095(4) -0.022(3) 0.013(3) 0.005(3)
C359 0.079(5) 0.070(4) 0.100(4) -0.020(3) 0.008(3) 0.010(3)
C360 0.063(4) 0.062(3) 0.073(4) -0.023(3) 0.004(3) 0.002(3)
Sb1 0.1761(11) 0.1343(10) 0.1515(10) -0.0656(8) -0.0107(8) -0.0202(8)
Sb2 0.198(4) 0.1037(14) 0.163(3) -0.0571(16) 0.063(2) 0.0059(17)
Sb2' 0.169(3) 0.182(4) 0.198(4) -0.105(3) 0.023(3) -0.001(3)
Sb3 0.166(3) 0.0774(13) 0.152(2) -0.0325(12) 0.0033(19) -0.0304(15)
Sb3' 0.225(8) 0.143(4) 0.183(5) -0.109(4) 0.085(5) -0.106(5)
Sb4 0.1418(17) 0.1202(16) 0.1447(17) -0.0660(14) -0.0151(13) 0.0001(13)
Sb5 0.1068(7) 0.0743(6) 0.1058(7) -0.0355(5) -0.0130(5) 0.0045(5)
F25 0.200(7) 0.126(5) 0.133(5) -0.058(4) -0.027(5) 0.045(5)
F26 0.194(7) 0.145(6) 0.171(7) -0.081(5) -0.082(6) 0.038(5)
F27 0.159(6) 0.135(6) 0.202(8) -0.039(6) 0.007(6) -0.014(5)
Sb6 0.205(3) 0.177(3) 0.188(3) -0.115(2) 0.058(2) -0.051(2)
C50S 0.171(8) 0.109(9) 0.160(9) -0.023(8) -0.019(7) -0.017(8)
C51S 0.173(9) 0.130(10) 0.169(9) -0.027(8) -0.007(7) -0.032(9)
C52S 0.182(9) 0.117(9) 0.190(11) -0.023(9) -0.016(7) -0.041(8)
C53S 0.186(9) 0.108(9) 0.189(10) -0.028(9) -0.033(8) -0.021(9)
C54S 0.194(9) 0.119(10) 0.185(10) -0.040(8) -0.027(8) -0.023(9)
C55S 0.177(9) 0.105(8) 0.166(9) -0.029(8) -0.012(7) -0.019(8)

loop_
_atom_type_symbol
_atom_type_description
_atom_type_scat_dispersion_real
_atom_type_scat_dispersion_imag
_atom_type_scat_source
C C 0.0181 0.0091 'International Tables Vol C Tables 4.2.6.8 and 6.1.1.4'
H H 0.0000 0.0000 'International Tables Vol C Tables 4.2.6.8 and 6.1.1.4'
N N 0.0311 0.0180 'International Tables Vol C Tables 4.2.6.8 and 6.1.1.4'
Fe Fe -1.1336 3.1974 'International Tables Vol C Tables 4.2.6.8 and 6.1.1.4'
Sb Sb -0.0562 5.8946 'International Tables Vol C Tables 4.2.6.8 and 6.1.1.4'
F F 0.0727 0.0534 'International Tables Vol C Tables 4.2.6.8 and 6.1.1.4'

loop_
_geom_angle_atom_site_label_1
_geom_angle_atom_site_label_2
_geom_angle_atom_site_label_3
_geom_angle
_geom_angle_site_symmetry_1
_geom_angle_site_symmetry_3
N5 Fe1 N2 87.1(4) . .
N5 Fe1 N20 92.6(4) . .
N2 Fe1 N20 175.7(3) . .
N5 Fe1 N1 94.3(4) . .
N2 Fe1 N1 80.7(3) . .
N20 Fe1 N1 95.1(4) . .
N5 Fe1 N19 174.3(3) . .
N2 Fe1 N19 98.6(3) . .
N20 Fe1 N19 81.8(4) . .
N1 Fe1 N19 87.3(4) . .
N5 Fe1 N6 80.8(4) . .
N2 Fe1 N6 94.8(3) . .
N20 Fe1 N6 89.4(4) . .
N1 Fe1 N6 173.5(4) . .
N19 Fe1 N6 98.0(3) . .
N16 Fe2 N10 174.1(3) . .
N16 Fe2 N4 94.1(3) . .
N10 Fe2 N4 87.0(3) . .
N16 Fe2 N15 81.7(3) . .
N10 Fe2 N15 97.4(3) . .
N4 Fe2 N15 175.5(4) . .
N16 Fe2 N3 91.1(3) . .
N10 Fe2 N3 94.8(3) . .
N4 Fe2 N3 81.5(3) . .
N15 Fe2 N3 97.0(3) . .
N16 Fe2 N9 93.4(3) . .
N10 Fe2 N9 80.8(3) . .
N4 Fe2 N9 95.2(3) . .
N15 Fe2 N9 86.5(3) . .
N3 Fe2 N9 174.7(3) . .
N23 Fe3 N12 174.8(4) . .
N23 Fe3 N24 81.2(3) . .
N12 Fe3 N24 94.5(3) . .
N23 Fe3 N8 88.6(4) . .
N12 Fe3 N8 94.6(4) . .
N24 Fe3 N8 93.5(4) . .
N23 Fe3 N7 98.9(3) . .
N12 Fe3 N7 85.7(3) . .
N24 Fe3 N7 173.5(4) . .
N8 Fe3 N7 80.1(4) . .
N23 Fe3 N11 95.8(3) . .
N12 Fe3 N11 81.3(3) . .
N24 Fe3 N11 91.5(3) . .
N8 Fe3 N11 173.8(4) . .
N7 Fe3 N11 94.9(3) . .
N22 Fe4 N17 87.1(3) . .
N22 Fe4 N14 97.8(3) . .
N17 Fe4 N14 174.8(3) . .
N22 Fe4 N18 97.5(3) . .
N17 Fe4 N18 80.6(3) . .
N14 Fe4 N18 96.8(3) . .
N22 Fe4 N13 173.1(3) . .
N17 Fe4 N13 94.6(3) . .
N14 Fe4 N13 80.8(3) . .
N18 Fe4 N13 89.4(3) . .
N22 Fe4 N21 80.0(3) . .
N17 Fe4 N21 93.9(4) . .
N14 Fe4 N21 88.8(3) . .
N18 Fe4 N21 174.1(3) . .
N13 Fe4 N21 93.2(3) . .
C5 N1 C1 117.6(9) . .
C5 N1 Fe1 114.4(7) . .
C1 N1 Fe1 127.9(8) . .
C6 N2 C7 115.7(8) . .
C6 N2 Fe1 115.4(6) . .
C7 N2 Fe1 127.0(6) . .
C33 N3 C30 116.4(7) . .
C33 N3 Fe2 115.1(6) . .
C30 N3 Fe2 128.3(5) . .
C38 N4 C34 117.5(7) . .
C38 N4 Fe2 129.0(7) . .
C34 N4 Fe2 113.4(5) . .
C2 C1 N1 121.0(12) . .
C2 C1 H1 119.5 . .
N1 C1 H1 119.5 . .
C1 C2 C3 121.5(13) . .
C1 C2 H2 119.3 . .
C3 C2 H2 119.3 . .
C2 C3 C4 118.8(13) . .
C2 C3 H3 120.6 . .
C4 C3 H3 120.6 . .
C5 C4 C3 117.3(12) . .
C5 C4 H4 121.3 . .
C3 C4 H4 121.3 . .
N1 C5 C4 123.8(10) . .
N1 C5 C6 113.3(9) . .
C4 C5 C6 122.8(11) . .
N2 C6 C5 115.3(10) . .
N2 C6 H6 122.3 . .
C5 C6 H6 122.3 . .
C12 C7 C8 118.8(9) . .
C12 C7 N2 121.2(9) . .
C8 C7 N2 119.9(8) . .
C9 C8 C7 120.8(10) . .
C9 C8 H8 119.6 . .
C7 C8 H8 119.6 . .
C8 C9 C10 120.8(10) . .
C8 C9 H9 119.6 . .
C10 C9 H9 119.6 . .
C11 C10 C9 116.9(9) . .
C11 C10 C13 121.7(9) . .
C9 C10 C13 121.3(10) . .
C10 C11 C12 122.0(10) . .
C10 C11 H11 119.0 . .
C12 C11 H11 119.0 . .
C7 C12 C11 120.7(10) . .
C7 C12 H12 119.7 . .
C11 C12 H12 119.7 . .
C14 C13 C26 117.7(8) . .
C14 C13 C10 120.4(9) . .
C26 C13 C10 121.9(8) . .
C13 C14 C15 123.2(10) . .
C13 C14 H14 118.4 . .
C15 C14 H14 118.4 . .
C16 C15 C14 120.4(10) . .
C16 C15 H15 119.8 . .
C14 C15 H15 119.8 . .
C15 C16 C17 120.8(10) . .
C15 C16 H16 119.6 . .
C17 C16 H16 119.6 . .
C18 C17 C16 122.3(8) . .
C18 C17 C26 119.8(8) . .
C16 C17 C26 117.9(8) . .
C17 C18 C19 122.9(8) . .
C17 C18 H18 118.6 . .
C19 C18 H18 118.6 . .
C18 C19 C20 124.4(8) . .
C18 C19 C24 117.4(7) . .
C20 C19 C24 118.2(7) . .
C21 C20 C19 120.1(8) . .
C21 C20 C27 119.2(8) . .
C19 C20 C27 120.6(7) . .
C20 C21 C22 121.6(8) . .
C20 C21 H21 119.2 . .
C22 C21 H21 119.2 . .
C23 C22 C21 121.3(9) . .
C23 C22 H22 119.4 . .
C21 C22 H22 119.4 . .
C22 C23 C24 120.1(8) . .
C22 C23 H23 119.9 . .
C24 C23 H23 119.9 . .
C25 C24 C23 121.7(7) . .
C25 C24 C19 119.5(7) . .
C23 C24 C19 118.7(7) . .
C24 C25 C26 122.9(8) . .
C24 C25 H25 118.6 . .
C26 C25 H25 118.6 . .
C25 C26 C13 122.8(8) . .
C25 C26 C17 117.5(7) . .
C13 C26 C17 119.7(8) . .
C32 C27 C28 117.9(8) . .
C32 C27 C20 120.4(8) . .
C28 C27 C20 121.6(9) . .
C29 C28 C27 121.8(9) . .
C29 C28 H28 119.1 . .
C27 C28 H28 119.1 . .
C28 C29 C30 120.9(9) . .
C28 C29 H29 119.5 . .
C30 C29 H29 119.5 . .
C31 C30 C29 118.0(8) . .
C31 C30 N3 120.1(8) . .
C29 C30 N3 121.9(8) . .
C30 C31 C32 120.2(9) . .
C30 C31 H31 119.9 . .
C32 C31 H31 119.9 . .
C27 C32 C31 121.1(9) . .
C27 C32 H32 119.5 . .
C31 C32 H32 119.5 . .
N3 C33 C34 115.8(8) . .
N3 C33 H33 122.1 . .
C34 C33 H33 122.1 . .
N4 C34 C35 121.8(8) . .
N4 C34 C33 114.0(7) . .
C35 C34 C33 124.2(9) . .
C36 C35 C34 118.9(10) . .
C36 C35 H35 120.5 . .
C34 C35 H35 120.5 . .
C37 C36 C35 119.0(10) . .
C37 C36 H36 120.5 . .
C35 C36 H36 120.5 . .
C36 C37 C38 120.6(10) . .
C36 C37 H37 119.7 . .
C38 C37 H37 119.7 . .
N4 C38 C37 122.1(9) . .
N4 C38 H38 119.0 . .
C37 C38 H38 119.0 . .
C43 N5 C39 117.9(10) . .
C43 N5 Fe1 114.0(6) . .
C39 N5 Fe1 128.0(8) . .
C44 N6 C45 114.9(8) . .
C44 N6 Fe1 115.8(6) . .
C45 N6 Fe1 129.3(7) . .
C71 N7 C68 115.4(9) . .
C71 N7 Fe3 115.0(7) . .
C68 N7 Fe3 127.6(8) . .
C76 N8 C72 117.6(10) . .
C76 N8 Fe3 127.3(9) . .
C72 N8 Fe3 115.1(7) . .
N5 C39 C40 121.6(11) . .
N5 C39 H39 119.2 . .
C40 C39 H39 119.2 . .
C39 C40 C41 120.3(12) . .
C39 C40 H40 119.9 . .
C41 C40 H40 119.9 . .
C40 C41 C42 119.2(12) . .
C40 C41 H41 120.4 . .
C42 C41 H41 120.4 . .
C43 C42 C41 118.0(11) . .
C43 C42 H42 121.0 . .
C41 C42 H42 121.0 . .
N5 C43 C42 122.9(9) . .
N5 C43 C44 114.2(9) . .
C42 C43 C44 122.8(10) . .
N6 C44 C43 114.9(10) . .
N6 C44 H44 122.6 . .
C43 C44 H44 122.6 . .
C50 C45 C46 119.2(8) . .
C50 C45 N6 120.3(8) . .
C46 C45 N6 120.5(8) . .
C47 C46 C45 121.0(9) . .
C47 C46 H46 119.5 . .
C45 C46 H46 119.5 . .
C46 C47 C48 120.1(9) . .
C46 C47 H47 119.9 . .
C48 C47 H47 119.9 . .
C49 C48 C47 117.5(8) . .
C49 C48 C51 120.6(8) . .
C47 C48 C51 121.9(8) . .
C50 C49 C48 120.7(8) . .
C50 C49 H49 119.6 . .
C48 C49 H49 119.6 . .
C45 C50 C49 121.3(9) . .
C45 C50 H50 119.3 . .
C49 C50 H50 119.3 . .
C52 C51 C64 119.1(8) . .
C52 C51 C48 117.7(8) . .
C64 C51 C48 123.2(8) . .
C51 C52 C53 122.7(9) . .
C51 C52 H52 118.7 . .
C53 C52 H52 118.7 . .
C54 C53 C52 118.4(9) . .
C54 C53 H53 120.8 . .
C52 C53 H53 120.8 . .
C53 C54 C55 122.5(9) . .
C53 C54 H54 118.7 . .
C55 C54 H54 118.7 . .
C56 C55 C54 121.7(8) . .
C56 C55 C64 119.9(8) . .
C54 C55 C64 118.3(8) . .
C55 C56 C57 122.9(8) . .
C55 C56 H56 118.6 . .
C57 C56 H56 118.6 . .
C56 C57 C62 116.7(8) . .
C56 C57 C58 123.8(8) . .
C62 C57 C58 119.5(8) . .
C59 C58 C57 119.5(8) . .
C59 C58 C65 119.7(9) . .
C57 C58 C65 120.8(8) . .
C58 C59 C60 121.4(10) . .
C58 C59 H59 119.3 . .
C60 C59 H59 119.3 . .
C61 C60 C59 120.6(10) . .
C61 C60 H60 119.7 . .
C59 C60 H60 119.7 . .
C60 C61 C62 120.9(9) . .
C60 C61 H61 119.6 . .
C62 C61 H61 119.6 . .
C63 C62 C57 120.8(8) . .
C63 C62 C61 121.2(8) . .
C57 C62 C61 117.9(8) . .
C62 C63 C64 121.9(8) . .
C62 C63 H63 119.0 . .
C64 C63 H63 119.0 . .
C63 C64 C51 123.9(8) . .
C63 C64 C55 117.3(8) . .
C51 C64 C55 118.5(8) . .
C70 C65 C66 118.8(8) . .
C70 C65 C58 121.3(8) . .
C66 C65 C58 119.7(8) . .
C67 C66 C65 119.8(9) . .
C67 C66 H66 120.1 . .
C65 C66 H66 120.1 . .
C66 C67 C68 122.2(9) . .
C66 C67 H67 118.9 . .
C68 C67 H67 118.9 . .
C67 C68 C69 118.1(8) . .
C67 C68 N7 121.0(8) . .
C69 C68 N7 120.9(8) . .
C70 C69 C68 119.3(9) . .
C70 C69 H69 120.3 . .
C68 C69 H69 120.3 . .
C65 C70 C69 121.8(9) . .
C65 C70 H70 119.1 . .
C69 C70 H70 119.1 . .
N7 C71 C72 116.8(11) . .
N7 C71 H71 121.6 . .
C72 C71 H71 121.6 . .
N8 C72 C73 123.7(10) . .
N8 C72 C71 112.5(10) . .
C73 C72 C71 123.8(11) . .
C74 C73 C72 116.2(13) . .
C74 C73 H73 121.9 . .
C72 C73 H73 121.9 . .
C75 C74 C73 120.5(13) . .
C75 C74 H74 119.7 . .
C73 C74 H74 119.7 . .
C74 C75 C76 121.7(12) . .
C74 C75 H75 119.2 . .
C76 C75 H75 119.2 . .
N8 C76 C75 120.1(11) . .
N8 C76 H76 120.0 . .
C75 C76 H76 120.0 . .
C81 N9 C77 118.6(9) . .
C81 N9 Fe2 113.4(6) . .
C77 N9 Fe2 127.5(7) . .
C82 N10 C83 116.2(8) . .
C82 N10 Fe2 115.3(7) . .
C83 N10 Fe2 128.0(6) . .
C109 N11 C106 117.4(8) . .
C109 N11 Fe3 114.1(6) . .
C106 N11 Fe3 128.4(6) . .
C114 N12 C110 117.8(8) . .
C114 N12 Fe3 128.4(7) . .
C110 N12 Fe3 113.8(6) . .
N9 C77 C78 121.3(10) . .
N9 C77 H77 119.4 . .
C78 C77 H77 119.4 . .
C77 C78 C79 120.6(11) . .
C77 C78 H78 119.7 . .
C79 C78 H78 119.7 . .
C78 C79 C80 119.1(12) . .
C78 C79 H79 120.4 . .
C80 C79 H79 120.4 . .
C81 C80 C79 117.4(12) . .
C81 C80 H80 121.3 . .
C79 C80 H80 121.3 . .
N9 C81 C80 123.0(10) . .
N9 C81 C82 113.9(9) . .
C80 C81 C82 123.1(11) . .
N10 C82 C81 116.1(10) . .
N10 C82 H82 121.9 . .
C81 C82 H82 121.9 . .
C88 C83 C84 118.9(8) . .
C88 C83 N10 122.4(8) . .
C84 C83 N10 118.7(7) . .
C85 C84 C83 121.2(9) . .
C85 C84 H84 119.4 . .
C83 C84 H84 119.4 . .
C84 C85 C86 120.5(9) . .
C84 C85 H85 119.7 . .
C86 C85 H85 119.7 . .
C87 C86 C85 116.7(8) . .
C87 C86 C89 121.7(8) . .
C85 C86 C89 121.4(8) . .
C86 C87 C88 122.7(8) . .
C86 C87 H87 118.7 . .
C88 C87 H87 118.7 . .
C83 C88 C87 119.8(9) . .
C83 C88 H88 120.1 . .
C87 C88 H88 120.1 . .
C90 C89 C102 118.5(8) . .
C90 C89 C86 119.7(8) . .
C102 C89 C86 121.7(8) . .
C89 C90 C91 122.4(10) . .
C89 C90 H90 118.8 . .
C91 C90 H90 118.8 . .
C92 C91 C90 119.4(10) . .
C92 C91 H91 120.3 . .
C90 C91 H91 120.3 . .
C91 C92 C93 122.5(9) . .
C91 C92 H92 118.8 . .
C93 C92 H92 118.8 . .
C94 C93 C92 122.7(8) . .
C94 C93 C102 120.0(8) . .
C92 C93 C102 117.3(8) . .
C93 C94 C95 122.9(8) . .
C93 C94 H94 118.5 . .
C95 C94 H94 118.5 . .
C94 C95 C100 117.4(7) . .
C94 C95 C96 123.4(7) . .
C100 C95 C96 119.2(8) . .
C97 C96 C95 118.7(8) . .
C97 C96 C103 118.7(8) . .
C95 C96 C103 122.4(8) . .
C96 C97 C98 121.2(9) . .
C96 C97 H97 119.4 . .
C98 C97 H97 119.4 . .
C99 C98 C97 121.2(9) . .
C99 C98 H98 119.4 . .
C97 C98 H98 119.4 . .
C98 C99 C100 120.3(9) . .
C98 C99 H99 119.9 . .
C100 C99 H99 119.9 . .
C101 C100 C95 120.3(8) . .
C101 C100 C99 120.4(8) . .
C95 C100 C99 119.2(7) . .
C100 C101 C102 122.1(8) . .
C100 C101 H101 118.9 . .
C102 C101 H101 118.9 . .
C101 C102 C89 123.2(8) . .
C101 C102 C93 117.1(7) . .
C89 C102 C93 119.8(8) . .
C108 C103 C104 118.5(8) . .
C108 C103 C96 118.3(7) . .
C104 C103 C96 123.1(8) . .
C105 C104 C103 120.8(8) . .
C105 C104 H104 119.6 . .
C103 C104 H104 119.6 . .
C104 C105 C106 121.7(8) . .
C104 C105 H105 119.1 . .
C106 C105 H105 119.1 . .
C107 C106 C105 117.3(8) . .
C107 C106 N11 120.4(8) . .
C105 C106 N11 122.2(7) . .
C106 C107 C108 120.9(8) . .
C106 C107 H107 119.5 . .
C108 C107 H107 119.5 . .
C103 C108 C107 120.6(8) . .
C103 C108 H108 119.7 . .
C107 C108 H108 119.7 . .
N11 C109 C110 117.0(9) . .
N11 C109 H109 121.5 . .
C110 C109 H109 121.5 . .
N12 C110 C111 122.5(9) . .
N12 C110 C109 113.7(8) . .
C111 C110 C109 123.9(9) . .
C112 C111 C110 118.3(10) . .
C112 C111 H111 120.9 . .
C110 C111 H111 120.9 . .
C113 C112 C111 119.7(10) . .
C113 C112 H112 120.2 . .
C111 C112 H112 120.2 . .
C112 C113 C114 120.9(10) . .
C112 C113 H113 119.6 . .
C114 C113 H113 119.6 . .
N12 C114 C113 120.9(10) . .
N12 C114 H114 119.6 . .
C113 C114 H114 119.6 . .
C115 N13 C119 117.8(8) . .
C115 N13 Fe4 128.7(7) . .
C119 N13 Fe4 113.4(6) . .
C120 N14 C121 120.5(8) . .
C120 N14 Fe4 114.7(6) . .
C121 N14 Fe4 124.7(6) . .
C147 N15 C144 116.3(8) . .
C147 N15 Fe2 114.1(6) . .
C144 N15 Fe2 129.1(7) . .
C152 N16 C148 116.5(8) . .
C152 N16 Fe2 129.0(7) . .
C148 N16 Fe2 114.5(6) . .
N13 C115 C116 122.2(10) . .
N13 C115 H115 118.9 . .
C116 C115 H115 118.9 . .
C117 C116 C115 120.9(11) . .
C117 C116 H116 119.5 . .
C115 C116 H116 119.5 . .
C116 C117 C118 118.4(10) . .
C116 C117 H117 120.8 . .
C118 C117 H117 120.8 . .
C119 C118 C117 119.8(10) . .
C119 C118 H118 120.1 . .
C117 C118 H118 120.1 . .
N13 C119 C118 120.7(9) . .
N13 C119 C120 113.0(8) . .
C118 C119 C120 126.1(9) . .
N14 C120 C119 117.7(9) . .
N14 C120 H120 121.2 . .
C119 C120 H120 121.2 . .
C126 C121 C122 120.1(8) . .
C126 C121 N14 121.7(8) . .
C122 C121 N14 118.1(7) . .
C123 C122 C121 119.0(8) . .
C123 C122 H122 120.5 . .
C121 C122 H122 120.5 . .
C122 C123 C124 122.1(8) . .
C122 C123 H123 118.9 . .
C124 C123 H123 118.9 . .
C125 C124 C123 115.5(7) . .
C125 C124 C127 126.5(7) . .
C123 C124 C127 117.8(7) . .
C126 C125 C124 121.4(8) . .
C126 C125 H125 119.3 . .
C124 C125 H125 119.3 . .
C121 C126 C125 120.5(8) . .
C121 C126 H126 119.7 . .
C125 C126 H126 119.7 . .
C140 C127 C128 117.0(7) . .
C140 C127 C124 127.3(7) . .
C128 C127 C124 115.7(7) . .
C129 C128 C127 123.1(9) . .
C129 C128 H128 118.4 . .
C127 C128 H128 118.4 . .
C130 C129 C128 119.3(9) . .
C130 C129 H129 120.4 . .
C128 C129 H129 120.4 . .
C129 C130 C131 119.5(8) . .
C129 C130 H130 120.2 . .
C131 C130 H130 120.2 . .
C130 C131 C140 121.2(8) . .
C130 C131 C132 124.4(7) . .
C140 C131 C132 114.4(7) . .
C131 C132 C133 109.6(6) . .
C131 C132 C300 107.0(7) . .
C133 C132 C300 107.1(6) . .
C131 C132 H132 111.0 . .
C133 C132 H132 111.0 . .
C300 C132 H132 111.0 . .
C134 C133 C138 120.4(7) . .
C134 C133 C132 128.0(7) . .
C138 C133 C132 111.6(7) . .
C133 C134 C135 117.5(7) . .
C133 C134 C141 123.6(7) . .
C135 C134 C141 118.8(8) . .
C136 C135 C134 121.8(8) . .
C136 C135 H135 119.1 . .
C134 C135 H135 119.1 . .
C137 C136 C135 120.5(8) . .
C137 C136 H136 119.7 . .
C135 C136 H136 119.7 . .
C136 C137 C138 119.2(7) . .
C136 C137 H137 120.4 . .
C138 C137 H137 120.4 . .
C137 C138 C133 120.5(7) . .
C137 C138 C139 124.7(7) . .
C133 C138 C139 114.7(6) . .
C138 C139 C140 108.6(6) . .
C138 C139 C301 104.9(6) . .
C140 C139 C301 107.2(6) . .
C138 C139 H139 111.9 . .
C140 C139 H139 111.9 . .
C301 C139 H139 111.9 . .
C127 C140 C131 119.8(7) . .
C127 C140 C139 128.3(7) . .
C131 C140 C139 111.7(7) . .
C146 C141 C142 115.4(8) . .
C146 C141 C134 121.4(8) . .
C142 C141 C134 121.4(8) . .
C141 C142 C143 121.4(10) . .
C141 C142 H142 119.3 . .
C143 C142 H142 119.3 . .
C144 C143 C142 121.6(10) . .
C144 C143 H143 119.2 . .
C142 C143 H143 119.2 . .
C143 C144 C145 116.4(8) . .
C143 C144 N15 121.7(8) . .
C145 C144 N15 121.6(8) . .
C144 C145 C146 121.3(9) . .
C144 C145 H145 119.3 . .
C146 C145 H145 119.3 . .
C141 C146 C145 122.6(9) . .
C141 C146 H146 118.7 . .
C145 C146 H146 118.7 . .
N15 C147 C148 117.9(8) . .
N15 C147 H147 121.0 . .
C148 C147 H147 121.0 . .
C149 C148 N16 123.9(8) . .
C149 C148 C147 124.4(8) . .
N16 C148 C147 111.6(8) . .
C148 C149 C150 119.5(10) . .
C148 C149 H149 120.3 . .
C150 C149 H149 120.3 . .
C151 C150 C149 116.9(10) . .
C151 C150 H150 121.6 . .
C149 C150 H150 121.6 . .
C150 C151 C152 120.2(9) . .
C150 C151 H151 119.9 . .
C152 C151 H151 119.9 . .
N16 C152 C151 123.0(9) . .
N16 C152 H152 118.5 . .
C151 C152 H152 118.5 . .
C153 N17 C157 116.4(9) . .
C153 N17 Fe4 129.3(8) . .
C157 N17 Fe4 114.1(6) . .
C158 N18 C159 117.6(8) . .
C158 N18 Fe4 115.8(6) . .
C159 N18 Fe4 126.6(6) . .
C185 N19 C182 114.4(9) . .
C185 N19 Fe1 113.6(7) . .
C182 N19 Fe1 132.0(6) . .
C190 N20 C186 117.8(10) . .
C190 N20 Fe1 128.4(9) . .
C186 N20 Fe1 113.8(7) . .
N17 C153 C154 123.1(12) . .
N17 C153 H153 118.4 . .
C154 C153 H153 118.4 . .
C155 C154 C153 119.7(12) . .
C155 C154 H154 120.1 . .
C153 C154 H154 120.1 . .
C154 C155 C156 119.9(12) . .
C154 C155 H155 120.1 . .
C156 C155 H155 120.1 . .
C155 C156 C157 118.1(11) . .
C155 C156 H156 120.9 . .
C157 C156 H156 120.9 . .
N17 C157 C156 122.8(9) . .
N17 C157 C158 114.0(9) . .
C156 C157 C158 123.1(10) . .
N18 C158 C157 115.4(9) . .
N18 C158 H158 122.3 . .
C157 C158 H158 122.3 . .
C164 C159 C160 119.0(8) . .
C164 C159 N18 121.9(7) . .
C160 C159 N18 118.9(7) . .
C161 C160 C159 119.6(8) . .
C161 C160 H160 120.2 . .
C159 C160 H160 120.2 . .
C160 C161 C162 122.3(7) . .
C160 C161 H161 118.8 . .
C162 C161 H161 118.8 . .
C163 C162 C161 115.6(7) . .
C163 C162 C165 125.3(7) . .
C161 C162 C165 118.8(7) . .
C164 C163 C162 121.4(8) . .
C164 C163 H163 119.3 . .
C162 C163 H163 119.3 . .
C159 C164 C163 121.5(8) . .
C159 C164 H164 119.2 . .
C163 C164 H164 119.2 . .
C178 C165 C166 117.0(7) . .
C178 C165 C162 127.9(7) . .
C166 C165 C162 115.0(7) . .
C167 C166 C165 122.8(8) . .
C167 C166 H166 118.6 . .
C165 C166 H166 118.6 . .
C168 C167 C166 118.9(8) . .
C168 C167 H167 120.5 . .
C166 C167 H167 120.5 . .
C167 C168 C169 119.2(8) . .
C167 C168 H168 120.4 . .
C169 C168 H168 120.4 . .
C168 C169 C178 122.4(7) . .
C168 C169 C170 123.3(7) . .
C178 C169 C170 114.2(7) . .
C169 C170 C171 109.2(6) . .
C169 C170 C349 106.6(6) . .
C171 C170 C349 105.9(6) . .
C169 C170 H170 111.6 . .
C171 C170 H170 111.6 . .
C349 C170 H170 111.6 . .
C172 C171 C176 121.1(7) . .
C172 C171 C170 126.9(7) . .
C176 C171 C170 111.9(6) . .
C171 C172 C173 117.1(8) . .
C171 C172 C179 124.7(8) . .
C173 C172 C179 118.0(8) . .
C174 C173 C172 121.1(8) . .
C174 C173 H173 119.5 . .
C172 C173 H173 119.5 . .
C173 C174 C175 121.4(9) . .
C173 C174 H174 119.3 . .
C175 C174 H174 119.3 . .
C174 C175 C176 118.4(8) . .
C174 C175 H175 120.8 . .
C176 C175 H175 120.8 . .
C175 C176 C171 120.6(7) . .
C175 C176 C177 125.5(7) . .
C171 C176 C177 113.7(7) . .
C176 C177 C178 108.7(6) . .
C176 C177 C348 107.0(6) . .
C178 C177 C348 106.6(6) . .
C176 C177 H177 111.4 . .
C178 C177 H177 111.4 . .
C348 C177 H177 111.4 . .
C165 C178 C169 119.6(7) . .
C165 C178 C177 129.1(7) . .
C169 C178 C177 111.3(7) . .
C184 C179 C180 116.4(9) . .
C184 C179 C172 125.2(9) . .
C180 C179 C172 118.3(8) . .
C181 C180 C179 121.6(10) . .
C181 C180 H180 119.2 . .
C179 C180 H180 119.2 . .
C182 C181 C180 120.9(10) . .
C182 C181 H181 119.6 . .
C180 C181 H181 119.6 . .
C181 C182 C183 117.2(9) . .
C181 C182 N19 118.5(8) . .
C183 C182 N19 124.2(8) . .
C182 C183 C184 121.2(10) . .
C182 C183 H183 119.4 . .
C184 C183 H183 119.4 . .
C179 C184 C183 121.8(10) . .
C179 C184 H184 119.1 . .
C183 C184 H184 119.1 . .
N19 C185 C186 117.2(10) . .
N19 C185 H185 121.4 . .
C186 C185 H185 121.4 . .
N20 C186 C187 123.0(10) . .
N20 C186 C185 112.8(9) . .
C187 C186 C185 123.9(11) . .
C186 C187 C188 118.4(12) . .
C186 C187 H187 120.8 . .
C188 C187 H187 120.8 . .
C189 C188 C187 118.5(12) . .
C189 C188 H188 120.7 . .
C187 C188 H188 120.7 . .
C190 C189 C188 119.5(12) . .
C190 C189 H189 120.2 . .
C188 C189 H189 120.2 . .
N20 C190 C189 122.7(12) . .
N20 C190 H190 118.7 . .
C189 C190 H190 118.7 . .
C191 N21 C195 118.6(9) . .
C191 N21 Fe4 127.4(8) . .
C195 N21 Fe4 114.0(6) . .
C196 N22 C197 119.6(8) . .
C196 N22 Fe4 116.0(6) . .
C197 N22 Fe4 124.2(6) . .
C223 N23 C220 115.7(8) . .
C223 N23 Fe3 114.9(6) . .
C220 N23 Fe3 129.4(6) . .
C228 N24 C224 118.2(8) . .
C228 N24 Fe3 128.0(7) . .
C224 N24 Fe3 113.8(6) . .
N21 C191 C192 120.5(11) . .
N21 C191 H191 119.8 . .
C192 C191 H191 119.8 . .
C193 C192 C191 122.1(12) . .
C193 C192 H192 119.0 . .
C191 C192 H192 119.0 . .
C192 C193 C194 120.3(13) . .
C192 C193 H193 119.8 . .
C194 C193 H193 119.8 . .
C193 C194 C195 116.5(11) . .
C193 C194 H194 121.8 . .
C195 C194 H194 121.8 . .
N21 C195 C194 122.1(9) . .
N21 C195 C196 112.9(9) . .
C194 C195 C196 125.0(10) . .
N22 C196 C195 117.1(9) . .
N22 C196 H196 121.4 . .
C195 C196 H196 121.4 . .
C202 C197 C198 120.0(8) . .
C202 C197 N22 119.2(8) . .
C198 C197 N22 120.7(8) . .
C199 C198 C197 120.6(9) . .
C199 C198 H198 119.7 . .
C197 C198 H198 119.7 . .
C198 C199 C200 120.0(9) . .
C198 C199 H199 120.0 . .
C200 C199 H199 120.0 . .
C201 C200 C199 116.8(8) . .
C201 C200 C203 121.3(8) . .
C199 C200 C203 121.4(8) . .
C202 C201 C200 121.3(9) . .
C202 C201 H201 119.4 . .
C200 C201 H201 119.4 . .
C201 C202 C197 120.3(9) . .
C201 C202 H202 119.8 . .
C197 C202 H202 119.8 . .
C216 C203 C204 117.0(8) . .
C216 C203 C200 127.4(8) . .
C204 C203 C200 115.5(8) . .
C205 C204 C203 121.8(10) . .
C205 C204 H204 119.1 . .
C203 C204 H204 119.1 . .
C206 C205 C204 120.3(10) . .
C206 C205 H205 119.9 . .
C204 C205 H205 119.9 . .
C205 C206 C207 119.3(10) . .
C205 C206 H206 120.3 . .
C207 C206 H206 120.4 . .
C206 C207 C216 120.8(8) . .
C206 C207 C208 124.6(8) . .
C216 C207 C208 114.5(7) . .
C207 C208 C209 110.0(7) . .
C207 C208 C330 106.5(7) . .
C209 C208 C330 105.4(7) . .
C207 C208 H208 111.6 . .
C209 C208 H208 111.6 . .
C330 C208 H208 111.6 . .
C214 C209 C210 120.1(7) . .
C214 C209 C208 113.0(6) . .
C210 C209 C208 126.5(7) . .
C209 C210 C211 117.7(7) . .
C209 C210 C217 124.4(7) . .
C211 C210 C217 117.7(7) . .
C212 C211 C210 120.8(7) . .
C212 C211 H211 119.6 . .
C210 C211 H211 119.6 . .
C213 C212 C211 120.6(8) . .
C213 C212 H212 119.7 . .
C211 C212 H212 119.7 . .
C212 C213 C214 119.8(8) . .
C212 C213 H213 120.1 . .
C214 C213 H213 120.1 . .
C213 C214 C209 121.0(7) . .
C213 C214 C215 124.3(7) . .
C209 C214 C215 114.1(7) . .
C214 C215 C216 107.9(7) . .
C214 C215 C331 104.1(7) . .
C216 C215 C331 108.7(7) . .
C214 C215 H215 111.9 . .
C216 C215 H215 111.9 . .
C331 C215 H215 111.9 . .
C203 C216 C207 120.6(8) . .
C203 C216 C215 127.2(7) . .
C207 C216 C215 112.2(7) . .
C222 C217 C218 117.4(8) . .
C222 C217 C210 120.0(8) . .
C218 C217 C210 122.5(8) . .
C217 C218 C219 120.6(10) . .
C217 C218 H218 119.7 . .
C219 C218 H218 119.7 . .
C220 C219 C218 120.1(10) . .
C220 C219 H219 119.9 . .
C218 C219 H219 119.9 . .
C221 C220 C219 118.1(8) . .
C221 C220 N23 120.1(9) . .
C219 C220 N23 121.7(8) . .
C220 C221 C222 120.8(9) . .
C220 C221 H221 119.6 . .
C222 C221 H221 119.6 . .
C217 C222 C221 121.9(9) . .
C217 C222 H222 119.0 . .
C221 C222 H222 119.0 . .
N23 C223 C224 117.0(8) . .
N23 C223 H223 121.5 . .
C224 C223 H223 121.5 . .
N24 C224 C225 122.3(8) . .
N24 C224 C223 113.0(8) . .
C225 C224 C223 124.7(9) . .
C224 C225 C226 119.4(10) . .
C224 C225 H225 120.3 . .
C226 C225 H225 120.3 . .
C227 C226 C225 118.3(10) . .
C227 C226 H226 120.8 . .
C225 C226 H226 120.8 . .
C226 C227 C228 119.3(9) . .
C226 C227 H227 120.3 . .
C228 C227 H227 120.3 . .
N24 C228 C227 122.5(9) . .
N24 C228 H228 118.8 . .
C227 C228 H228 118.8 . .
C302 C300 C336 101.6(6) . .
C302 C300 C132 107.3(7) . .
C336 C300 C132 111.5(6) . .
C302 C300 C301 115.5(7) . .
C336 C300 C301 113.3(7) . .
C132 C300 C301 107.6(6) . .
C339 C301 C305 100.3(6) . .
C339 C301 C300 114.6(6) . .
C305 C301 C300 113.0(7) . .
C339 C301 C139 110.0(6) . .
C305 C301 C139 110.8(6) . .
C300 C301 C139 108.1(6) . .
C303 C302 C358 121.7(8) . .
C303 C302 C300 123.6(7) . .
C358 C302 C300 109.2(8) . .
C302 C303 C357 119.2(7) . .
C302 C303 C304 121.2(8) . .
C357 C303 C304 107.0(7) . .
C305 C304 C309 120.1(7) . .
C305 C304 C303 120.0(8) . .
C309 C304 C303 107.3(7) . .
C304 C305 C306 119.7(7) . .
C304 C305 C301 124.1(7) . .
C306 C305 C301 109.8(7) . .
C350 C306 C305 120.7(8) . .
C350 C306 C340 119.6(7) . .
C305 C306 C340 108.0(7) . .
C309 C308 C350 120.2(8) . .
C309 C308 C313 120.1(7) . .
C350 C308 C313 108.9(8) . .
C308 C309 C304 119.5(8) . .
C308 C309 C310 120.2(8) . .
C304 C309 C310 108.8(7) . .
C357 C310 C311 120.0(8) . .
C357 C310 C309 107.5(8) . .
C311 C310 C309 119.2(8) . .
C310 C311 C329 119.9(8) . .
C310 C311 C312 119.8(7) . .
C329 C311 C312 108.5(8) . .
C313 C312 C317 119.5(8) . .
C313 C312 C311 120.0(8) . .
C317 C312 C311 108.1(7) . .
C312 C313 C314 119.9(8) . .
C312 C313 C308 120.7(8) . .
C314 C313 C308 108.4(7) . .
C315 C314 C313 121.4(7) . .
C315 C314 C349 122.4(8) . .
C313 C314 C349 111.3(7) . .
C314 C315 C316 118.6(8) . .
C314 C315 C346 119.7(8) . .
C316 C315 C346 108.4(8) . .
C317 C316 C315 120.0(8) . .
C317 C316 C321 118.7(8) . .
C315 C316 C321 108.7(8) . .
C316 C317 C312 120.5(8) . .
C316 C317 C318 121.2(9) . .
C312 C317 C318 106.8(8) . .
C319 C318 C329 121.3(9) . .
C319 C318 C317 118.3(9) . .
C329 C318 C317 108.2(8) . .
C318 C319 C320 120.5(8) . .
C318 C319 C356 119.8(9) . .
C320 C319 C356 107.8(9) . .
C321 C320 C319 119.7(9) . .
C321 C320 C341 119.0(9) . .
C319 C320 C341 107.3(8) . .
C320 C321 C316 121.5(9) . .
C320 C321 C322 121.2(9) . .
C316 C321 C322 106.3(7) . .
C323 C322 C346 119.8(8) . .
C323 C322 C321 119.0(8) . .
C346 C322 C321 109.5(8) . .
C322 C323 C345 121.1(8) . .
C322 C323 C324 120.7(9) . .
C345 C323 C324 108.2(7) . .
C341 C324 C328 119.4(9) . .
C341 C324 C323 119.4(9) . .
C328 C324 C323 109.1(8) . .
C326 C325 C356 121.2(9) . .
C326 C325 C341 118.1(9) . .
C356 C325 C341 108.2(8) . .
C325 C326 C327 121.3(9) . .
C325 C326 C359 119.4(10) . .
C327 C326 C359 107.7(8) . .
C328 C327 C326 120.2(8) . .
C328 C327 C333 119.5(8) . .
C326 C327 C333 109.1(8) . .
C327 C328 C324 120.8(9) . .
C327 C328 C330 125.0(8) . .
C324 C328 C330 108.6(7) . .
C355 C329 C311 120.7(8) . .
C355 C329 C318 119.2(9) . .
C311 C329 C318 108.5(8) . .
C328 C330 C345 101.6(7) . .
C328 C330 C208 106.2(6) . .
C345 C330 C208 111.2(7) . .
C328 C330 C331 114.7(7) . .
C345 C330 C331 115.0(6) . .
C208 C330 C331 107.7(7) . .
C343 C331 C332 98.4(6) . .
C343 C331 C215 111.7(7) . .
C332 C331 C215 111.7(6) . .
C343 C331 C330 113.4(6) . .
C332 C331 C330 113.1(7) . .
C215 C331 C330 108.3(7) . .
C333 C332 C337 118.7(8) . .
C333 C332 C331 124.0(7) . .
C337 C332 C331 111.4(7) . .
C332 C333 C334 119.1(8) . .
C332 C333 C327 121.2(8) . .
C334 C333 C327 106.8(8) . .
C335 C334 C333 120.2(8) . .
C335 C334 C359 121.9(9) . .
C333 C334 C359 107.4(8) . .
C334 C335 C336 121.8(9) . .
C334 C335 C358 119.6(8) . .
C336 C335 C358 107.0(7) . .
C337 C336 C335 116.9(7) . .
C337 C336 C300 125.6(7) . .
C335 C336 C300 109.4(8) . .
C336 C337 C332 123.2(8) . .
C336 C337 C338 121.1(7) . .
C332 C337 C338 105.3(7) . .
C343 C338 C339 122.1(7) . .
C343 C338 C337 109.3(7) . .
C339 C338 C337 118.2(8) . .
C338 C339 C340 117.8(7) . .
C338 C339 C301 125.5(7) . .
C340 C339 C301 110.7(7) . .
C360 C340 C339 121.2(7) . .
C360 C340 C306 121.3(7) . .
C339 C340 C306 107.7(7) . .
C324 C341 C325 120.2(8) . .
C324 C341 C320 120.7(8) . .
C325 C341 C320 107.7(9) . .
C343 C342 C360 120.3(7) . .
C343 C342 C344 121.2(7) . .
C360 C342 C344 108.1(7) . .
C338 C343 C342 119.7(7) . .
C338 C343 C331 111.6(7) . .
C342 C343 C331 123.6(7) . .
C345 C344 C347 121.4(8) . .
C345 C344 C342 120.2(7) . .
C347 C344 C342 108.5(7) . .
C344 C345 C323 117.8(8) . .
C344 C345 C330 124.5(7) . .
C323 C345 C330 109.2(7) . .
C347 C346 C322 119.5(8) . .
C347 C346 C315 121.7(8) . .
C322 C346 C315 107.1(8) . .
C346 C347 C344 120.2(7) . .
C346 C347 C348 123.9(8) . .
C344 C347 C348 109.6(7) . .
C360 C348 C349 115.0(7) . .
C360 C348 C347 99.0(6) . .
C349 C348 C347 112.2(7) . .
C360 C348 C177 110.9(6) . .
C349 C348 C177 108.0(6) . .
C347 C348 C177 111.7(6) . .
C314 C349 C348 117.1(7) . .
C314 C349 C350 99.1(6) . .
C348 C349 C350 114.1(6) . .
C314 C349 C170 107.7(6) . .
C348 C349 C170 109.5(6) . .
C350 C349 C170 108.6(6) . .
C306 C350 C308 119.7(7) . .
C306 C350 C349 124.3(7) . .
C308 C350 C349 109.2(7) . .
C359 C351 C354 120.3(9) . .
C359 C351 C352 121.0(8) . .
C354 C351 C352 106.5(8) . .
C353 C352 C358 120.0(7) . .
C353 C352 C351 108.2(8) . .
C358 C352 C351 117.9(9) . .
C352 C353 C357 119.2(8) . .
C352 C353 C355 109.4(8) . .
C357 C353 C355 119.3(8) . .
C356 C354 C355 120.8(9) . .
C356 C354 C351 117.4(10) . .
C355 C354 C351 108.3(8) . .
C329 C355 C354 120.3(9) . .
C329 C355 C353 119.5(8) . .
C354 C355 C353 107.7(8) . .
C354 C356 C325 121.3(9) . .
C354 C356 C319 118.4(9) . .
C325 C356 C319 108.9(9) . .
C310 C357 C353 120.5(8) . .
C310 C357 C303 109.3(7) . .
C353 C357 C303 119.8(8) . .
C302 C358 C352 120.0(8) . .
C302 C358 C335 109.8(8) . .
C352 C358 C335 121.0(8) . .
C351 C359 C326 120.3(9) . .
C351 C359 C334 118.6(8) . .
C326 C359 C334 109.0(9) . .
C340 C360 C342 118.7(7) . .
C340 C360 C348 123.6(7) . .
C342 C360 C348 111.4(7) . .
F5 Sb1 F1 90.6(6) . .
F1' Sb1 F6' 99.5(9) . .
F5 Sb1 F2 92.5(6) . .
F1 Sb1 F2 90.8(7) . .
F1' Sb1 F3' 161.9(6) . .
F6' Sb1 F3' 91.3(9) . .
F5 Sb1 F3 92.2(6) . .
F1 Sb1 F3 169.6(11) . .
F2 Sb1 F3 99.2(13) . .
F1' Sb1 F2' 92.5(8) . .
F6' Sb1 F2' 87.2(9) . .
F3' Sb1 F2' 102.5(9) . .
F5 Sb1 F4 92.6(6) . .
F1 Sb1 F4 88.4(7) . .
F2 Sb1 F4 174.8(8) . .
F3 Sb1 F4 81.4(11) . .
F1' Sb1 F4' 83.5(7) . .
F6' Sb1 F4' 90.1(10) . .
F3' Sb1 F4' 82.0(8) . .
F2' Sb1 F4' 174.7(10) . .
F5 Sb1 F6 179.6(8) . .
F1 Sb1 F6 89.2(6) . .
F2 Sb1 F6 87.2(6) . .
F3 Sb1 F6 88.1(6) . .
F4 Sb1 F6 87.7(6) . .
F1' Sb1 F5' 80.6(7) . .
F6' Sb1 F5' 178.0(9) . .
F3' Sb1 F5' 89.2(7) . .
F2' Sb1 F5' 90.8(8) . .
F4' Sb1 F5' 91.9(8) . .
F12 Sb2 F7 90.5(6) . .
F12 Sb2 F8 91.2(7) . .
F7 Sb2 F8 86.9(8) . .
F12 Sb2 F11 179.1(7) . .
F7 Sb2 F11 89.9(6) . .
F8 Sb2 F11 89.6(5) . .
F12 Sb2 F10 90.8(6) . .
F7 Sb2 F10 96.1(9) . .
F8 Sb2 F10 176.4(7) . .
F11 Sb2 F10 88.4(5) . .
F12 Sb2 F9 90.4(6) . .
F7 Sb2 F9 174.2(9) . .
F8 Sb2 F9 87.4(5) . .
F11 Sb2 F9 89.2(6) . .
F10 Sb2 F9 89.5(6) . .
F12' Sb2' F9' 92.4(10) . .
F12' Sb2' F10' 91.9(9) . .
F9' Sb2' F10' 94.6(11) . .
F12' Sb2' F7' 90.1(10) . .
F9' Sb2' F7' 170.1(12) . .
F10' Sb2' F7' 94.9(11) . .
F12' Sb2' F11' 176.2(10) . .
F9' Sb2' F11' 91.4(10) . .
F10' Sb2' F11' 87.1(9) . .
F7' Sb2' F11' 86.3(10) . .
F12' Sb2' F8' 87.7(9) . .
F9' Sb2' F8' 84.5(10) . .
F10' Sb2' F8' 179.0(13) . .
F7' Sb2' F8' 86.0(10) . .
F11' Sb2' F8' 93.3(10) . .
F14 Sb3 F16 88.2(8) . .
F14 Sb3 F15 175.7(9) . .
F16 Sb3 F15 89.4(6) . .
F14 Sb3 F13 88.3(9) . .
F16 Sb3 F13 171.7(8) . .
F15 Sb3 F13 93.7(7) . .
F14 Sb3 F18 91.4(11) . .
F16 Sb3 F18 99.1(9) . .
F15 Sb3 F18 92.5(9) . .
F13 Sb3 F18 88.5(9) . .
F14 Sb3 F17 83.3(9) . .
F16 Sb3 F17 87.1(7) . .
F15 Sb3 F17 93.0(7) . .
F13 Sb3 F17 85.0(7) . .
F18 Sb3 F17 171.8(9) . .
F15' Sb3' F16' 90.8(10) . .
F15' Sb3' F14' 167.9(13) . .
F16' Sb3' F14' 90.7(11) . .
F15' Sb3' F18' 96.5(14) . .
F16' Sb3' F18' 100.7(13) . .
F14' Sb3' F18' 95.1(15) . .
F15' Sb3' F13' 92.2(12) . .
F16' Sb3' F13' 165.8(13) . .
F14' Sb3' F13' 83.6(13) . .
F18' Sb3' F13' 92.8(13) . .
F15' Sb3' F17' 92.7(11) . .
F16' Sb3' F17' 86.0(11) . .
F14' Sb3' F17' 75.5(12) . .
F18' Sb3' F17' 168.6(13) . .
F13' Sb3' F17' 79.9(11) . .
F20' Sb4 F19' 84.5(13) . .
F20 Sb4 F19 80.5(11) . .
F20 Sb4 F23 89.4(17) . .
F19 Sb4 F23 80.9(14) . .
F20' Sb4 F22' 169.2(18) . .
F19' Sb4 F22' 95.7(14) . .
F20' Sb4 F24' 75.5(19) . .
F19' Sb4 F24' 91.6(19) . .
F22' Sb4 F24' 94(2) . .
F20 Sb4 F24 77.2(17) . .
F19 Sb4 F24 92.0(14) . .
F23 Sb4 F24 165.7(19) . .
F20 Sb4 F22 169.3(16) . .
F19 Sb4 F22 95.9(10) . .
F23 Sb4 F22 100.1(15) . .
F24 Sb4 F22 93.0(16) . .
F20' Sb4 F23' 87.4(18) . .
F19' Sb4 F23' 80.2(18) . .
F22' Sb4 F23' 103.3(19) . .
F24' Sb4 F23' 162(2) . .
F20' Sb4 F21' 95.0(14) . .
F19' Sb4 F21' 173.5(19) . .
F22' Sb4 F21' 86.1(15) . .
F24' Sb4 F21' 94.6(19) . .
F23' Sb4 F21' 93.3(19) . .
F20 Sb4 F21 96.6(13) . .
F19 Sb4 F21 173.4(14) . .
F23 Sb4 F21 93.1(16) . .
F24 Sb4 F21 93.2(15) . .
F22 Sb4 F21 87.9(11) . .
F27 Sb5 F27 180.0 . 2_556
F27 Sb5 F26 89.7(4) . 2_556
F27 Sb5 F26 90.3(4) 2_556 2_556
F27 Sb5 F26 90.3(4) . .
F27 Sb5 F26 89.7(4) 2_556 .
F26 Sb5 F26 180.0 2_556 .
F27 Sb5 F25 87.1(4) . 2_556
F27 Sb5 F25 92.9(4) 2_556 2_556
F26 Sb5 F25 89.2(3) 2_556 2_556
F26 Sb5 F25 90.8(3) . 2_556
F27 Sb5 F25 92.9(4) . .
F27 Sb5 F25 87.1(4) 2_556 .
F26 Sb5 F25 90.8(3) 2_556 .
F26 Sb5 F25 89.2(3) . .
F25 Sb5 F25 180.0(4) 2_556 .
F35 Sb6 F34 88.4(17) . .
F35 Sb6 F33 80.6(16) . .
F34 Sb6 F33 83.4(18) . .
F35 Sb6 F32 94.0(14) . .
F34 Sb6 F32 177.4(13) . .
F33 Sb6 F32 96.1(14) . .
F35 Sb6 F31 103.9(16) . .
F34 Sb6 F31 80.7(18) . .
F33 Sb6 F31 163.3(17) . .
F32 Sb6 F31 99.6(14) . .
F35 Sb6 F36 170.6(16) . .
F34 Sb6 F36 89.9(11) . .
F33 Sb6 F36 90.0(11) . .
F32 Sb6 F36 87.6(9) . .
F31 Sb6 F36 85.0(11) . .
C51S C50S C55S 120.0 . .
C51S C50S H50S 120.0 . .
C55S C50S H50S 120.0 . .
C50S C51S C52S 120.0 . .
C50S C51S H51S 120.0 . .
C52S C51S H51S 120.0 . .
C53S C52S C51S 120.0 . .
C53S C52S H52S 120.0 . .
C51S C52S H52S 120.0 . .
C52S C53S C54S 120.0 . .
C52S C53S H53S 120.0 . .
C54S C53S H53S 120.0 . .
C55S C54S C53S 120.0 . .
C55S C54S H54S 120.0 . .
C53S C54S H54S 120.0 . .
C54S C55S C50S 120.0 . .
C54S C55S H55S 120.0 . .
C50S C55S H55S 120.0 . .
C57S C56S C61S 120.0 . .
C57S C56S H56S 120.0 . .
C61S C56S H56S 120.0 . .
C56S C57S C58S 120.0 . .
C56S C57S H57S 120.0 . .
C58S C57S H57S 120.0 . .
C57S C58S C59S 120.0 . .
C57S C58S H58S 120.0 . .
C59S C58S H58S 120.0 . .
C60S C59S C58S 120.0 . .
C60S C59S H59S 120.0 . .
C58S C59S H59S 120.0 . .
C59S C60S C61S 120.0 . .
C59S C60S H60S 120.0 . .
C61S C60S H60S 120.0 . .
C60S C61S C56S 120.0 . .
C60S C61S H61S 120.0 . .
C56S C61S H61S 120.0 . .
N3S C5S C6S 169(3) . .
C5S C6S H6SA 109.5 . .
C5S C6S H6SB 109.5 . .
H6SA C6S H6SB 109.5 . .
C5S C6S H6SC 109.5 . .
H6SA C6S H6SC 109.5 . .
H6SB C6S H6SC 109.5 . .
N4S C7S C8S 170(3) . .
C7S C8S H8SA 109.5 . .
C7S C8S H8SB 109.5 . .
H8SA C8S H8SB 109.5 . .
C7S C8S H8SC 109.5 . .
H8SA C8S H8SC 109.5 . .
H8SB C8S H8SC 109.5 . .
C63S C62S C67S 120.0 . .
C63S C62S H62S 120.0 . .
C67S C62S H62S 120.0 . .
C62S C63S C64S 120.0 . .
C62S C63S H63S 120.0 . .
C64S C63S H63S 120.0 . .
C63S C64S C65S 120.0 . .
C63S C64S H64S 120.0 . .
C65S C64S H64S 120.0 . .
C66S C65S C64S 120.0 . .
C66S C65S H65S 120.0 . .
C64S C65S H65S 120.0 . .
C65S C66S C67S 120.0 . .
C65S C66S H66S 120.0 . .
C67S C66S H66S 120.0 . .
C66S C67S C62S 120.0 . .
C66S C67S H67S 120.0 . .
C62S C67S H67S 120.0 . .
C69S C68S C73S 120.0 . .
C69S C68S H68S 120.0 . .
C73S C68S H68S 120.0 . .
C70S C69S C68S 120.0 . .
C70S C69S H69S 120.0 . .
C68S C69S H69S 120.0 . .
C71S C70S C69S 120.0 . .
C71S C70S H70S 120.0 . .
C69S C70S H70S 120.0 . .
C70S C71S C72S 120.0 . .
C70S C71S H71S 120.0 . .
C72S C71S H71S 120.0 . .
C73S C72S C71S 120.0 . .
C73S C72S H72S 120.0 . .
C71S C72S H72S 120.0 . .
C72S C73S C68S 120.0 . .
C72S C73S H73S 120.0 . .
C68S C73S H73S 120.0 . .
C1S C2S H2S1 109.5 . .
C1S C2S H2S2 109.5 . .
H2S1 C2S H2S2 109.5 . .
C1S C2S H2S3 109.5 . .
H2S1 C2S H2S3 109.5 . .
H2S2 C2S H2S3 109.5 . .
N1S C1S C2S 173(7) . .
N2S C3S C4S 167(7) . .
C3S C4S H4S1 107.5 . .
C3S C4S H4S2 112.0 . .
H4S1 C4S H4S2 109.5 . .
C3S C4S H4S3 108.9 . .
H4S1 C4S H4S3 109.5 . .
H4S2 C4S H4S3 109.5 . .

loop_
_geom_bond_atom_site_label_1
_geom_bond_atom_site_label_2
_geom_bond_distance
_geom_bond_site_symmetry_2
Fe1 N5 1.970(9) .
Fe1 N2 1.975(8) .
Fe1 N20 1.982(9) .
Fe1 N1 1.982(9) .
Fe1 N19 1.983(9) .
Fe1 N6 1.986(8) .
Fe2 N16 1.960(8) .
Fe2 N10 1.966(8) .
Fe2 N4 1.966(7) .
Fe2 N15 1.968(7) .
Fe2 N3 1.969(7) .
Fe2 N9 1.993(8) .
Fe3 N23 1.971(8) .
Fe3 N12 1.972(8) .
Fe3 N24 1.982(8) .
Fe3 N8 1.988(9) .
Fe3 N7 1.996(9) .
Fe3 N11 2.001(8) .
Fe4 N22 1.967(7) .
Fe4 N17 1.970(9) .
Fe4 N14 1.971(8) .
Fe4 N18 1.974(8) .
Fe4 N13 1.983(8) .
Fe4 N21 1.985(9) .
N1 C5 1.350(12) .
N1 C1 1.369(11) .
N2 C6 1.297(11) .
N2 C7 1.451(10) .
N3 C33 1.305(10) .
N3 C30 1.443(10) .
N4 C38 1.339(10) .
N4 C34 1.375(10) .
C1 C2 1.350(14) .
C1 H1 0.9500 .
C2 C3 1.379(12) .
C2 H2 0.9500 .
C3 C4 1.393(15) .
C3 H3 0.9500 .
C4 C5 1.381(13) .
C4 H4 0.9500 .
C5 C6 1.470(12) .
C6 H6 0.9500 .
C7 C12 1.347(11) .
C7 C8 1.372(12) .
C8 C9 1.365(10) .
C8 H8 0.9500 .
C9 C10 1.397(12) .
C9 H9 0.9500 .
C10 C11 1.358(12) .
C10 C13 1.485(11) .
C11 C12 1.376(12) .
C11 H11 0.9500 .
C12 H12 0.9500 .
C13 C14 1.344(12) .
C13 C26 1.432(11) .
C14 C15 1.394(13) .
C14 H14 0.9500 .
C15 C16 1.351(12) .
C15 H15 0.9500 .
C16 C17 1.402(11) .
C16 H16 0.9500 .
C17 C18 1.376(11) .
C17 C26 1.449(11) .
C18 C19 1.403(10) .
C18 H18 0.9500 .
C19 C20 1.431(10) .
C19 C24 1.447(10) .
C20 C21 1.363(11) .
C20 C27 1.507(10) .
C21 C22 1.401(10) .
C21 H21 0.9500 .
C22 C23 1.348(10) .
C22 H22 0.9500 .
C23 C24 1.441(11) .
C23 H23 0.9500 .
C24 C25 1.388(9) .
C25 C26 1.393(11) .
C25 H25 0.9500 .
C27 C32 1.364(11) .
C27 C28 1.375(11) .
C28 C29 1.352(9) .
C28 H28 0.9500 .
C29 C30 1.384(11) .
C29 H29 0.9500 .
C30 C31 1.375(11) .
C31 C32 1.392(11) .
C31 H31 0.9500 .
C32 H32 0.9500 .
C33 C34 1.440(11) .
C33 H33 0.9500 .
C34 C35 1.393(10) .
C35 C36 1.375(12) .
C35 H35 0.9500 .
C36 C37 1.353(13) .
C36 H36 0.9500 .
C37 C38 1.383(12) .
C37 H37 0.9500 .
C38 H38 0.9500 .
N5 C43 1.362(12) .
N5 C39 1.363(11) .
N6 C44 1.296(11) .
N6 C45 1.458(10) .
N7 C71 1.310(11) .
N7 C68 1.439(10) .
N8 C76 1.347(11) .
N8 C72 1.377(12) .
C39 C40 1.364(14) .
C39 H39 0.9500 .
C40 C41 1.385(12) .
C40 H40 0.9500 .
C41 C42 1.388(13) .
C41 H41 0.9500 .
C42 C43 1.385(13) .
C42 H42 0.9500 .
C43 C44 1.459(12) .
C44 H44 0.9500 .
C45 C50 1.350(11) .
C45 C46 1.374(11) .
C46 C47 1.364(9) .
C46 H46 0.9500 .
C47 C48 1.413(10) .
C47 H47 0.9500 .
C48 C49 1.380(11) .
C48 C51 1.485(10) .
C49 C50 1.376(11) .
C49 H49 0.9500 .
C50 H50 0.9500 .
C51 C52 1.373(11) .
C51 C64 1.424(11) .
C52 C53 1.410(11) .
C52 H52 0.9500 .
C53 C54 1.352(12) .
C53 H53 0.9500 .
C54 C55 1.412(11) .
C54 H54 0.9500 .
C55 C56 1.371(11) .
C55 C64 1.445(11) .
C56 C57 1.396(11) .
C56 H56 0.9500 .
C57 C62 1.429(11) .
C57 C58 1.432(11) .
C58 C59 1.369(12) .
C58 C65 1.504(10) .
C59 C60 1.411(10) .
C59 H59 0.9500 .
C60 C61 1.352(11) .
C60 H60 0.9500 .
C61 C62 1.443(11) .
C61 H61 0.9500 .
C62 C63 1.380(10) .
C63 C64 1.393(11) .
C63 H63 0.9500 .
C65 C70 1.362(11) .
C65 C66 1.385(11) .
C66 C67 1.350(11) .
C66 H66 0.9500 .
C67 C68 1.383(11) .
C67 H67 0.9500 .
C68 C69 1.385(11) .
C69 C70 1.379(11) .
C69 H69 0.9500 .
C70 H70 0.9500 .
C71 C72 1.441(12) .
C71 H71 0.9500 .
C72 C73 1.409(13) .
C73 C74 1.377(14) .
C73 H73 0.9500 .
C74 C75 1.349(15) .
C74 H74 0.9500 .
C75 C76 1.398(14) .
C75 H75 0.9500 .
C76 H76 0.9500 .
N9 C81 1.352(12) .
N9 C77 1.354(10) .
N10 C82 1.300(11) .
N10 C83 1.448(10) .
N11 C109 1.297(10) .
N11 C106 1.441(10) .
N12 C114 1.340(11) .
N12 C110 1.374(11) .
C77 C78 1.359(12) .
C77 H77 0.9500 .
C78 C79 1.365(12) .
C78 H78 0.9500 .
C79 C80 1.414(14) .
C79 H79 0.9500 .
C80 C81 1.369(13) .
C80 H80 0.9500 .
C81 C82 1.441(12) .
C82 H82 0.9500 .
C83 C88 1.347(11) .
C83 C84 1.379(11) .
C84 C85 1.369(10) .
C84 H84 0.9500 .
C85 C86 1.392(11) .
C85 H85 0.9500 .
C86 C87 1.364(11) .
C86 C89 1.483(11) .
C87 C88 1.386(11) .
C87 H87 0.9500 .
C88 H88 0.9500 .
C89 C90 1.374(12) .
C89 C102 1.429(11) .
C90 C91 1.417(12) .
C90 H90 0.9500 .
C91 C92 1.358(12) .
C91 H91 0.9500 .
C92 C93 1.415(11) .
C92 H92 0.9500 .
C93 C94 1.367(10) .
C93 C102 1.460(11) .
C94 C95 1.405(10) .
C94 H94 0.9500 .
C95 C100 1.429(10) .
C95 C96 1.447(10) .
C96 C97 1.381(11) .
C96 C103 1.500(9) .
C97 C98 1.418(10) .
C97 H97 0.9500 .
C98 C99 1.351(10) .
C98 H98 0.9500 .
C99 C100 1.432(11) .
C99 H99 0.9500 .
C100 C101 1.396(9) .
C101 C102 1.398(11) .
C101 H101 0.9500 .
C103 C108 1.366(10) .
C103 C104 1.385(10) .
C104 C105 1.353(11) .
C104 H104 0.9500 .
C105 C106 1.388(11) .
C105 H105 0.9500 .
C106 C107 1.379(10) .
C107 C108 1.388(11) .
C107 H107 0.9500 .
C108 H108 0.9500 .
C109 C110 1.445(12) .
C109 H109 0.9500 .
C110 C111 1.392(10) .
C111 C112 1.373(13) .
C111 H111 0.9500 .
C112 C113 1.348(13) .
C112 H112 0.9500 .
C113 C114 1.401(12) .
C113 H113 0.9500 .
C114 H114 0.9500 .
N13 C115 1.338(11) .
N13 C119 1.365(11) .
N14 C120 1.278(10) .
N14 C121 1.451(10) .
N15 C147 1.276(10) .
N15 C144 1.426(10) .
N16 C152 1.315(10) .
N16 C148 1.365(10) .
C115 C116 1.367(12) .
C115 H115 0.9500 .
C116 C117 1.334(13) .
C116 H116 0.9500 .
C117 C118 1.382(11) .
C117 H117 0.9500 .
C118 C119 1.381(11) .
C118 H118 0.9500 .
C119 C120 1.433(11) .
C120 H120 0.9500 .
C121 C126 1.353(10) .
C121 C122 1.394(11) .
C122 C123 1.365(11) .
C122 H122 0.9500 .
C123 C124 1.424(10) .
C123 H123 0.9500 .
C124 C125 1.397(10) .
C124 C127 1.463(10) .
C125 C126 1.383(10) .
C125 H125 0.9500 .
C126 H126 0.9500 .
C127 C140 1.389(10) .
C127 C128 1.416(9) .
C128 C129 1.392(11) .
C128 H128 0.9500 .
C129 C130 1.361(11) .
C129 H129 0.9500 .
C130 C131 1.405(10) .
C130 H130 0.9500 .
C131 C140 1.412(10) .
C131 C132 1.479(10) .
C132 C133 1.531(10) .
C132 C300 1.589(11) .
C132 H132 1.0000 .
C133 C134 1.384(10) .
C133 C138 1.400(9) .
C134 C135 1.392(10) .
C134 C141 1.493(10) .
C135 C136 1.371(11) .
C135 H135 0.9500 .
C136 C137 1.368(10) .
C136 H136 0.9500 .
C137 C138 1.377(9) .
C137 H137 0.9500 .
C138 C139 1.504(10) .
C139 C140 1.536(10) .
C139 C301 1.612(11) .
C139 H139 1.0000 .
C141 C146 1.342(10) .
C141 C142 1.360(12) .
C142 C143 1.371(12) .
C142 H142 0.9500 .
C143 C144 1.352(12) .
C143 H143 0.9500 .
C144 C145 1.349(10) .
C145 C146 1.375(11) .
C145 H145 0.9500 .
C146 H146 0.9500 .
C147 C148 1.463(11) .
C147 H147 0.9500 .
C148 C149 1.363(12) .
C149 C150 1.393(10) .
C149 H149 0.9500 .
C150 C151 1.377(13) .
C150 H150 0.9500 .
C151 C152 1.401(13) .
C151 H151 0.9500 .
C152 H152 0.9500 .
N17 C153 1.351(11) .
N17 C157 1.364(11) .
N18 C158 1.301(11) .
N18 C159 1.443(10) .
N19 C185 1.296(11) .
N19 C182 1.440(10) .
N20 C190 1.325(11) .
N20 C186 1.359(12) .
C153 C154 1.381(14) .
C153 H153 0.9500 .
C154 C155 1.347(14) .
C154 H154 0.9500 .
C155 C156 1.384(11) .
C155 H155 0.9500 .
C156 C157 1.395(12) .
C156 H156 0.9500 .
C157 C158 1.436(12) .
C158 H158 0.9500 .
C159 C164 1.362(10) .
C159 C160 1.396(10) .
C160 C161 1.372(10) .
C160 H160 0.9500 .
C161 C162 1.416(10) .
C161 H161 0.9500 .
C162 C163 1.400(10) .
C162 C165 1.480(10) .
C163 C164 1.379(10) .
C163 H163 0.9500 .
C164 H164 0.9500 .
C165 C178 1.390(10) .
C165 C166 1.414(9) .
C166 C167 1.411(11) .
C166 H166 0.9500 .
C167 C168 1.369(11) .
C167 H167 0.9500 .
C168 C169 1.389(10) .
C168 H168 0.9500 .
C169 C178 1.408(10) .
C169 C170 1.507(10) .
C170 C171 1.514(10) .
C170 C349 1.579(11) .
C170 H170 1.0000 .
C171 C172 1.383(10) .
C171 C176 1.407(9) .
C172 C173 1.408(11) .
C172 C179 1.499(11) .
C173 C174 1.378(11) .
C173 H173 0.9500 .
C174 C175 1.377(11) .
C174 H174 0.9500 .
C175 C176 1.379(10) .
C175 H175 0.9500 .
C176 C177 1.514(10) .
C177 C178 1.531(10) .
C177 C348 1.576(11) .
C177 H177 1.0000 .
C179 C184 1.348(11) .
C179 C180 1.392(12) .
C180 C181 1.371(12) .
C180 H180 0.9500 .
C181 C182 1.366(12) .
C181 H181 0.9500 .
C182 C183 1.363(11) .
C183 C184 1.385(12) .
C183 H183 0.9500 .
C184 H184 0.9500 .
C185 C186 1.476(12) .
C185 H185 0.9500 .
C186 C187 1.371(13) .
C187 C188 1.390(11) .
C187 H187 0.9500 .
C188 C189 1.381(14) .
C188 H188 0.9500 .
C189 C190 1.377(13) .
C189 H189 0.9500 .
C190 H190 0.9500 .
N21 C191 1.333(11) .
N21 C195 1.365(11) .
N22 C196 1.271(10) .
N22 C197 1.455(10) .
N23 C223 1.275(10) .
N23 C220 1.435(10) .
N24 C228 1.326(10) .
N24 C224 1.350(10) .
C191 C192 1.373(13) .
C191 H191 0.9500 .
C192 C193 1.316(14) .
C192 H192 0.9500 .
C193 C194 1.392(11) .
C193 H193 0.9500 .
C194 C195 1.400(13) .
C194 H194 0.9500 .
C195 C196 1.427(12) .
C196 H196 0.9500 .
C197 C202 1.363(11) .
C197 C198 1.383(11) .
C198 C199 1.355(10) .
C198 H198 0.9500 .
C199 C200 1.430(11) .
C199 H199 0.9500 .
C200 C201 1.404(11) .
C200 C203 1.478(11) .
C201 C202 1.359(11) .
C201 H201 0.9500 .
C202 H202 0.9500 .
C203 C216 1.391(11) .
C203 C204 1.408(10) .
C204 C205 1.394(12) .
C204 H204 0.9500 .
C205 C206 1.359(13) .
C205 H205 0.9500 .
C206 C207 1.390(10) .
C206 H206 0.9500 .
C207 C216 1.401(10) .
C207 C208 1.487(11) .
C208 C209 1.509(9) .
C208 C330 1.611(13) .
C208 H208 1.0000 .
C209 C214 1.390(10) .
C209 C210 1.399(9) .
C210 C211 1.409(10) .
C210 C217 1.493(10) .
C211 C212 1.377(10) .
C211 H211 0.9500 .
C212 C213 1.368(10) .
C212 H212 0.9500 .
C213 C214 1.370(10) .
C213 H213 0.9500 .
C214 C215 1.522(10) .
C215 C216 1.543(11) .
C215 C331 1.578(13) .
C215 H215 1.0000 .
C217 C222 1.347(11) .
C217 C218 1.381(12) .
C218 C219 1.387(12) .
C218 H218 0.9500 .
C219 C220 1.384(12) .
C219 H219 0.9500 .
C220 C221 1.347(11) .
C221 C222 1.381(11) .
C221 H221 0.9500 .
C222 H222 0.9500 .
C223 C224 1.464(11) .
C223 H223 0.9500 .
C224 C225 1.368(12) .
C225 C226 1.389(10) .
C225 H225 0.9500 .
C226 C227 1.368(13) .
C226 H226 0.9500 .
C227 C228 1.389(12) .
C227 H227 0.9500 .
C228 H228 0.9500 .
C300 C302 1.503(12) .
C300 C336 1.529(12) .
C300 C301 1.609(11) .
C301 C339 1.503(11) .
C301 C305 1.528(11) .
C302 C303 1.354(12) .
C302 C358 1.412(11) .
C303 C357 1.456(12) .
C303 C304 1.461(11) .
C304 C305 1.378(11) .
C304 C309 1.432(12) .
C305 C306 1.421(11) .
C306 C350 1.379(11) .
C306 C340 1.456(11) .
C308 C309 1.391(12) .
C308 C350 1.420(11) .
C308 C313 1.446(12) .
C309 C310 1.457(12) .
C310 C357 1.409(12) .
C310 C311 1.412(12) .
C311 C329 1.435(12) .
C311 C312 1.458(12) .
C312 C313 1.378(11) .
C312 C317 1.455(13) .
C313 C314 1.414(12) .
C314 C315 1.394(12) .
C314 C349 1.519(11) .
C315 C316 1.450(12) .
C315 C346 1.454(13) .
C316 C317 1.364(13) .
C316 C321 1.450(13) .
C317 C318 1.477(12) .
C318 C319 1.377(14) .
C318 C329 1.441(13) .
C319 C320 1.452(14) .
C319 C356 1.460(13) .
C320 C321 1.360(12) .
C320 C341 1.465(13) .
C321 C322 1.468(13) .
C322 C323 1.381(12) .
C322 C346 1.439(12) .
C323 C345 1.430(12) .
C323 C324 1.448(12) .
C324 C341 1.383(13) .
C324 C328 1.430(12) .
C325 C326 1.383(13) .
C325 C356 1.419(14) .
C325 C341 1.463(13) .
C326 C327 1.417(13) .
C326 C359 1.427(13) .
C327 C328 1.363(12) .
C327 C333 1.467(12) .
C328 C330 1.521(13) .
C329 C355 1.388(12) .
C330 C345 1.533(12) .
C330 C331 1.614(11) .
C331 C343 1.531(11) .
C331 C332 1.530(12) .
C332 C333 1.377(12) .
C332 C337 1.446(11) .
C333 C334 1.437(13) .
C334 C335 1.377(12) .
C334 C359 1.453(13) .
C335 C336 1.430(12) .
C335 C358 1.453(13) .
C336 C337 1.358(12) .
C337 C338 1.477(11) .
C338 C343 1.383(11) .
C338 C339 1.401(11) .
C339 C340 1.423(11) .
C340 C360 1.390(11) .
C342 C343 1.389(11) .
C342 C360 1.429(11) .
C342 C344 1.465(11) .
C344 C345 1.371(11) .
C344 C347 1.436(12) .
C346 C347 1.352(12) .
C347 C348 1.575(11) .
C348 C360 1.535(11) .
C348 C349 1.567(12) .
C349 C350 1.571(12) .
C351 C359 1.408(14) .
C351 C354 1.463(13) .
C351 C352 1.474(13) .
C352 C353 1.407(13) .
C352 C358 1.416(12) .
C353 C357 1.422(12) .
C353 C355 1.451(13) .
C354 C356 1.406(13) .
C354 C355 1.434(13) .
Sb1 F1' 1.695(10) .
Sb1 F5 1.739(13) .
Sb1 F1 1.762(12) .
Sb1 F6' 1.76(2) .
Sb1 F2 1.780(14) .
Sb1 F3' 1.781(12) .
Sb1 F3 1.781(13) .
Sb1 F2' 1.789(17) .
Sb1 F4 1.790(11) .
Sb1 F4' 1.791(17) .
Sb1 F6 1.837(13) .
Sb1 F5' 1.864(16) .
Sb2 F12 1.808(12) .
Sb2 F7 1.821(12) .
Sb2 F8 1.832(11) .
Sb2 F11 1.838(11) .
Sb2 F10 1.843(12) .
Sb2 F9 1.851(11) .
Sb2' F12' 1.810(12) .
Sb2' F9' 1.815(13) .
Sb2' F10' 1.832(13) .
Sb2' F7' 1.841(13) .
Sb2' F11' 1.843(13) .
Sb2' F8' 1.845(13) .
Sb3 F14 1.80(2) .
Sb3 F16 1.817(12) .
Sb3 F15 1.844(13) .
Sb3 F13 1.866(15) .
Sb3 F18 1.90(2) .
Sb3 F17 1.95(2) .
Sb3' F15' 1.814(17) .
Sb3' F16' 1.825(15) .
Sb3' F14' 1.83(2) .
Sb3' F18' 1.88(3) .
Sb3' F13' 1.895(19) .
Sb3' F17' 2.01(2) .
Sb4 F20' 1.833(15) .
Sb4 F20 1.834(15) .
Sb4 F19' 1.836(16) .
Sb4 F19 1.841(14) .
Sb4 F23 1.844(16) .
Sb4 F22' 1.844(16) .
Sb4 F24' 1.845(17) .
Sb4 F24 1.845(16) .
Sb4 F22 1.846(14) .
Sb4 F23' 1.849(16) .
Sb4 F21' 1.856(16) .
Sb4 F21 1.859(15) .
Sb5 F27 1.818(9) .
Sb5 F27 1.818(9) 2_556
Sb5 F26 1.855(7) 2_556
Sb5 F26 1.855(7) .
Sb5 F25 1.859(7) 2_556
Sb5 F25 1.859(7) .
Sb6 F35 1.56(3) .
Sb6 F34 1.68(4) .
Sb6 F33 1.70(3) .
Sb6 F32 1.74(2) .
Sb6 F31 1.83(4) .
Sb6 F36 1.87(3) .
C50S C51S 1.3900 .
C50S C55S 1.3900 .
C50S H50S 0.9500 .
C51S C52S 1.3900 .
C51S H51S 0.9500 .
C52S C53S 1.3900 .
C52S H52S 0.9500 .
C53S C54S 1.3900 .
C53S H53S 0.9500 .
C54S C55S 1.3900 .
C54S H54S 0.9500 .
C55S H55S 0.9500 .
C56S C57S 1.3900 .
C56S C61S 1.3900 .
C56S H56S 0.9500 .
C57S C58S 1.3900 .
C57S H57S 0.9500 .
C58S C59S 1.3900 .
C58S H58S 0.9500 .
C59S C60S 1.3900 .
C59S H59S 0.9500 .
C60S C61S 1.3900 .
C60S H60S 0.9500 .
C61S H61S 0.9500 .
N3S C5S 1.151(17) .
C5S C6S 1.458(17) .
C6S H6SA 0.9800 .
C6S H6SB 0.9800 .
C6S H6SC 0.9800 .
N4S C7S 1.174(15) .
C7S C8S 1.455(16) .
C8S H8SA 0.9800 .
C8S H8SB 0.9800 .
C8S H8SC 0.9800 .
C62S C63S 1.3900 .
C62S C67S 1.3900 .
C62S H62S 0.9500 .
C63S C64S 1.3900 .
C63S H63S 0.9500 .
C64S C65S 1.3900 .
C64S H64S 0.9500 .
C65S C66S 1.3900 .
C65S H65S 0.9500 .
C66S C67S 1.3900 .
C66S H66S 0.9500 .
C67S H67S 0.9500 .
C68S C69S 1.3900 .
C68S C73S 1.3900 .
C68S H68S 0.9500 .
C69S C70S 1.3900 .
C69S H69S 0.9500 .
C70S C71S 1.3900 .
C70S H70S 0.9500 .
C71S C72S 1.3900 .
C71S H71S 0.9500 .
C72S C73S 1.3900 .
C72S H72S 0.9500 .
C73S H73S 0.9500 .
N1S C1S 1.151(17) .
C2S C1S 1.459(17) .
C2S H2S1 0.9800 .
C2S H2S2 0.9800 .
C2S H2S3 0.9800 .
N2S C3S 1.162(18) .
C3S C4S 1.457(18) .
C4S H4S1 0.9800 .
C4S H4S2 0.9800 .
C4S H4S3 0.9800 .

loop_
_geom_torsion_atom_site_label_1
_geom_torsion_atom_site_label_2
_geom_torsion_atom_site_label_3
_geom_torsion_atom_site_label_4
_geom_torsion
C5 N1 C1 C2 -3(2)
Fe1 N1 C1 C2 -178.7(13)
N1 C1 C2 C3 1(3)
C1 C2 C3 C4 1(3)
C2 C3 C4 C5 -1(3)
C1 N1 C5 C4 2(2)
Fe1 N1 C5 C4 178.9(14)
C1 N1 C5 C6 -179.4(12)
Fe1 N1 C5 C6 -3.0(16)
C3 C4 C5 N1 0(3)
C3 C4 C5 C6 -178.5(17)
C7 N2 C6 C5 175.1(11)
Fe1 N2 C6 C5 9.5(15)
N1 C5 C6 N2 -4.3(19)
C4 C5 C6 N2 173.9(15)
C6 N2 C7 C12 113.7(13)
Fe1 N2 C7 C12 -82.7(12)
C6 N2 C7 C8 -67.1(14)
Fe1 N2 C7 C8 96.6(11)
C12 C7 C8 C9 -1.7(19)
N2 C7 C8 C9 179.0(11)
C7 C8 C9 C10 2(2)
C8 C9 C10 C11 -0.7(19)
C8 C9 C10 C13 -176.5(11)
C9 C10 C11 C12 -0.5(19)
C13 C10 C11 C12 175.4(11)
C8 C7 C12 C11 0.5(18)
N2 C7 C12 C11 179.8(10)
C10 C11 C12 C7 1(2)
C11 C10 C13 C14 -109.6(15)
C9 C10 C13 C14 66.1(17)
C11 C10 C13 C26 69.4(15)
C9 C10 C13 C26 -115.0(13)
C26 C13 C14 C15 -1(2)
C10 C13 C14 C15 177.7(15)
C13 C14 C15 C16 -4(3)
C14 C15 C16 C17 7(3)
C15 C16 C17 C18 177.0(15)
C15 C16 C17 C26 -4(2)
C16 C17 C18 C19 177.4(13)
C26 C17 C18 C19 -1.7(18)
C17 C18 C19 C20 -174.1(11)
C17 C18 C19 C24 4.3(17)
C18 C19 C20 C21 177.7(11)
C24 C19 C20 C21 -0.7(15)
C18 C19 C20 C27 0.5(16)
C24 C19 C20 C27 -177.9(9)
C19 C20 C21 C22 2.4(17)
C27 C20 C21 C22 179.7(10)
C20 C21 C22 C23 -1.6(18)
C21 C22 C23 C24 -1.0(17)
C22 C23 C24 C25 -173.2(10)
C22 C23 C24 C19 2.6(15)
C18 C19 C24 C25 -4.4(15)
C20 C19 C24 C25 174.1(9)
C18 C19 C24 C23 179.7(10)
C20 C19 C24 C23 -1.8(14)
C23 C24 C25 C26 177.8(10)
C19 C24 C25 C26 2.1(15)
C24 C25 C26 C13 -177.8(10)
C24 C25 C26 C17 0.6(16)
C14 C13 C26 C25 -177.6(12)
C10 C13 C26 C25 3.4(17)
C14 C13 C26 C17 4.0(18)
C10 C13 C26 C17 -174.9(11)
C18 C17 C26 C25 -0.8(17)
C16 C17 C26 C25 -180.0(12)
C18 C17 C26 C13 177.6(11)
C16 C17 C26 C13 -1.6(18)
C21 C20 C27 C32 -60.6(13)
C19 C20 C27 C32 116.7(11)
C21 C20 C27 C28 116.8(11)
C19 C20 C27 C28 -65.9(13)
C32 C27 C28 C29 -0.3(14)
C20 C27 C28 C29 -177.8(9)
C27 C28 C29 C30 -0.4(14)
C28 C29 C30 C31 2.5(14)
C28 C29 C30 N3 -177.6(8)
C33 N3 C30 C31 56.8(12)
Fe2 N3 C30 C31 -118.4(8)
C33 N3 C30 C29 -123.1(10)
Fe2 N3 C30 C29 61.8(11)
C29 C30 C31 C32 -3.8(13)
N3 C30 C31 C32 176.3(8)
C28 C27 C32 C31 -1.1(14)
C20 C27 C32 C31 176.4(8)
C30 C31 C32 C27 3.2(14)
C30 N3 C33 C34 -177.5(9)
Fe2 N3 C33 C34 -1.7(12)
C38 N4 C34 C35 -0.1(16)
Fe2 N4 C34 C35 -177.1(9)
C38 N4 C34 C33 179.4(9)
Fe2 N4 C34 C33 2.3(12)
N3 C33 C34 N4 -0.4(14)
N3 C33 C34 C35 179.0(10)
N4 C34 C35 C36 -1.8(18)
C33 C34 C35 C36 178.8(11)
C34 C35 C36 C37 3.9(19)
C35 C36 C37 C38 -4(2)
C34 N4 C38 C37 -0.3(16)
Fe2 N4 C38 C37 176.2(9)
C36 C37 C38 N4 2.5(19)
C43 N5 C39 C40 2.0(17)
Fe1 N5 C39 C40 177.8(10)
N5 C39 C40 C41 -2(2)
C39 C40 C41 C42 1(2)
C40 C41 C42 C43 -0.2(19)
C39 N5 C43 C42 -1.0(16)
Fe1 N5 C43 C42 -177.3(9)
C39 N5 C43 C44 -179.2(10)
Fe1 N5 C43 C44 4.5(12)
C41 C42 C43 N5 0.1(17)
C41 C42 C43 C44 178.1(11)
C45 N6 C44 C43 179.1(8)
Fe1 N6 C44 C43 -3.5(12)
N5 C43 C44 N6 -0.7(14)
C42 C43 C44 N6 -178.9(10)
C44 N6 C45 C50 54.3(13)
Fe1 N6 C45 C50 -122.7(9)
C44 N6 C45 C46 -125.9(11)
Fe1 N6 C45 C46 57.1(12)
C50 C45 C46 C47 -1.2(15)
N6 C45 C46 C47 178.9(9)
C45 C46 C47 C48 1.7(15)
C46 C47 C48 C49 -0.9(14)
C46 C47 C48 C51 -178.4(9)
C47 C48 C49 C50 -0.5(14)
C51 C48 C49 C50 177.1(9)
C46 C45 C50 C49 -0.2(15)
N6 C45 C50 C49 179.7(9)
C48 C49 C50 C45 1.1(15)
C49 C48 C51 C52 -48.4(12)
C47 C48 C51 C52 129.1(10)
C49 C48 C51 C64 130.2(10)
C47 C48 C51 C64 -52.3(13)
C64 C51 C52 C53 5.1(13)
C48 C51 C52 C53 -176.3(8)
C51 C52 C53 C54 -3.2(14)
C52 C53 C54 C55 -3.1(14)
C53 C54 C55 C56 -170.2(10)
C53 C54 C55 C64 6.9(14)
C54 C55 C56 C57 175.9(9)
C64 C55 C56 C57 -1.2(15)
C55 C56 C57 C62 6.5(15)
C55 C56 C57 C58 -174.5(10)
C56 C57 C58 C59 -174.2(11)
C62 C57 C58 C59 4.8(17)
C56 C57 C58 C65 8.5(16)
C62 C57 C58 C65 -172.6(9)
C57 C58 C59 C60 -1(2)
C65 C58 C59 C60 176.5(12)
C58 C59 C60 C61 -2(2)
C59 C60 C61 C62 2(2)
C56 C57 C62 C63 -7.9(15)
C58 C57 C62 C63 173.0(10)
C56 C57 C62 C61 173.8(10)
C58 C57 C62 C61 -5.2(15)
C60 C61 C62 C63 -176.3(13)
C60 C61 C62 C57 2.0(18)
C57 C62 C63 C64 4.2(15)
C61 C62 C63 C64 -177.6(10)
C62 C63 C64 C51 -173.8(9)
C62 C63 C64 C55 1.3(14)
C52 C51 C64 C63 173.9(9)
C48 C51 C64 C63 -4.6(14)
C52 C51 C64 C55 -1.0(13)
C48 C51 C64 C55 -179.5(8)
C56 C55 C64 C63 -2.8(13)
C54 C55 C64 C63 180.0(8)
C56 C55 C64 C51 172.5(9)
C54 C55 C64 C51 -4.7(13)
C59 C58 C65 C70 -117.9(14)
C57 C58 C65 C70 59.5(16)
C59 C58 C65 C66 57.2(17)
C57 C58 C65 C66 -125.4(13)
C70 C65 C66 C67 -3(2)
C58 C65 C66 C67 -177.8(12)
C65 C66 C67 C68 2(2)
C66 C67 C68 C69 -2(2)
C66 C67 C68 N7 -179.9(12)
C71 N7 C68 C67 -68.6(14)
Fe3 N7 C68 C67 94.3(12)
C71 N7 C68 C69 113.0(12)
Fe3 N7 C68 C69 -84.0(12)
C67 C68 C69 C70 1.8(18)
N7 C68 C69 C70 -179.8(11)
C66 C65 C70 C69 2.9(19)
C58 C65 C70 C69 178.1(11)
C68 C69 C70 C65 -2.6(18)
C68 N7 C71 C72 173.6(9)
Fe3 N7 C71 C72 8.4(13)
C76 N8 C72 C73 -0.7(19)
Fe3 N8 C72 C73 179.0(12)
C76 N8 C72 C71 -179.5(10)
Fe3 N8 C72 C71 0.1(13)
N7 C71 C72 N8 -5.6(15)
N7 C71 C72 C73 175.5(13)
N8 C72 C73 C74 3(2)
C71 C72 C73 C74 -178.2(15)
C72 C73 C74 C75 -2(3)
C73 C74 C75 C76 -2(3)
C72 N8 C76 C75 -3.1(18)
Fe3 N8 C76 C75 177.3(10)
C74 C75 C76 N8 5(2)
C81 N9 C77 C78 0.0(3)
Fe2 N9 C77 C78 171.5(6)
N9 C77 C78 C79 -0.2(3)
C77 C78 C79 C80 0.4(7)
C78 C79 C80 C81 -0.4(9)
C77 N9 C81 C80 0.0(7)
Fe2 N9 C81 C80 -172.7(7)
C77 N9 C81 C82 -179.9(4)
Fe2 N9 C81 C82 7.4(7)
C79 C80 C81 N9 0.2(9)
C79 C80 C81 C82 -179.9(6)
C83 N10 C82 C81 174.8(7)
Fe2 N10 C82 C81 2.1(10)
N9 C81 C82 N10 -6.4(10)
C80 C81 C82 N10 173.8(9)
C82 N10 C83 C88 96.5(12)
Fe2 N10 C83 C88 -91.9(11)
C82 N10 C83 C84 -84.6(12)
Fe2 N10 C83 C84 87.1(11)
C88 C83 C84 C85 -3.3(17)
N10 C83 C84 C85 177.7(10)
C83 C84 C85 C86 5.6(18)
C84 C85 C86 C87 -3.1(17)
C84 C85 C86 C89 -179.3(10)
C85 C86 C87 C88 -1.5(17)
C89 C86 C87 C88 174.7(11)
C84 C83 C88 C87 -1.3(17)
N10 C83 C88 C87 177.6(10)
C86 C87 C88 C83 3.8(18)
C87 C86 C89 C90 -114.7(12)
C85 C86 C89 C90 61.3(15)
C87 C86 C89 C102 64.5(14)
C85 C86 C89 C102 -119.5(11)
C102 C89 C90 C91 -3.3(18)
C86 C89 C90 C91 176.0(11)
C89 C90 C91 C92 1(2)
C90 C91 C92 C93 0(2)
C91 C92 C93 C94 -179.0(11)
C91 C92 C93 C102 2.1(17)
C92 C93 C94 C95 -179.0(9)
C102 C93 C94 C95 -0.1(13)
C93 C94 C95 C100 3.7(13)
C93 C94 C95 C96 -173.6(8)
C94 C95 C96 C97 176.1(9)
C100 C95 C96 C97 -1.2(12)
C94 C95 C96 C103 1.5(13)
C100 C95 C96 C103 -175.8(8)
C95 C96 C97 C98 4.3(14)
C103 C96 C97 C98 179.2(8)
C96 C97 C98 C99 -3.4(15)
C97 C98 C99 C100 -0.8(15)
C94 C95 C100 C101 -3.1(12)
C96 C95 C100 C101 174.3(8)
C94 C95 C100 C99 179.7(8)
C96 C95 C100 C99 -2.9(12)
C98 C99 C100 C101 -173.3(9)
C98 C99 C100 C95 3.9(13)
C95 C100 C101 C102 -1.1(13)
C99 C100 C101 C102 176.1(8)
C100 C101 C102 C89 -176.1(8)
C100 C101 C102 C93 4.6(13)
C90 C89 C102 C101 -174.2(10)
C86 C89 C102 C101 6.5(14)
C90 C89 C102 C93 5.0(14)
C86 C89 C102 C93 -174.3(8)
C94 C93 C102 C101 -4.1(13)
C92 C93 C102 C101 174.9(9)
C94 C93 C102 C89 176.6(9)
C92 C93 C102 C89 -4.4(14)
C97 C96 C103 C108 -58.6(12)
C95 C96 C103 C108 116.1(10)
C97 C96 C103 C104 118.1(10)
C95 C96 C103 C104 -67.2(12)
C108 C103 C104 C105 -2.1(14)
C96 C103 C104 C105 -178.8(9)
C103 C104 C105 C106 -0.3(15)
C104 C105 C106 C107 3.6(14)
C104 C105 C106 N11 -179.7(9)
C109 N11 C106 C107 57.8(13)
Fe3 N11 C106 C107 -118.9(9)
C109 N11 C106 C105 -118.8(10)
Fe3 N11 C106 C105 64.5(12)
C105 C106 C107 C108 -4.6(15)
N11 C106 C107 C108 178.7(9)
C104 C103 C108 C107 1.0(15)
C96 C103 C108 C107 177.9(9)
C106 C107 C108 C103 2.3(16)
C106 N11 C109 C110 179.4(9)
Fe3 N11 C109 C110 -3.4(12)
C114 N12 C110 C111 1.4(16)
Fe3 N12 C110 C111 -175.6(9)
C114 N12 C110 C109 -178.8(9)
Fe3 N12 C110 C109 4.1(12)
N11 C109 C110 N12 -0.4(14)
N11 C109 C110 C111 179.3(11)
N12 C110 C111 C112 0.9(19)
C109 C110 C111 C112 -178.9(12)
C110 C111 C112 C113 -3(2)
C111 C112 C113 C114 2(2)
C110 N12 C114 C113 -2.0(16)
Fe3 N12 C114 C113 174.6(9)
C112 C113 C114 N12 0.3(19)
C119 N13 C115 C116 2.5(17)
Fe4 N13 C115 C116 177.7(10)
N13 C115 C116 C117 -2(2)
C115 C116 C117 C118 2(2)
C116 C117 C118 C119 -1.8(19)
C115 N13 C119 C118 -2.6(15)
Fe4 N13 C119 C118 -178.6(8)
C115 N13 C119 C120 -177.8(9)
Fe4 N13 C119 C120 6.2(10)
C117 C118 C119 N13 2.3(16)
C117 C118 C119 C120 176.9(11)
C121 N14 C120 C119 -179.4(8)
Fe4 N14 C120 C119 -1.9(11)
N13 C119 C120 N14 -2.9(13)
C118 C119 C120 N14 -177.9(10)
C120 N14 C121 C126 -84.9(11)
Fe4 N14 C121 C126 97.9(9)
C120 N14 C121 C122 97.0(11)
Fe4 N14 C121 C122 -80.2(10)
C126 C121 C122 C123 -8.3(14)
N14 C121 C122 C123 169.8(9)
C121 C122 C123 C124 -2.1(15)
C122 C123 C124 C125 9.8(14)
C122 C123 C124 C127 -165.5(9)
C123 C124 C125 C126 -7.8(12)
C127 C124 C125 C126 167.0(8)
C122 C121 C126 C125 10.3(13)
N14 C121 C126 C125 -167.7(8)
C124 C125 C126 C121 -1.9(13)
C125 C124 C127 C140 39.4(14)
C123 C124 C127 C140 -145.9(9)
C125 C124 C127 C128 -136.5(9)
C123 C124 C127 C128 38.2(12)
C140 C127 C128 C129 2.6(14)
C124 C127 C128 C129 178.9(9)
C127 C128 C129 C130 -0.3(15)
C128 C129 C130 C131 -1.5(15)
C129 C130 C131 C140 1.0(13)
C129 C130 C131 C132 -178.6(8)
C130 C131 C132 C133 -125.4(8)
C140 C131 C132 C133 54.9(9)
C130 C131 C132 C300 118.8(8)
C140 C131 C132 C300 -60.8(8)
C131 C132 C133 C134 129.5(9)
C300 C132 C133 C134 -114.8(9)
C131 C132 C133 C138 -52.0(9)
C300 C132 C133 C138 63.7(9)
C138 C133 C134 C135 2.2(13)
C132 C133 C134 C135 -179.4(9)
C138 C133 C134 C141 -176.0(8)
C132 C133 C134 C141 2.3(14)
C133 C134 C135 C136 -2.4(15)
C141 C134 C135 C136 176.0(9)
C134 C135 C136 C137 1.7(16)
C135 C136 C137 C138 -0.9(15)
C136 C137 C138 C133 0.8(13)
C136 C137 C138 C139 -176.4(8)
C134 C133 C138 C137 -1.5(13)
C132 C133 C138 C137 179.9(7)
C134 C133 C138 C139 175.9(8)
C132 C133 C138 C139 -2.7(10)
C137 C138 C139 C140 -128.4(8)
C133 C138 C139 C140 54.3(9)
C137 C138 C139 C301 117.3(8)
C133 C138 C139 C301 -60.0(8)
C128 C127 C140 C131 -2.9(12)
C124 C127 C140 C131 -178.8(8)
C128 C127 C140 C139 -178.9(8)
C124 C127 C140 C139 5.3(14)
C130 C131 C140 C127 1.3(12)
C132 C131 C140 C127 -179.1(7)
C130 C131 C140 C139 177.8(7)
C132 C131 C140 C139 -2.5(9)
C138 C139 C140 C127 124.9(9)
C301 C139 C140 C127 -122.3(9)
C138 C139 C140 C131 -51.3(8)
C301 C139 C140 C131 61.5(8)
C133 C134 C141 C146 75.6(15)
C135 C134 C141 C146 -102.6(13)
C133 C134 C141 C142 -120.2(14)
C135 C134 C141 C142 61.6(16)
C146 C141 C142 C143 -13(2)
C134 C141 C142 C143 -178.2(15)
C141 C142 C143 C144 12(3)
C142 C143 C144 C145 -6(2)
C142 C143 C144 N15 168.3(15)
C147 N15 C144 C143 -76.4(16)
Fe2 N15 C144 C143 95.9(14)
C147 N15 C144 C145 97.1(13)
Fe2 N15 C144 C145 -90.6(13)
C143 C144 C145 C146 1(2)
N15 C144 C145 C146 -172.8(12)
C142 C141 C146 C145 9(2)
C134 C141 C146 C145 173.8(12)
C144 C145 C146 C141 -3(2)
C144 N15 C147 C148 179.0(8)
Fe2 N15 C147 C148 5.6(12)
C152 N16 C148 C149 -1.3(16)
Fe2 N16 C148 C149 -178.4(9)
C152 N16 C148 C147 177.3(9)
Fe2 N16 C148 C147 0.2(11)
N15 C147 C148 C149 174.8(11)
N15 C147 C148 N16 -3.9(14)
N16 C148 C149 C150 -0.1(19)
C147 C148 C149 C150 -178.6(11)
C148 C149 C150 C151 1(2)
C149 C150 C151 C152 -1(2)
C148 N16 C152 C151 1.8(17)
Fe2 N16 C152 C151 178.4(10)
C150 C151 C152 N16 -1(2)
C157 N17 C153 C154 1.2(18)
Fe4 N17 C153 C154 -172.8(10)
N17 C153 C154 C155 -2(2)
C153 C154 C155 C156 2(2)
C154 C155 C156 C157 -1(2)
C153 N17 C157 C156 -0.1(16)
Fe4 N17 C157 C156 174.8(9)
C153 N17 C157 C158 -177.8(10)
Fe4 N17 C157 C158 -2.9(12)
C155 C156 C157 N17 -0.1(19)
C155 C156 C157 C158 177.4(12)
C159 N18 C158 C157 179.0(8)
Fe4 N18 C158 C157 1.3(12)
N17 C157 C158 N18 1.1(14)
C156 C157 C158 N18 -176.6(11)
C158 N18 C159 C164 -72.4(12)
Fe4 N18 C159 C164 105.0(9)
C158 N18 C159 C160 112.5(10)
Fe4 N18 C159 C160 -70.1(10)
C164 C159 C160 C161 -4.8(14)
N18 C159 C160 C161 170.5(9)
C159 C160 C161 C162 -2.0(14)
C160 C161 C162 C163 7.7(13)
C160 C161 C162 C165 -165.8(8)
C161 C162 C163 C164 -7.0(12)
C165 C162 C163 C164 166.0(8)
C160 C159 C164 C163 5.5(14)
N18 C159 C164 C163 -169.6(9)
C162 C163 C164 C159 0.6(14)
C163 C162 C165 C178 38.0(13)
C161 C162 C165 C178 -149.1(8)
C163 C162 C165 C166 -139.3(9)
C161 C162 C165 C166 33.6(11)
C178 C165 C166 C167 0.9(13)
C162 C165 C166 C167 178.5(8)
C165 C166 C167 C168 -0.2(14)
C166 C167 C168 C169 0.4(13)
C167 C168 C169 C178 -1.6(12)
C167 C168 C169 C170 -177.6(8)
C168 C169 C170 C171 -127.3(8)
C178 C169 C170 C171 56.3(8)
C168 C169 C170 C349 118.7(8)
C178 C169 C170 C349 -57.7(8)
C169 C170 C171 C172 132.3(8)
C349 C170 C171 C172 -113.3(9)
C169 C170 C171 C176 -51.2(9)
C349 C170 C171 C176 63.2(8)
C176 C171 C172 C173 3.9(12)
C170 C171 C172 C173 -179.8(8)
C176 C171 C172 C179 -171.1(8)
C170 C171 C172 C179 5.2(13)
C171 C172 C173 C174 -0.5(14)
C179 C172 C173 C174 174.9(9)
C172 C173 C174 C175 -4.2(17)
C173 C174 C175 C176 5.3(16)
C174 C175 C176 C171 -1.8(13)
C174 C175 C176 C177 -176.5(8)
C172 C171 C176 C175 -2.8(12)
C170 C171 C176 C175 -179.6(7)
C172 C171 C176 C177 172.5(7)
C170 C171 C176 C177 -4.3(9)
C175 C176 C177 C178 -128.3(9)
C171 C176 C177 C178 56.7(9)
C175 C176 C177 C348 116.9(9)
C171 C176 C177 C348 -58.1(9)
C166 C165 C178 C169 -2.0(11)
C162 C165 C178 C169 -179.2(7)
C166 C165 C178 C177 -179.0(8)
C162 C165 C178 C177 3.8(14)
C168 C169 C178 C165 2.4(12)
C170 C169 C178 C165 178.8(7)
C168 C169 C178 C177 179.9(7)
C170 C169 C178 C177 -3.7(9)
C176 C177 C178 C165 125.7(9)
C348 C177 C178 C165 -119.2(9)
C176 C177 C178 C169 -51.5(8)
C348 C177 C178 C169 63.6(8)
C171 C172 C179 C184 -68.5(13)
C173 C172 C179 C184 116.5(12)
C171 C172 C179 C180 112.5(12)
C173 C172 C179 C180 -62.4(13)
C184 C179 C180 C181 -5.6(19)
C172 C179 C180 C181 173.4(12)
C179 C180 C181 C182 -2(2)
C180 C181 C182 C183 9.0(19)
C180 C181 C182 N19 -173.2(12)
C185 N19 C182 C181 56.2(13)
Fe1 N19 C182 C181 -124.7(10)
C185 N19 C182 C183 -126.1(12)
Fe1 N19 C182 C183 53.0(14)
C181 C182 C183 C184 -9.0(17)
N19 C182 C183 C184 173.3(10)
C180 C179 C184 C183 5.6(17)
C172 C179 C184 C183 -173.3(10)
C182 C183 C184 C179 1.7(18)
C182 N19 C185 C186 -172.9(9)
Fe1 N19 C185 C186 7.8(12)
C190 N20 C186 C187 1.6(18)
Fe1 N20 C186 C187 -178.6(10)
C190 N20 C186 C185 175.5(9)
Fe1 N20 C186 C185 -4.8(13)
N19 C185 C186 N20 -2.0(15)
N19 C185 C186 C187 171.7(12)
N20 C186 C187 C188 0(2)
C185 C186 C187 C188 -173.5(12)
C186 C187 C188 C189 0(2)
C187 C188 C189 C190 -1(2)
C186 N20 C190 C189 -2.4(17)
Fe1 N20 C190 C189 177.8(9)
C188 C189 C190 N20 1.9(19)
C195 N21 C191 C192 0.0(18)
Fe4 N21 C191 C192 177.5(10)
N21 C191 C192 C193 1(2)
C191 C192 C193 C194 0(3)
C192 C193 C194 C195 -1(3)
C191 N21 C195 C194 -1.2(17)
Fe4 N21 C195 C194 -178.9(10)
C191 N21 C195 C196 176.6(10)
Fe4 N21 C195 C196 -1.2(12)
C193 C194 C195 N21 2(2)
C193 C194 C195 C196 -175.9(14)
C197 N22 C196 C195 -177.5(9)
Fe4 N22 C196 C195 -1.2(13)
N21 C195 C196 N22 1.6(15)
C194 C195 C196 N22 179.3(12)
C196 N22 C197 C202 95.6(12)
Fe4 N22 C197 C202 -80.4(10)
C196 N22 C197 C198 -88.4(12)
Fe4 N22 C197 C198 95.6(10)
C202 C197 C198 C199 8.4(14)
N22 C197 C198 C199 -167.5(8)
C197 C198 C199 C200 -1.4(13)
C198 C199 C200 C201 -6.3(13)
C198 C199 C200 C203 166.1(9)
C199 C200 C201 C202 7.4(15)
C203 C200 C201 C202 -165.0(10)
C200 C201 C202 C197 -0.7(17)
C198 C197 C202 C201 -7.4(16)
N22 C197 C202 C201 168.6(9)
C201 C200 C203 C216 -140.2(11)
C199 C200 C203 C216 47.8(15)
C201 C200 C203 C204 39.4(14)
C199 C200 C203 C204 -132.6(10)
C216 C203 C204 C205 2.2(18)
C200 C203 C204 C205 -177.4(12)
C203 C204 C205 C206 -4(2)
C204 C205 C206 C207 5(2)
C205 C206 C207 C216 -3.7(17)
C205 C206 C207 C208 178.3(11)
C206 C207 C208 C209 -128.6(10)
C216 C207 C208 C209 53.2(10)
C206 C207 C208 C330 117.7(10)
C216 C207 C208 C330 -60.4(9)
C207 C208 C209 C214 -51.2(10)
C330 C208 C209 C214 63.2(9)
C207 C208 C209 C210 137.0(9)
C330 C208 C209 C210 -108.7(10)
C214 C209 C210 C211 2.6(13)
C208 C209 C210 C211 174.0(9)
C214 C209 C210 C217 -172.4(9)
C208 C209 C210 C217 -1.1(15)
C209 C210 C211 C212 -1.3(14)
C217 C210 C211 C212 174.1(9)
C210 C211 C212 C213 -0.7(15)
C211 C212 C213 C214 1.5(15)
C212 C213 C214 C209 -0.1(15)
C212 C213 C214 C215 -170.8(9)
C210 C209 C214 C213 -2.0(14)
C208 C209 C214 C213 -174.4(8)
C210 C209 C214 C215 169.6(8)
C208 C209 C214 C215 -2.9(11)
C213 C214 C215 C216 -134.7(9)
C209 C214 C215 C216 54.0(10)
C213 C214 C215 C331 109.9(10)
C209 C214 C215 C331 -61.3(9)
C204 C203 C216 C207 -0.9(15)
C200 C203 C216 C207 178.6(9)
C204 C203 C216 C215 179.9(9)
C200 C203 C216 C215 -0.5(16)
C206 C207 C216 C203 1.7(15)
C208 C207 C216 C203 179.9(9)
C206 C207 C216 C215 -179.0(9)
C208 C207 C216 C215 -0.8(11)
C214 C215 C216 C203 127.5(10)
C331 C215 C216 C203 -120.2(10)
C214 C215 C216 C207 -51.7(10)
C331 C215 C216 C207 60.6(9)
C209 C210 C217 C222 105.2(12)
C211 C210 C217 C222 -69.8(12)
C209 C210 C217 C218 -77.7(13)
C211 C210 C217 C218 107.2(12)
C222 C217 C218 C219 8.2(19)
C210 C217 C218 C219 -168.9(11)
C217 C218 C219 C220 0(2)
C218 C219 C220 C221 -7.9(19)
C218 C219 C220 N23 173.4(11)
C223 N23 C220 C221 67.6(12)
Fe3 N23 C220 C221 -112.1(11)
C223 N23 C220 C219 -113.8(12)
Fe3 N23 C220 C219 66.5(13)
C219 C220 C221 C222 7.0(18)
N23 C220 C221 C222 -174.3(10)
C218 C217 C222 C221 -9.3(18)
C210 C217 C222 C221 167.9(10)
C220 C221 C222 C217 1.8(19)
C220 N23 C223 C224 -177.2(9)
Fe3 N23 C223 C224 2.6(13)
C228 N24 C224 C225 0.2(17)
Fe3 N24 C224 C225 -178.4(10)
C228 N24 C224 C223 179.4(10)
Fe3 N24 C224 C223 0.7(13)
N23 C223 C224 N24 -2.2(15)
N23 C223 C224 C225 176.9(12)
N24 C224 C225 C226 0(2)
C223 C224 C225 C226 -179.2(12)
C224 C225 C226 C227 1(2)
C225 C226 C227 C228 -3(2)
C224 N24 C228 C227 -1.6(16)
Fe3 N24 C228 C227 176.8(9)
C226 C227 C228 N24 3.0(18)
C131 C132 C300 C302 -173.3(6)
C133 C132 C300 C302 69.2(8)
C131 C132 C300 C336 -63.0(8)
C133 C132 C300 C336 179.6(7)
C131 C132 C300 C301 61.8(8)
C133 C132 C300 C301 -55.6(8)
C302 C300 C301 C339 112.4(8)
C336 C300 C301 C339 -4.1(10)
C132 C300 C301 C339 -127.8(7)
C302 C300 C301 C305 -1.6(9)
C336 C300 C301 C305 -118.2(8)
C132 C300 C301 C305 118.1(7)
C302 C300 C301 C139 -124.5(7)
C336 C300 C301 C139 118.9(7)
C132 C300 C301 C139 -4.8(9)
C138 C139 C301 C339 -172.9(6)
C140 C139 C301 C339 71.7(7)
C138 C139 C301 C305 -62.9(8)
C140 C139 C301 C305 -178.3(6)
C138 C139 C301 C300 61.3(7)
C140 C139 C301 C300 -54.0(8)
C336 C300 C302 C303 137.4(8)
C132 C300 C302 C303 -105.5(9)
C301 C300 C302 C303 14.4(12)
C336 C300 C302 C358 -16.8(8)
C132 C300 C302 C358 100.2(7)
C301 C300 C302 C358 -139.9(7)
C358 C302 C303 C357 -0.5(13)
C300 C302 C303 C357 -151.6(8)
C358 C302 C303 C304 136.4(9)
C300 C302 C303 C304 -14.7(13)
C302 C303 C304 C305 0.9(12)
C357 C303 C304 C305 142.4(8)
C302 C303 C304 C309 -141.0(9)
C357 C303 C304 C309 0.5(10)
C309 C304 C305 C306 0.4(11)
C303 C304 C305 C306 -136.7(8)
C309 C304 C305 C301 149.5(8)
C303 C304 C305 C301 12.4(12)
C339 C301 C305 C304 -133.7(8)
C300 C301 C305 C304 -11.3(11)
C139 C301 C305 C304 110.2(8)
C339 C301 C305 C306 18.0(7)
C300 C301 C305 C306 140.5(7)
C139 C301 C305 C306 -98.1(7)
C304 C305 C306 C350 -2.1(11)
C301 C305 C306 C350 -155.3(7)
C304 C305 C306 C340 140.7(7)
C301 C305 C306 C340 -12.5(8)
C350 C308 C309 C304 1.0(12)
C313 C308 C309 C304 -139.3(8)
C350 C308 C309 C310 140.3(8)
C313 C308 C309 C310 0.0(13)
C305 C304 C309 C308 0.1(12)
C303 C304 C309 C308 142.0(8)
C305 C304 C309 C310 -143.3(8)
C303 C304 C309 C310 -1.4(10)
C308 C309 C310 C357 -141.2(9)
C304 C309 C310 C357 1.9(10)
C308 C309 C310 C311 -0.2(13)
C304 C309 C310 C311 142.9(8)
C357 C310 C311 C329 -1.8(13)
C309 C310 C311 C329 -138.0(9)
C357 C310 C311 C312 136.8(9)
C309 C310 C311 C312 0.6(13)
C310 C311 C312 C313 -0.9(13)
C329 C311 C312 C313 142.0(9)
C310 C311 C312 C317 -142.7(9)
C329 C311 C312 C317 0.1(10)
C317 C312 C313 C314 -1.6(12)
C311 C312 C313 C314 -139.2(9)
C317 C312 C313 C308 138.3(9)
C311 C312 C313 C308 0.7(13)
C309 C308 C313 C312 -0.3(13)
C350 C308 C313 C312 -144.6(8)
C309 C308 C313 C314 143.7(8)
C350 C308 C313 C314 -0.7(9)
C312 C313 C314 C315 0.9(12)
C308 C313 C314 C315 -143.4(8)
C312 C313 C314 C349 156.6(7)
C308 C313 C314 C349 12.3(9)
C313 C314 C315 C316 0.3(12)
C349 C314 C315 C316 -152.7(8)
C313 C314 C315 C346 136.8(8)
C349 C314 C315 C346 -16.2(12)
C314 C315 C316 C317 -0.7(13)
C346 C315 C316 C317 -141.6(9)
C314 C315 C316 C321 140.8(8)
C346 C315 C316 C321 -0.1(9)
C315 C316 C317 C312 -0.1(13)
C321 C316 C317 C312 -137.8(9)
C315 C316 C317 C318 138.4(9)
C321 C316 C317 C318 0.6(13)
C313 C312 C317 C316 1.3(13)
C311 C312 C317 C316 143.3(9)
C313 C312 C317 C318 -142.4(8)
C311 C312 C317 C318 -0.3(10)
C316 C317 C318 C319 0.1(13)
C312 C317 C318 C319 143.5(9)
C316 C317 C318 C329 -142.9(9)
C312 C317 C318 C329 0.4(10)
C329 C318 C319 C320 138.3(9)
C317 C318 C319 C320 0.3(13)
C329 C318 C319 C356 -0.1(14)
C317 C318 C319 C356 -138.1(9)
C318 C319 C320 C321 -1.5(13)
C356 C319 C320 C321 141.3(8)
C318 C319 C320 C341 -141.2(9)
C356 C319 C320 C341 1.6(9)
C319 C320 C321 C316 2.4(13)
C341 C320 C321 C316 137.4(9)
C319 C320 C321 C322 -136.8(9)
C341 C320 C321 C322 -1.8(13)
C317 C316 C321 C320 -1.9(13)
C315 C316 C321 C320 -144.0(8)
C317 C316 C321 C322 142.4(8)
C315 C316 C321 C322 0.4(9)
C320 C321 C322 C323 1.0(13)
C316 C321 C322 C323 -143.4(8)
C320 C321 C322 C346 144.0(8)
C316 C321 C322 C346 -0.5(9)
C346 C322 C323 C345 2.1(14)
C321 C322 C323 C345 141.2(9)
C346 C322 C323 C324 -139.4(9)
C321 C322 C323 C324 -0.2(12)
C322 C323 C324 C341 0.2(13)
C345 C323 C324 C341 -145.6(8)
C322 C323 C324 C328 142.7(9)
C345 C323 C324 C328 -3.1(11)
C356 C325 C326 C327 137.4(9)
C341 C325 C326 C327 -0.1(12)
C356 C325 C326 C359 -1.1(12)
C341 C325 C326 C359 -138.7(9)
C325 C326 C327 C328 0.6(12)
C359 C326 C327 C328 143.4(8)
C325 C326 C327 C333 -143.0(8)
C359 C326 C327 C333 -0.2(9)
C326 C327 C328 C324 -1.1(12)
C333 C327 C328 C324 138.8(9)
C326 C327 C328 C330 -151.8(8)
C333 C327 C328 C330 -11.9(14)
C341 C324 C328 C327 1.1(12)
C323 C324 C328 C327 -141.4(8)
C341 C324 C328 C330 156.0(8)
C323 C324 C328 C330 13.6(10)
C310 C311 C329 C355 0.0(14)
C312 C311 C329 C355 -142.8(9)
C310 C311 C329 C318 143.0(9)
C312 C311 C329 C318 0.2(10)
C319 C318 C329 C355 1.5(13)
C317 C318 C329 C355 143.2(8)
C319 C318 C329 C311 -142.1(9)
C317 C318 C329 C311 -0.4(11)
C327 C328 C330 C345 136.0(9)
C324 C328 C330 C345 -17.7(9)
C327 C328 C330 C208 -107.6(9)
C324 C328 C330 C208 98.7(8)
C327 C328 C330 C331 11.3(12)
C324 C328 C330 C331 -142.4(7)
C207 C208 C330 C328 -175.3(7)
C209 C208 C330 C328 67.9(8)
C207 C208 C330 C345 -65.6(8)
C209 C208 C330 C345 177.6(7)
C207 C208 C330 C331 61.3(8)
C209 C208 C330 C331 -55.5(8)
C214 C215 C331 C343 -172.7(7)
C216 C215 C331 C343 72.5(8)
C214 C215 C331 C332 -63.6(8)
C216 C215 C331 C332 -178.4(6)
C214 C215 C331 C330 61.7(8)
C216 C215 C331 C330 -53.1(8)
C328 C330 C331 C343 112.3(8)
C345 C330 C331 C343 -5.1(11)
C208 C330 C331 C343 -129.7(7)
C328 C330 C331 C332 1.3(10)
C345 C330 C331 C332 -116.1(8)
C208 C330 C331 C332 119.3(7)
C328 C330 C331 C215 -123.1(7)
C345 C330 C331 C215 119.5(8)
C208 C330 C331 C215 -5.1(8)
C343 C331 C332 C333 -133.8(8)
C215 C331 C332 C333 108.7(9)
C330 C331 C332 C333 -13.8(11)
C343 C331 C332 C337 18.7(9)
C215 C331 C332 C337 -98.8(8)
C330 C331 C332 C337 138.7(7)
C337 C332 C333 C334 0.4(12)
C331 C332 C333 C334 151.0(8)
C337 C332 C333 C327 -135.9(9)
C331 C332 C333 C327 14.7(13)
C328 C327 C333 C332 -1.4(14)
C326 C327 C333 C332 142.6(9)
C328 C327 C333 C334 -142.3(9)
C326 C327 C333 C334 1.7(9)
C332 C333 C334 C335 1.1(13)
C327 C333 C334 C335 143.0(8)
C332 C333 C334 C359 -144.3(8)
C327 C333 C334 C359 -2.4(9)
C333 C334 C335 C336 -0.1(13)
C359 C334 C335 C336 140.2(9)
C333 C334 C335 C358 -138.5(8)
C359 C334 C335 C358 1.8(12)
C334 C335 C336 C337 -2.4(12)
C358 C335 C336 C337 140.4(8)
C334 C335 C336 C300 -153.0(8)
C358 C335 C336 C300 -10.2(9)
C302 C300 C336 C337 -131.1(8)
C132 C300 C336 C337 115.0(9)
C301 C300 C336 C337 -6.6(11)
C302 C300 C336 C335 16.4(8)
C132 C300 C336 C335 -97.6(8)
C301 C300 C336 C335 140.9(7)
C335 C336 C337 C332 4.0(12)
C300 C336 C337 C332 149.3(8)
C335 C336 C337 C338 -135.8(8)
C300 C336 C337 C338 9.5(13)
C333 C332 C337 C336 -3.1(12)
C331 C332 C337 C336 -157.2(8)
C333 C332 C337 C338 141.9(8)
C331 C332 C337 C338 -12.2(9)
C336 C337 C338 C343 145.1(8)
C332 C337 C338 C343 -0.8(9)
C336 C337 C338 C339 -0.7(11)
C332 C337 C338 C339 -146.6(8)
C343 C338 C339 C340 -2.1(12)
C337 C338 C339 C340 139.1(8)
C343 C338 C339 C301 -152.3(8)
C337 C338 C339 C301 -11.1(12)
C305 C301 C339 C338 134.4(8)
C300 C301 C339 C338 13.1(11)
C139 C301 C339 C338 -108.9(8)
C305 C301 C339 C340 -17.6(8)
C300 C301 C339 C340 -138.9(7)
C139 C301 C339 C340 99.1(7)
C338 C339 C340 C360 3.1(11)
C301 C339 C340 C360 157.4(7)
C338 C339 C340 C306 -143.1(7)
C301 C339 C340 C306 11.3(8)
C350 C306 C340 C360 -1.9(11)
C305 C306 C340 C360 -145.2(7)
C350 C306 C340 C339 144.2(7)
C305 C306 C340 C339 0.9(8)
C328 C324 C341 C325 -0.5(12)
C323 C324 C341 C325 138.1(9)
C328 C324 C341 C320 -139.6(8)
C323 C324 C341 C320 -1.0(13)
C326 C325 C341 C324 0.1(12)
C356 C325 C341 C324 -142.5(8)
C326 C325 C341 C320 143.8(8)
C356 C325 C341 C320 1.2(9)
C321 C320 C341 C324 1.8(13)
C319 C320 C341 C324 141.7(9)
C321 C320 C341 C325 -141.7(8)
C319 C320 C341 C325 -1.8(9)
C339 C338 C343 C342 2.1(12)
C337 C338 C343 C342 -142.1(8)
C339 C338 C343 C331 157.8(8)
C337 C338 C343 C331 13.6(10)
C360 C342 C343 C338 -2.9(12)
C344 C342 C343 C338 138.0(8)
C360 C342 C343 C331 -155.5(8)
C344 C342 C343 C331 -14.7(13)
C332 C331 C343 C338 -19.3(9)
C215 C331 C343 C338 98.2(8)
C330 C331 C343 C338 -139.1(8)
C332 C331 C343 C342 135.3(8)
C215 C331 C343 C342 -107.2(9)
C330 C331 C343 C342 15.5(12)
C343 C342 C344 C345 1.9(13)
C360 C342 C344 C345 146.9(8)
C343 C342 C344 C347 -144.3(8)
C360 C342 C344 C347 0.8(9)
C347 C344 C345 C323 6.2(13)
C342 C344 C345 C323 -135.5(9)
C347 C344 C345 C330 150.4(9)
C342 C344 C345 C330 8.7(14)
C322 C323 C345 C344 -4.9(13)
C324 C323 C345 C344 140.8(9)
C322 C323 C345 C330 -154.2(8)
C324 C323 C345 C330 -8.6(10)
C328 C330 C345 C344 -131.0(9)
C208 C330 C345 C344 116.4(9)
C331 C330 C345 C344 -6.4(13)
C328 C330 C345 C323 15.8(9)
C208 C330 C345 C323 -96.8(9)
C331 C330 C345 C323 140.4(8)
C323 C322 C346 C347 -0.6(13)
C321 C322 C346 C347 -143.2(8)
C323 C322 C346 C315 143.0(9)
C321 C322 C346 C315 0.4(9)
C314 C315 C346 C347 2.0(12)
C316 C315 C346 C347 142.5(8)
C314 C315 C346 C322 -140.6(8)
C316 C315 C346 C322 -0.2(9)
C322 C346 C347 C344 1.9(13)
C315 C346 C347 C344 -136.4(9)
C322 C346 C347 C348 151.0(8)
C315 C346 C347 C348 12.8(13)
C345 C344 C347 C346 -4.8(13)
C342 C344 C347 C346 140.8(8)
C345 C344 C347 C348 -158.0(8)
C342 C344 C347 C348 -12.4(9)
C346 C347 C348 C360 -134.2(8)
C344 C347 C348 C360 17.8(9)
C346 C347 C348 C349 -12.4(11)
C344 C347 C348 C349 139.5(7)
C346 C347 C348 C177 109.0(9)
C344 C347 C348 C177 -99.0(8)
C176 C177 C348 C360 -174.7(6)
C178 C177 C348 C360 69.1(8)
C176 C177 C348 C349 58.5(8)
C178 C177 C348 C349 -57.7(8)
C176 C177 C348 C347 -65.4(8)
C178 C177 C348 C347 178.4(6)
C315 C314 C349 C348 15.1(11)
C313 C314 C349 C348 -140.4(7)
C315 C314 C349 C350 138.2(8)
C313 C314 C349 C350 -17.2(8)
C315 C314 C349 C170 -108.8(8)
C313 C314 C349 C170 95.8(8)
C360 C348 C349 C314 111.0(8)
C347 C348 C349 C314 -1.1(9)
C177 C348 C349 C314 -124.7(7)
C360 C348 C349 C350 -4.1(9)
C347 C348 C349 C350 -116.2(7)
C177 C348 C349 C350 120.3(6)
C360 C348 C349 C170 -126.1(7)
C347 C348 C349 C170 121.8(7)
C177 C348 C349 C170 -1.7(8)
C169 C170 C349 C314 -173.1(7)
C171 C170 C349 C314 70.7(8)
C169 C170 C349 C348 58.5(8)
C171 C170 C349 C348 -57.7(8)
C169 C170 C349 C350 -66.7(8)
C171 C170 C349 C350 177.1(6)
C305 C306 C350 C308 3.3(11)
C340 C306 C350 C308 -135.4(8)
C305 C306 C350 C349 151.1(7)
C340 C306 C350 C349 12.5(11)
C309 C308 C350 C306 -2.8(12)
C313 C308 C350 C306 141.5(7)
C309 C308 C350 C349 -155.0(7)
C313 C308 C350 C349 -10.7(8)
C314 C349 C350 C306 -134.1(7)
C348 C349 C350 C306 -8.9(10)
C170 C349 C350 C306 113.6(8)
C314 C349 C350 C308 16.5(8)
C348 C349 C350 C308 141.8(7)
C170 C349 C350 C308 -95.7(7)
C359 C351 C352 C353 -141.0(9)
C354 C351 C352 C353 1.3(10)
C359 C351 C352 C358 -0.7(12)
C354 C351 C352 C358 141.6(8)
C358 C352 C353 C357 2.1(13)
C351 C352 C353 C357 141.5(8)
C358 C352 C353 C355 -140.1(9)
C351 C352 C353 C355 -0.8(10)
C359 C351 C354 C356 0.1(12)
C352 C351 C354 C356 -142.5(8)
C359 C351 C354 C355 141.3(8)
C352 C351 C354 C355 -1.4(10)
C311 C329 C355 C354 138.2(9)
C318 C329 C355 C354 -0.9(13)
C311 C329 C355 C353 1.0(14)
C318 C329 C355 C353 -138.0(9)
C356 C354 C355 C329 -1.1(14)
C351 C354 C355 C329 -140.7(9)
C356 C354 C355 C353 140.5(9)
C351 C354 C355 C353 0.9(10)
C352 C353 C355 C329 141.9(9)
C357 C353 C355 C329 -0.3(14)
C352 C353 C355 C354 -0.1(10)
C357 C353 C355 C354 -142.2(9)
C355 C354 C356 C325 -137.0(9)
C351 C354 C356 C325 -0.9(12)
C355 C354 C356 C319 2.5(13)
C351 C354 C356 C319 138.6(9)
C326 C325 C356 C354 1.5(13)
C341 C325 C356 C354 142.6(8)
C326 C325 C356 C319 -141.4(8)
C341 C325 C356 C319 -0.2(10)
C318 C319 C356 C354 -1.9(14)
C320 C319 C356 C354 -145.0(9)
C318 C319 C356 C325 142.2(9)
C320 C319 C356 C325 -0.9(10)
C311 C310 C357 C353 2.6(14)
C309 C310 C357 C353 143.3(9)
C311 C310 C357 C303 -142.3(9)
C309 C310 C357 C303 -1.6(10)
C352 C353 C357 C310 -140.0(9)
C355 C353 C357 C310 -1.5(14)
C352 C353 C357 C303 1.2(13)
C355 C353 C357 C303 139.7(9)
C302 C303 C357 C310 143.1(9)
C304 C303 C357 C310 0.7(10)
C302 C303 C357 C353 -2.1(13)
C304 C303 C357 C353 -144.4(8)
C303 C302 C358 C352 3.9(13)
C300 C302 C358 C352 158.7(8)
C303 C302 C358 C335 -143.1(9)
C300 C302 C358 C335 11.8(9)
C353 C352 C358 C302 -4.7(13)
C351 C352 C358 C302 -140.2(8)
C353 C352 C358 C335 138.5(9)
C351 C352 C358 C335 3.0(11)
C334 C335 C358 C302 142.9(8)
C336 C335 C358 C302 -0.9(9)
C334 C335 C358 C352 -3.6(12)
C336 C335 C358 C352 -147.4(7)
C354 C351 C359 C326 0.2(12)
C352 C351 C359 C326 137.5(8)
C354 C351 C359 C334 -138.2(8)
C352 C351 C359 C334 -1.0(12)
C325 C326 C359 C351 0.3(12)
C327 C326 C359 C351 -143.3(8)
C325 C326 C359 C334 142.3(8)
C327 C326 C359 C334 -1.3(10)
C335 C334 C359 C351 0.4(13)
C333 C334 C359 C351 145.1(8)
C335 C334 C359 C326 -142.3(8)
C333 C334 C359 C326 2.4(9)
C339 C340 C360 C342 -3.9(11)
C306 C340 C360 C342 137.7(8)
C339 C340 C360 C348 -153.6(7)
C306 C340 C360 C348 -12.0(11)
C343 C342 C360 C340 3.8(11)
C344 C342 C360 C340 -141.6(7)
C343 C342 C360 C348 157.0(7)
C344 C342 C360 C348 11.6(9)
C349 C348 C360 C340 14.4(10)
C347 C348 C360 C340 134.1(8)
C177 C348 C360 C340 -108.5(8)
C349 C348 C360 C342 -137.3(7)
C347 C348 C360 C342 -17.6(8)
C177 C348 C360 C342 99.8(8)
C55S C50S C51S C52S 0.0
C50S C51S C52S C53S 0.0
C51S C52S C53S C54S 0.0
C52S C53S C54S C55S 0.0
C53S C54S C55S C50S 0.0
C51S C50S C55S C54S 0.0
C61S C56S C57S C58S 0.0
C56S C57S C58S C59S 0.0
C57S C58S C59S C60S 0.0
C58S C59S C60S C61S 0.0
C59S C60S C61S C56S 0.0
C57S C56S C61S C60S 0.0
C67S C62S C63S C64S 0.0
C62S C63S C64S C65S 0.0
C63S C64S C65S C66S 0.0
C64S C65S C66S C67S 0.0
C65S C66S C67S C62S 0.0
C63S C62S C67S C66S 0.0
C73S C68S C69S C70S 0.0
C68S C69S C70S C71S 0.0
C69S C70S C71S C72S 0.0
C70S C71S C72S C73S 0.0
C71S C72S C73S C68S 0.0
C69S C68S C73S C72S 0.0
